data_2023290
loop_
_publ_author_name
'Mondal, Amit'
'Pan, Rahul'
'Kuila, Sandip Kumar'
'Dey, Riju'
'Jana, Partha Pratim'

_publ_section_title
;
 Synthesis and structural study of the partially disordered complex
 hexagonal phase &#x3b4;<sub>1</sub>-MnZn<sub>9.7</sub>.
;
_journal_coeditor_code DK5133SUP1
_journal_issue 6
_journal_name_full 'Acta crystallographica Section B, Structural science, crystal engineering and materials'
_journal_page_first 688
_journal_page_last 694
_journal_paper_doi 10.1107/S2052520624008096
_journal_volume 80
_journal_year 2024
_chemical_formula_sum 'Mn13 Zn126.103'
_chemical_formula_weight 8958.8
_space_group_IT_number 194
_space_group_name_Hall '-P 6c 2c'
_space_group_name_H-M_alt 'P 63/m m c'
_symmetry_cell_setting hexagonal
_symmetry_Int_Tables_number 194
_symmetry_space_group_name_Hall '-P 6c 2c'
_symmetry_space_group_name_H-M 'P 63/m m c'
_cell_angle_alpha 90
_cell_angle_beta 90
_cell_angle_gamma 120
_cell_formula_units_Z 4
_cell_length_a 12.9085(2)
_cell_length_b 12.9085(2)
_cell_length_c 57.6528(10)
_cell_measurement_reflns_used 8471
_cell_measurement_temperature 293
_cell_measurement_theta_max 30.47
_cell_measurement_theta_min 3.16
_cell_volume 8319.6(2)
_diffrn_ambient_temperature 293
_diffrn_measured_fraction_theta_full 0.98
_diffrn_measured_fraction_theta_max 0.96
_diffrn_measurement_device 'four-circle diffractometer'
_diffrn_measurement_device_type 'Bruker Photon II'
_diffrn_measurement_method 'Bruker Photon II'
_diffrn_radiation_monochromator graphite
_diffrn_radiation_probe x-ray
_diffrn_radiation_source 'X-ray tube'
_diffrn_radiation_type 'Mo K\a'
_diffrn_radiation_wavelength 0.71073
_diffrn_reflns_av_R_equivalents 0.0717
_diffrn_reflns_av_unetI/netI 0.0332
_diffrn_reflns_limit_h_max 18
_diffrn_reflns_limit_h_min -17
_diffrn_reflns_limit_k_max 6
_diffrn_reflns_limit_k_min -18
_diffrn_reflns_limit_l_max 73
_diffrn_reflns_limit_l_min -72
_diffrn_reflns_number 47922
_diffrn_reflns_theta_full 28.61
_diffrn_reflns_theta_max 30.53
_diffrn_reflns_theta_min 1.86
_exptl_absorpt_coefficient_mu 37.416
_exptl_absorpt_correction_T_max 0.7461
_exptl_absorpt_correction_T_min 0.3565
_exptl_absorpt_correction_type multi-scan
_exptl_crystal_colour silvery
_exptl_crystal_density_diffrn 7.1525
_exptl_crystal_description bar-shaped
_exptl_crystal_F_000 16432
_exptl_crystal_size_max 0.06
_exptl_crystal_size_mid 0.03
_exptl_crystal_size_min 0.02
_refine_diff_density_max 2.24
_refine_diff_density_min -2.61
_refine_ls_extinction_coef 930(80)
_refine_ls_extinction_method 'B-C type 1 Gaussian isotropic (Becker & Coppens, 1974)'
_refine_ls_goodness_of_fit_gt 1.19
_refine_ls_goodness_of_fit_ref 1.15
_refine_ls_number_constraints 0
_refine_ls_number_parameters 317
_refine_ls_number_reflns 4638
_refine_ls_number_restraints 0
_refine_ls_R_factor_all 0.0475
_refine_ls_R_factor_gt 0.0262
_refine_ls_shift/su_max 0.0378
_refine_ls_shift/su_mean 0.0038
_refine_ls_structure_factor_coef Fsqd
_refine_ls_weighting_details w=1/(\s^2^(I)+0.0004I^2^)
_refine_ls_weighting_scheme sigma
_refine_ls_wR_factor_gt 0.0529
_refine_ls_wR_factor_ref 0.0604
_reflns_number_gt 3405
_reflns_number_total 4638
_reflns_threshold_expression I>3\s(I)
_publcif_datablock.id {5f7e8d18-1695-4a6d-8d90-48477f403477}

_publcif_info_exptl_table_max_cols 4
_publcif_info_exptl_table_use_headnotes n
_cod_data_source_file dk5133sup1.cif
_cod_data_source_block crystal2
_cod_depositor_comments 'Adding full bibliography for 2023289--2023290.cif.'
_cod_original_sg_symbol_Hall '-P 6c;-2c'
_cod_database_code 2023290
_cod_database_fobs_code 2023290
_publcif_funding_html
;
;

loop_
_space_group_symop_id
_space_group_symop_operation_xyz
1 x,y,z
2 -y,x-y,z
3 -x+y,-x,z
4 -x,-y,z+1/2
5 y,-x+y,z+1/2
6 x-y,x,z+1/2
7 y,x,-z
8 x-y,-y,-z
9 -x,-x+y,-z
10 -y,-x,-z+1/2
11 -x+y,y,-z+1/2
12 x,x-y,-z+1/2
13 -x,-y,-z
14 y,-x+y,-z
15 x-y,x,-z
16 x,y,-z+1/2
17 -y,x-y,-z+1/2
18 -x+y,-x,-z+1/2
19 -y,-x,z
20 -x+y,y,z
21 x,x-y,z
22 y,x,z+1/2
23 x-y,-y,z+1/2
24 -x,-x+y,z+1/2

loop_
_atom_site_label
_atom_site_type_symbol
_atom_site_fract_x
_atom_site_fract_y
_atom_site_fract_z
_atom_site_adp_type
_atom_site_U_iso_or_equiv
_atom_site_site_symmetry_multiplicity
_atom_site_occupancy
_atom_site_calc_flag
_atom_site_refinement_flags
_atom_site_disorder_assembly
_atom_site_disorder_group
Mn1 Mn 0 0 0 Uani 0.0039(5) 2 1 d . . .
Mn2 Mn 0.77690(4) 0.55380(8) 0.016317(17) Uani 0.0064(3) 12 1 d . . .
Mn3 Mn 0.13640(4) 0.27280(8) 0.069127(16) Uani 0.0058(3) 12 1 d . . .
Mn4 Mn 0.666667 0.333333 0.14042(3) Uani 0.0060(4) 4 1 d . . .
Mn5 Mn 0.333333 0.666667 0.17684(3) Uani 0.0054(4) 4 1 d . . .
Mn6 Mn 0.11069(4) 0.22137(8) 0.203984(16) Uani 0.0057(3) 12 1 d . . .
Mn7 Mn 0.46845(6) 0.93690(11) 0.25 Uani 0.0053(4) 6 1 d . . .
Zn1 Zn 0.36168(6) 0 0 Uani 0.0121(2) 12 1 d . . .
Zn2 Zn 0.88726(3) 0.77453(6) 0.008195(14) Uani 0.0095(2) 12 1 d . . .
Zn3 Zn 0.40921(4) 0.81841(7) 0.013081(15) Uani 0.0154(3) 12 1 d . . .
Zn4 Zn 0.666667 0.333333 0.02678(3) Uani 0.0142(4) 4 1 d . . .
Zn5 Zn 0.19488(4) 0.38976(7) 0.027838(14) Uani 0.0129(3) 12 1 d . . .
Zn6 Zn 0.54656(4) 0.09313(7) 0.031810(15) Uani 0.0144(3) 12 1 d . . .
Zn7 Zn 0.07028(3) 0.14056(6) 0.034608(13) Uani 0.0090(2) 12 1 d . . .
Zn8 Zn 0.31283(5) 0.04340(5) 0.045069(10) Uani 0.0128(2) 24 1 d . . .
Zn9 Zn 0.333333 0.666667 0.04927(3) Uani 0.0146(4) 4 1 d . . .
Zn10 Zn 0.75054(4) 0.50109(8) 0.062054(16) Uani 0.0180(3) 12 1 d . . .
Zn11 Zn 0.12898(5) 0.46867(5) 0.065041(11) Uani 0.0165(2) 24 1 d . . .
Zn12 Zn 0.92715(4) 0.85430(7) 0.072785(14) Uani 0.0123(3) 12 1 d . . .
Zn13 Zn 0.53930(4) 0.07861(7) 0.078525(16) Uani 0.0173(3) 12 1 d . . .
Zn14 Zn 0.31770(5) 0.03833(6) 0.092489(11) Uani 0.0184(2) 24 1 d . . .
Zn15 Zn 0.333333 0.666667 0.09604(3) Uani 0.0209(4) 4 1 d . . .
Zn16 Zn 0.20533(4) 0.41067(8) 0.104474(15) Uani 0.0179(3) 12 1 d . . .
Zn17 Zn 0.08636(4) 0.17272(8) 0.109573(15) Uani 0.0191(3) 12 1 d . . .
Zn18 Zn 0.45033(4) 0.90067(7) 0.110776(15) Uani 0.0155(3) 12 1 d . . .
Zn19 Zn 0.87987(4) 0.75974(8) 0.133949(18) Uani 0.0223(3) 12 1 d . . .
Zn20 Zn 0.02457(6) 0.35596(5) 0.137589(11) Uani 0.0207(3) 24 1 d . . .
Zn21 Zn 0 0 0.13988(2) Uani 0.0110(3) 4 1 d . . .
Zn22 Zn 0.26314(4) 0.52628(8) 0.141591(15) Uani 0.0199(3) 12 1 d . . .
Zn23 Zn 0.11711(4) 0.23421(8) 0.156955(15) Uani 0.0173(3) 12 1 d . . .
Zn24 Zn 0.45037(4) 0.90074(8) 0.167820(15) Uani 0.0166(3) 12 1 d . . .
Zn25 Zn 0.92852(4) 0.85703(8) 0.179568(14) Uani 0.0158(3) 12 1 d . . .
Zn26 Zn 0.32254(5) 0.02387(5) 0.182996(11) Uani 0.0183(2) 24 1 d . . .
Zn27 Zn 0.21828(3) 0.43656(7) 0.185837(15) Uani 0.0148(3) 12 1 d . . .
Zn28 Zn 0.77351(4) 0.54701(8) 0.206586(16) Uani 0.0202(3) 12 1 d . . .
Zn29 Zn 0.53076(4) 0.06152(7) 0.209886(15) Uani 0.0159(3) 12 1 d . . .
Zn30 Zn 0.40601(3) 0.81202(7) 0.211914(13) Uani 0.0112(3) 12 1 d . . .
Zn31 Zn 0 0 0.22041(3) Uani 0.0121(3) 4 1 d . . .
Zn32 Zn 0.88278(4) 0.76556(7) 0.224070(16) Uani 0.0184(3) 12 1 d . . .
Zn33 Zn 0.06227(5) 0.36136(5) 0.226407(10) Uani 0.0141(2) 24 1 d . . .
Zn34 Zn 0.666667 0.333333 0.22817(2) Uani 0.0163(4) 4 1 d . . .
Zn35 Zn 0.26156(5) 0.52312(10) 0.25 Uani 0.0127(4) 6 1 d . . .
Zn36 Zn 0.09673(5) 0.19345(10) 0.25 Uani 0.0131(4) 6 1 d . . .
Zn37 Zn 0.45787(8) 0.13211(7) 0.25 Uani 0.0180(3) 12 1 d . . .
Zn38 Zn 0.6754(7) 0.3508(14) 0.09481(4) Uani 0.019(4) 12 0.334(2) d . . .
Zn39 Zn 0.4808(2) 0.1842(2) 0.11549(4) Uani 0.0299(10) 24 0.344(5) d . . .
Zn40 Zn 0.53707(15) 0.12627(15) 0.12234(3) Uani 0.0208(8) 24 0.335(2) d . . .
Zn41 Zn 0.77373(14) 0.5475(3) 0.12245(10) Uani 0.0232(15) 12 0.314(8) d . . .
Zn42 Zn 0.55518(15) 0.1104(3) 0.15717(11) Uani 0.0305(15) 12 0.362(8) d . . .
Zn43 Zn 0.45048(15) 0.2088(5) 0.15843(3) Uani 0.0244(13) 24 0.346(2) d . . .
Zn44 Zn 0.5250(3) 0.1475(3) 0.16548(4) Uani 0.0310(11) 24 0.322(4) d . . .
Zn45 Zn 0.65174(11) 0.3035(2) 0.18444(4) Uani 0.0192(16) 12 0.332(3) d . . .

loop_
_atom_site_aniso_label
_atom_site_aniso_type_symbol
_atom_site_aniso_U_11
_atom_site_aniso_U_22
_atom_site_aniso_U_33
_atom_site_aniso_U_12
_atom_site_aniso_U_13
_atom_site_aniso_U_23
Mn1 Mn 0.0038(6) 0.0038(6) 0.0042(11) 0.0019(3) 0 0
Mn2 Mn 0.0063(3) 0.0050(4) 0.0076(5) 0.0025(2) 0.00013(17) 0.0003(3)
Mn3 Mn 0.0058(3) 0.0043(4) 0.0069(5) 0.0022(2) -0.00038(17) -0.0008(3)
Mn4 Mn 0.0058(4) 0.0058(4) 0.0064(8) 0.0029(2) 0 0
Mn5 Mn 0.0052(4) 0.0052(4) 0.0057(8) 0.0026(2) 0 0
Mn6 Mn 0.0052(3) 0.0056(4) 0.0064(5) 0.0028(2) -0.00074(18) -0.0015(4)
Mn7 Mn 0.0046(4) 0.0050(6) 0.0064(7) 0.0025(3) 0 0
Zn1 Zn 0.0117(3) 0.0086(3) 0.0148(4) 0.00432(17) -0.00117(15) -0.0023(3)
Zn2 Zn 0.0098(2) 0.0058(3) 0.0116(4) 0.00288(16) 0.00044(14) 0.0009(3)
Zn3 Zn 0.0125(3) 0.0173(4) 0.0181(5) 0.0086(2) 0.00171(17) 0.0034(3)
Zn4 Zn 0.0074(4) 0.0074(4) 0.0279(8) 0.00368(18) 0 0
Zn5 Zn 0.0147(3) 0.0139(4) 0.0101(4) 0.00693(19) 0.00067(15) 0.0013(3)
Zn6 Zn 0.0118(3) 0.0155(4) 0.0173(5) 0.00775(19) 0.00054(16) 0.0011(3)
Zn7 Zn 0.0097(2) 0.0083(3) 0.0085(4) 0.00415(17) -0.00095(14) -0.0019(3)
Zn8 Zn 0.0116(3) 0.0106(3) 0.0137(3) 0.0038(2) 0.0016(2) 0.0028(2)
Zn9 Zn 0.0148(4) 0.0148(4) 0.0142(7) 0.0074(2) 0 0
Zn10 Zn 0.0167(3) 0.0200(4) 0.0184(5) 0.0100(2) 0.00278(17) 0.0056(3)
Zn11 Zn 0.0166(3) 0.0090(3) 0.0255(3) 0.0077(2) 0.0036(2) -0.0003(2)
Zn12 Zn 0.0091(2) 0.0141(4) 0.0155(4) 0.00703(19) 0.00108(16) 0.0022(3)
Zn13 Zn 0.0166(3) 0.0133(4) 0.0209(5) 0.00667(19) 0.00083(17) 0.0017(3)
Zn14 Zn 0.0167(3) 0.0229(3) 0.0158(3) 0.0100(2) -0.0009(2) 0.0002(2)
Zn15 Zn 0.0212(5) 0.0212(5) 0.0203(8) 0.0106(2) 0 0
Zn16 Zn 0.0179(3) 0.0198(4) 0.0165(5) 0.0099(2) -0.00521(17) -0.0104(3)
Zn17 Zn 0.0214(3) 0.0227(4) 0.0134(5) 0.0114(2) 0.00342(18) 0.0068(3)
Zn18 Zn 0.0139(3) 0.0146(4) 0.0183(5) 0.00732(19) 0.00011(16) 0.0002(3)
Zn19 Zn 0.0162(3) 0.0151(4) 0.0353(6) 0.0075(2) 0.00118(19) 0.0024(4)
Zn20 Zn 0.0253(3) 0.0155(3) 0.0170(3) 0.0071(3) 0.0000(3) 0.0000(2)
Zn21 Zn 0.0107(4) 0.0107(4) 0.0117(7) 0.00533(18) 0 0
Zn22 Zn 0.0206(3) 0.0248(5) 0.0158(5) 0.0124(2) -0.00543(18) -0.0109(4)
Zn23 Zn 0.0180(3) 0.0165(4) 0.0170(5) 0.0083(2) 0.00033(17) 0.0007(3)
Zn24 Zn 0.0158(3) 0.0171(4) 0.0174(5) 0.0085(2) 0.00131(17) 0.0026(3)
Zn25 Zn 0.0124(3) 0.0262(4) 0.0133(4) 0.0131(2) 0.00016(17) 0.0003(3)
Zn26 Zn 0.0144(3) 0.0155(3) 0.0191(3) 0.0029(2) -0.0010(2) -0.0010(2)
Zn27 Zn 0.0122(3) 0.0073(3) 0.0233(5) 0.00363(17) 0.00020(16) 0.0004(3)
Zn28 Zn 0.0186(3) 0.0232(4) 0.0204(5) 0.0116(2) 0.00321(19) 0.0064(4)
Zn29 Zn 0.0151(3) 0.0158(4) 0.0172(5) 0.00790(20) 0.00101(17) 0.0020(3)
Zn30 Zn 0.0118(3) 0.0111(4) 0.0106(4) 0.00555(18) -0.00134(15) -0.0027(3)
Zn31 Zn 0.0096(4) 0.0096(4) 0.0173(7) 0.00478(18) 0 0
Zn32 Zn 0.0155(3) 0.0139(4) 0.0253(5) 0.00697(19) 0.00114(17) 0.0023(3)
Zn33 Zn 0.0210(3) 0.0110(3) 0.0128(3) 0.0100(2) 0.0010(2) -0.0017(2)
Zn34 Zn 0.0198(4) 0.0198(4) 0.0094(7) 0.0099(2) 0 0
Zn35 Zn 0.0091(4) 0.0155(5) 0.0158(6) 0.0077(3) 0 0
Zn36 Zn 0.0150(4) 0.0128(5) 0.0107(6) 0.0064(3) 0 0
Zn37 Zn 0.0263(4) 0.0100(4) 0.0197(5) 0.0106(3) 0 0
Zn38 Zn 0.020(3) 0.031(8) 0.0106(10) 0.015(4) 0.0020(8) 0.0040(15)
Zn39 Zn 0.0175(11) 0.0279(14) 0.0221(13) -0.0053(10) -0.0014(9) -0.0117(9)
Zn40 Zn 0.0207(13) 0.0117(8) 0.0215(11) 0.0016(6) 0.0001(7) -0.0052(6)
Zn41 Zn 0.017(2) 0.0097(15) 0.040(3) 0.0048(7) 0.0014(7) 0.0028(14)
Zn42 Zn 0.0175(15) 0.0113(15) 0.061(3) 0.0056(7) 0.0041(8) 0.0082(17)
Zn43 Zn 0.0157(7) 0.024(3) 0.0167(9) -0.0023(10) 0.0051(6) -0.0011(9)
Zn44 Zn 0.0258(13) 0.0208(13) 0.0216(14) -0.0068(10) 0.0104(9) -0.0030(9)
Zn45 Zn 0.0222(15) 0.029(3) 0.0084(11) 0.0147(14) 0.0011(5) 0.0022(9)

loop_
_atom_type_symbol
_atom_type_scat_dispersion_real
_atom_type_scat_dispersion_imag
_atom_type_scat_source
Mn 0.3368 0.7283 'International Tables Vol C tables 4.2.6.8 and 6.1.1.1'
Zn 0.2839 1.4301 'International Tables Vol C tables 4.2.6.8 and 6.1.1.1'

loop_
_exptl_crystal_face_index_h
_exptl_crystal_face_index_k
_exptl_crystal_face_index_l
_exptl_crystal_face_perp_dist
? ? ? ?

loop_
_geom_angle_atom_site_label_1
_geom_angle_atom_site_label_2
_geom_angle_atom_site_label_3
_geom_angle_site_symmetry_1
_geom_angle_site_symmetry_2
_geom_angle_site_symmetry_3
_geom_angle
_geom_angle_publ_flag
Zn2 Mn1 Zn2 1_445 . 2_655 116.68(2) ?
Zn2 Mn1 Zn2 1_445 . 3_565 116.681(16) ?
Zn2 Mn1 Zn2 1_445 . 7_445 63.316(17) ?
Zn2 Mn1 Zn2 1_445 . 8_565 180 ?
Zn2 Mn1 Zn2 1_445 . 9_655 63.322(17) ?
Zn2 Mn1 Zn7 1_445 . . 117.597(19) ?
Zn2 Mn1 Zn7 1_445 . 2_555 63.33(2) ?
Zn2 Mn1 Zn7 1_445 . 3_555 63.330(14) ?
Zn2 Mn1 Zn7 1_445 . 7_555 116.672(17) ?
Zn2 Mn1 Zn7 1_445 . 8_555 62.403(19) ?
Zn2 Mn1 Zn7 1_445 . 9_555 116.670(18) ?
Zn2 Mn1 Zn2 2_655 . 3_565 116.68(2) ?
Zn2 Mn1 Zn2 2_655 . 7_445 180 ?
Zn2 Mn1 Zn2 2_655 . 8_565 63.32(3) ?
Zn2 Mn1 Zn2 2_655 . 9_655 63.32(2) ?
Zn2 Mn1 Zn7 2_655 . . 63.33(2) ?
Zn2 Mn1 Zn7 2_655 . 2_555 117.597(19) ?
Zn2 Mn1 Zn7 2_655 . 3_555 63.33(2) ?
Zn2 Mn1 Zn7 2_655 . 7_555 62.403(19) ?
Zn2 Mn1 Zn7 2_655 . 8_555 116.67(3) ?
Zn2 Mn1 Zn7 2_655 . 9_555 116.672(18) ?
Zn2 Mn1 Zn2 3_565 . 7_445 63.322(17) ?
Zn2 Mn1 Zn2 3_565 . 8_565 63.32(2) ?
Zn2 Mn1 Zn2 3_565 . 9_655 180 ?
Zn2 Mn1 Zn7 3_565 . . 63.33(2) ?
Zn2 Mn1 Zn7 3_565 . 2_555 63.33(2) ?
Zn2 Mn1 Zn7 3_565 . 3_555 117.60(2) ?
Zn2 Mn1 Zn7 3_565 . 7_555 116.670(19) ?
Zn2 Mn1 Zn7 3_565 . 8_555 116.67(3) ?
Zn2 Mn1 Zn7 3_565 . 9_555 62.40(2) ?
Zn2 Mn1 Zn2 7_445 . 8_565 116.68(2) ?
Zn2 Mn1 Zn2 7_445 . 9_655 116.681(16) ?
Zn2 Mn1 Zn7 7_445 . . 116.672(17) ?
Zn2 Mn1 Zn7 7_445 . 2_555 62.403(19) ?
Zn2 Mn1 Zn7 7_445 . 3_555 116.670(18) ?
Zn2 Mn1 Zn7 7_445 . 7_555 117.597(19) ?
Zn2 Mn1 Zn7 7_445 . 8_555 63.33(2) ?
Zn2 Mn1 Zn7 7_445 . 9_555 63.330(14) ?
Zn2 Mn1 Zn2 8_565 . 9_655 116.68(2) ?
Zn2 Mn1 Zn7 8_565 . . 62.403(19) ?
Zn2 Mn1 Zn7 8_565 . 2_555 116.67(3) ?
Zn2 Mn1 Zn7 8_565 . 3_555 116.672(18) ?
Zn2 Mn1 Zn7 8_565 . 7_555 63.33(2) ?
Zn2 Mn1 Zn7 8_565 . 8_555 117.597(19) ?
Zn2 Mn1 Zn7 8_565 . 9_555 63.33(2) ?
Zn2 Mn1 Zn7 9_655 . . 116.670(19) ?
Zn2 Mn1 Zn7 9_655 . 2_555 116.67(3) ?
Zn2 Mn1 Zn7 9_655 . 3_555 62.40(2) ?
Zn2 Mn1 Zn7 9_655 . 7_555 63.33(2) ?
Zn2 Mn1 Zn7 9_655 . 8_555 63.33(2) ?
Zn2 Mn1 Zn7 9_655 . 9_555 117.60(2) ?
Zn7 Mn1 Zn7 . . 2_555 64.796(17) ?
Zn7 Mn1 Zn7 . . 3_555 64.80(2) ?
Zn7 Mn1 Zn7 . . 7_555 115.204(13) ?
Zn7 Mn1 Zn7 . . 8_555 180 ?
Zn7 Mn1 Zn7 . . 9_555 115.20(2) ?
Zn7 Mn1 Zn7 2_555 . 3_555 64.80(3) ?
Zn7 Mn1 Zn7 2_555 . 7_555 180 ?
Zn7 Mn1 Zn7 2_555 . 8_555 115.20(2) ?
Zn7 Mn1 Zn7 2_555 . 9_555 115.20(2) ?
Zn7 Mn1 Zn7 3_555 . 7_555 115.20(2) ?
Zn7 Mn1 Zn7 3_555 . 8_555 115.20(2) ?
Zn7 Mn1 Zn7 3_555 . 9_555 180 ?
Zn7 Mn1 Zn7 7_555 . 8_555 64.796(17) ?
Zn7 Mn1 Zn7 7_555 . 9_555 64.80(2) ?
Zn7 Mn1 Zn7 8_555 . 9_555 64.80(3) ?
Zn1 Mn2 Zn1 3_665 . 14_665 120.53(4) ?
Zn1 Mn2 Zn2 3_665 . . 65.76(3) ?
Zn1 Mn2 Zn3 3_665 . 7_555 116.89(5) ?
Zn1 Mn2 Zn3 3_665 . 9_655 61.94(3) ?
Zn1 Mn2 Zn4 3_665 . . 115.12(2) ?
Zn1 Mn2 Zn5 3_665 . 8_665 64.90(4) ?
Zn1 Mn2 Zn6 3_665 . 2_655 176.23(4) ?
Zn1 Mn2 Zn6 3_665 . 3_665 61.29(3) ?
Zn1 Mn2 Zn8 3_665 . 3_665 62.97(3) ?
Zn1 Mn2 Zn8 3_665 . 19_665 119.77(4) ?
Zn1 Mn2 Zn10 3_665 . . 114.72(4) ?
Zn1 Mn2 Zn2 14_665 . . 65.76(3) ?
Zn1 Mn2 Zn3 14_665 . 7_555 61.93(3) ?
Zn1 Mn2 Zn3 14_665 . 9_655 116.89(5) ?
Zn1 Mn2 Zn4 14_665 . . 115.12(4) ?
Zn1 Mn2 Zn5 14_665 . 8_665 64.90(3) ?
Zn1 Mn2 Zn6 14_665 . 2_655 61.29(3) ?
Zn1 Mn2 Zn6 14_665 . 3_665 176.23(5) ?
Zn1 Mn2 Zn8 14_665 . 3_665 119.77(3) ?
Zn1 Mn2 Zn8 14_665 . 19_665 62.974(18) ?
Zn1 Mn2 Zn10 14_665 . . 114.72(3) ?
Zn2 Mn2 Zn3 . . 7_555 117.40(4) ?
Zn2 Mn2 Zn3 . . 9_655 117.40(5) ?
Zn2 Mn2 Zn4 . . . 176.99(7) ?
Zn2 Mn2 Zn5 . . 8_665 65.34(3) ?
Zn2 Mn2 Zn6 . . 2_655 117.67(3) ?
Zn2 Mn2 Zn6 . . 3_665 117.67(4) ?
Zn2 Mn2 Zn8 . . 3_665 64.29(3) ?
Zn2 Mn2 Zn8 . . 19_665 64.29(3) ?
Zn2 Mn2 Zn10 . . . 113.34(4) ?
Zn3 Mn2 Zn3 7_555 . 9_655 64.19(4) ?
Zn3 Mn2 Zn4 7_555 . . 65.03(4) ?
Zn3 Mn2 Zn5 7_555 . 8_665 62.97(4) ?
Zn3 Mn2 Zn6 7_555 . 2_655 60.53(4) ?
Zn3 Mn2 Zn6 7_555 . 3_665 114.37(3) ?
Zn3 Mn2 Zn8 7_555 . 3_665 178.21(3) ?
Zn3 Mn2 Zn8 7_555 . 19_665 114.68(4) ?
Zn3 Mn2 Zn10 7_555 . . 118.09(5) ?
Zn3 Mn2 Zn4 9_655 . . 65.03(4) ?
Zn3 Mn2 Zn5 9_655 . 8_665 62.97(3) ?
Zn3 Mn2 Zn6 9_655 . 2_655 114.37(5) ?
Zn3 Mn2 Zn6 9_655 . 3_665 60.53(3) ?
Zn3 Mn2 Zn8 9_655 . 3_665 114.68(4) ?
Zn3 Mn2 Zn8 9_655 . 19_665 178.21(5) ?
Zn3 Mn2 Zn10 9_655 . . 118.08(3) ?
Zn4 Mn2 Zn5 . . 8_665 117.67(6) ?
Zn4 Mn2 Zn6 . . 2_655 61.54(3) ?
Zn4 Mn2 Zn6 . . 3_665 61.54(2) ?
Zn4 Mn2 Zn8 . . 3_665 113.31(5) ?
Zn4 Mn2 Zn8 . . 19_665 113.31(5) ?
Zn4 Mn2 Zn10 . . . 63.65(5) ?
Zn5 Mn2 Zn6 8_665 . 2_655 114.59(5) ?
Zn5 Mn2 Zn6 8_665 . 3_665 114.59(4) ?
Zn5 Mn2 Zn8 8_665 . 3_665 117.98(5) ?
Zn5 Mn2 Zn8 8_665 . 19_665 117.98(3) ?
Zn5 Mn2 Zn10 8_665 . . 178.68(5) ?
Zn6 Mn2 Zn6 2_655 . 3_665 116.68(4) ?
Zn6 Mn2 Zn8 2_655 . 3_665 119.51(5) ?
Zn6 Mn2 Zn8 2_655 . 19_665 63.92(3) ?
Zn6 Mn2 Zn10 2_655 . . 65.89(4) ?
Zn6 Mn2 Zn8 3_665 . 3_665 63.92(3) ?
Zn6 Mn2 Zn8 3_665 . 19_665 119.51(5) ?
Zn6 Mn2 Zn10 3_665 . . 65.88(3) ?
Zn8 Mn2 Zn8 3_665 . 19_665 66.40(3) ?
Zn8 Mn2 Zn10 3_665 . . 60.98(4) ?
Zn8 Mn2 Zn10 19_665 . . 60.98(3) ?
Zn5 Mn3 Zn7 . . . 65.38(4) ?
Zn5 Mn3 Zn8 . . 2_555 63.51(3) ?
Zn5 Mn3 Zn8 . . 21_555 63.51(3) ?
Zn5 Mn3 Zn11 . . . 60.85(3) ?
Zn5 Mn3 Zn11 . . 20_555 60.85(3) ?
Zn5 Mn3 Zn12 . . 2_655 118.39(5) ?
Zn5 Mn3 Zn12 . . 3_565 118.39(4) ?
Zn5 Mn3 Zn14 . . 2_555 115.45(4) ?
Zn5 Mn3 Zn14 . . 21_555 115.45(3) ?
Zn5 Mn3 Zn16 . . . 114.12(4) ?
Zn5 Mn3 Zn17 . . . 176.86(5) ?
Zn7 Mn3 Zn8 . . 2_555 64.98(3) ?
Zn7 Mn3 Zn8 . . 21_555 64.98(3) ?
Zn7 Mn3 Zn11 . . . 115.55(5) ?
Zn7 Mn3 Zn11 . . 20_555 115.55(4) ?
Zn7 Mn3 Zn12 . . 2_655 63.96(3) ?
Zn7 Mn3 Zn12 . . 3_565 63.96(2) ?
Zn7 Mn3 Zn14 . . 2_555 114.97(3) ?
Zn7 Mn3 Zn14 . . 21_555 114.97(5) ?
Zn7 Mn3 Zn16 . . . 179.50(5) ?
Zn7 Mn3 Zn17 . . . 117.76(4) ?
Zn8 Mn3 Zn8 2_555 . 21_555 117.78(5) ?
Zn8 Mn3 Zn11 2_555 . . 60.99(3) ?
Zn8 Mn3 Zn11 2_555 . 20_555 114.50(5) ?
Zn8 Mn3 Zn12 2_555 . 2_655 118.99(4) ?
Zn8 Mn3 Zn12 2_555 . 3_565 64.77(3) ?
Zn8 Mn3 Zn14 2_555 . 2_555 61.52(3) ?
Zn8 Mn3 Zn14 2_555 . 21_555 178.94(4) ?
Zn8 Mn3 Zn16 2_555 . . 114.86(5) ?
Zn8 Mn3 Zn17 2_555 . . 117.36(3) ?
Zn8 Mn3 Zn11 21_555 . . 114.50(4) ?
Zn8 Mn3 Zn11 21_555 . 20_555 60.99(3) ?
Zn8 Mn3 Zn12 21_555 . 2_655 64.77(3) ?
Zn8 Mn3 Zn12 21_555 . 3_565 118.99(5) ?
Zn8 Mn3 Zn14 21_555 . 2_555 178.94(5) ?
Zn8 Mn3 Zn14 21_555 . 21_555 61.52(3) ?
Zn8 Mn3 Zn16 21_555 . . 114.86(3) ?
Zn8 Mn3 Zn17 21_555 . . 117.36(5) ?
Zn11 Mn3 Zn11 . . 20_555 63.39(3) ?
Zn11 Mn3 Zn12 . . 2_655 179.21(5) ?
Zn11 Mn3 Zn12 . . 3_565 116.16(4) ?
Zn11 Mn3 Zn14 . . 2_555 64.51(3) ?
Zn11 Mn3 Zn14 . . 21_555 118.42(4) ?
Zn11 Mn3 Zn16 . . . 64.04(4) ?
Zn11 Mn3 Zn17 . . . 116.62(5) ?
Zn11 Mn3 Zn12 20_555 . 2_655 116.16(4) ?
Zn11 Mn3 Zn12 20_555 . 3_565 179.21(5) ?
Zn11 Mn3 Zn14 20_555 . 2_555 118.42(5) ?
Zn11 Mn3 Zn14 20_555 . 21_555 64.51(3) ?
Zn11 Mn3 Zn16 20_555 . . 64.04(3) ?
Zn11 Mn3 Zn17 20_555 . . 116.62(4) ?
Zn12 Mn3 Zn12 2_655 . 3_565 64.28(3) ?
Zn12 Mn3 Zn14 2_655 . 2_555 116.23(4) ?
Zn12 Mn3 Zn14 2_655 . 21_555 61.60(3) ?
Zn12 Mn3 Zn16 2_655 . . 116.44(5) ?
Zn12 Mn3 Zn17 2_655 . . 64.13(4) ?
Zn12 Mn3 Zn14 3_565 . 2_555 61.60(3) ?
Zn12 Mn3 Zn14 3_565 . 21_555 116.23(5) ?
Zn12 Mn3 Zn16 3_565 . . 116.44(4) ?
Zn12 Mn3 Zn17 3_565 . . 64.13(3) ?
Zn14 Mn3 Zn14 2_555 . 21_555 119.18(5) ?
Zn14 Mn3 Zn16 2_555 . . 65.18(3) ?
Zn14 Mn3 Zn17 2_555 . . 63.66(4) ?
Zn14 Mn3 Zn16 21_555 . . 65.18(4) ?
Zn14 Mn3 Zn17 21_555 . . 63.66(3) ?
Zn16 Mn3 Zn17 . . . 62.74(4) ?
Zn38 Mn4 Zn38 . . 2_655 7.4(3) ?
Zn38 Mn4 Zn38 . . 3_665 7.4(4) ?
Zn38 Mn4 Zn39 . . . 60.13(17) ?
Zn38 Mn4 Zn39 . . 2_655 57.8(3) ?
Zn38 Mn4 Zn39 . . 3_665 52.8(3) ?
Zn38 Mn4 Zn39 . . 19_665 52.8(2) ?
Zn38 Mn4 Zn39 . . 20_655 60.2(3) ?
Zn38 Mn4 Zn39 . . 21_555 57.7(2) ?
Zn38 Mn4 Zn40 . . . 70.2(2) ?
Zn38 Mn4 Zn40 . . 2_655 64.5(2) ?
Zn38 Mn4 Zn40 . . 3_665 63.3(3) ?
Zn38 Mn4 Zn40 . . 19_665 63.39(17) ?
Zn38 Mn4 Zn40 . . 20_655 70.2(3) ?
Zn38 Mn4 Zn40 . . 21_555 64.4(3) ?
Zn38 Mn4 Zn41 . . . 62.4(3) ?
Zn38 Mn4 Zn41 . . 2_655 68.8(2) ?
Zn38 Mn4 Zn41 . . 3_665 68.9(3) ?
Zn38 Mn4 Zn42 . . . 115.5(3) ?
Zn38 Mn4 Zn42 . . 2_655 109.0(2) ?
Zn38 Mn4 Zn42 . . 3_665 109.0(3) ?
Zn38 Mn4 Zn43 . . . 115.56(17) ?
Zn38 Mn4 Zn43 . . 2_655 115.0(3) ?
Zn38 Mn4 Zn43 . . 3_665 108.9(3) ?
Zn38 Mn4 Zn43 . . 19_665 108.9(2) ?
Zn38 Mn4 Zn43 . . 20_655 115.6(3) ?
Zn38 Mn4 Zn43 . . 21_555 114.90(19) ?
Zn38 Mn4 Zn44 . . . 127.7(2) ?
Zn38 Mn4 Zn44 . . 2_655 122.6(2) ?
Zn38 Mn4 Zn44 . . 3_665 120.4(3) ?
Zn38 Mn4 Zn44 . . 19_665 120.49(17) ?
Zn38 Mn4 Zn44 . . 20_655 127.8(3) ?
Zn38 Mn4 Zn44 . . 21_555 122.5(3) ?
Zn38 Mn4 Zn45 . . . 176.8(2) ?
Zn38 Mn4 Zn45 . . 2_655 169.70(16) ?
Zn38 Mn4 Zn45 . . 3_665 169.7(3) ?
Zn38 Mn4 Zn38 2_655 . 3_665 7.4(5) ?
Zn38 Mn4 Zn39 2_655 . . 52.8(2) ?
Zn38 Mn4 Zn39 2_655 . 2_655 60.1(4) ?
Zn38 Mn4 Zn39 2_655 . 3_665 57.8(3) ?
Zn38 Mn4 Zn39 2_655 . 19_665 60.2(2) ?
Zn38 Mn4 Zn39 2_655 . 20_655 57.7(4) ?
Zn38 Mn4 Zn39 2_655 . 21_555 52.8(3) ?
Zn38 Mn4 Zn40 2_655 . . 63.3(3) ?
Zn38 Mn4 Zn40 2_655 . 2_655 70.2(3) ?
Zn38 Mn4 Zn40 2_655 . 3_665 64.5(4) ?
Zn38 Mn4 Zn40 2_655 . 19_665 70.2(2) ?
Zn38 Mn4 Zn40 2_655 . 20_655 64.4(3) ?
Zn38 Mn4 Zn40 2_655 . 21_555 63.4(4) ?
Zn38 Mn4 Zn41 2_655 . . 68.9(3) ?
Zn38 Mn4 Zn41 2_655 . 2_655 62.4(3) ?
Zn38 Mn4 Zn41 2_655 . 3_665 68.8(4) ?
Zn38 Mn4 Zn42 2_655 . . 109.0(3) ?
Zn38 Mn4 Zn42 2_655 . 2_655 115.5(3) ?
Zn38 Mn4 Zn42 2_655 . 3_665 109.0(4) ?
Zn38 Mn4 Zn43 2_655 . . 108.9(2) ?
Zn38 Mn4 Zn43 2_655 . 2_655 115.6(4) ?
Zn38 Mn4 Zn43 2_655 . 3_665 115.0(3) ?
Zn38 Mn4 Zn43 2_655 . 19_665 115.6(3) ?
Zn38 Mn4 Zn43 2_655 . 20_655 114.9(4) ?
Zn38 Mn4 Zn43 2_655 . 21_555 108.9(3) ?
Zn38 Mn4 Zn44 2_655 . . 120.4(3) ?
Zn38 Mn4 Zn44 2_655 . 2_655 127.7(3) ?
Zn38 Mn4 Zn44 2_655 . 3_665 122.6(4) ?
Zn38 Mn4 Zn44 2_655 . 19_665 127.8(2) ?
Zn38 Mn4 Zn44 2_655 . 20_655 122.5(3) ?
Zn38 Mn4 Zn44 2_655 . 21_555 120.5(4) ?
Zn38 Mn4 Zn45 2_655 . . 169.7(2) ?
Zn38 Mn4 Zn45 2_655 . 2_655 176.8(2) ?
Zn38 Mn4 Zn45 2_655 . 3_665 169.7(4) ?
Zn38 Mn4 Zn39 3_665 . . 57.8(2) ?
Zn38 Mn4 Zn39 3_665 . 2_655 52.8(4) ?
Zn38 Mn4 Zn39 3_665 . 3_665 60.1(2) ?
Zn38 Mn4 Zn39 3_665 . 19_665 57.73(18) ?
Zn38 Mn4 Zn39 3_665 . 20_655 52.8(3) ?
Zn38 Mn4 Zn39 3_665 . 21_555 60.2(4) ?
Zn38 Mn4 Zn40 3_665 . . 64.48(17) ?
Zn38 Mn4 Zn40 3_665 . 2_655 63.3(3) ?
Zn38 Mn4 Zn40 3_665 . 3_665 70.2(3) ?
Zn38 Mn4 Zn40 3_665 . 19_665 64.4(3) ?
Zn38 Mn4 Zn40 3_665 . 20_655 63.39(19) ?
Zn38 Mn4 Zn40 3_665 . 21_555 70.2(4) ?
Zn38 Mn4 Zn41 3_665 . . 68.8(2) ?
Zn38 Mn4 Zn41 3_665 . 2_655 68.9(3) ?
Zn38 Mn4 Zn41 3_665 . 3_665 62.4(4) ?
Zn38 Mn4 Zn42 3_665 . . 109.0(2) ?
Zn38 Mn4 Zn42 3_665 . 2_655 109.0(3) ?
Zn38 Mn4 Zn42 3_665 . 3_665 115.5(4) ?
Zn38 Mn4 Zn43 3_665 . . 115.0(3) ?
Zn38 Mn4 Zn43 3_665 . 2_655 108.9(4) ?
Zn38 Mn4 Zn43 3_665 . 3_665 115.56(18) ?
Zn38 Mn4 Zn43 3_665 . 19_665 114.90(17) ?
Zn38 Mn4 Zn43 3_665 . 20_655 108.9(3) ?
Zn38 Mn4 Zn43 3_665 . 21_555 115.6(3) ?
Zn38 Mn4 Zn44 3_665 . . 122.60(18) ?
Zn38 Mn4 Zn44 3_665 . 2_655 120.4(3) ?
Zn38 Mn4 Zn44 3_665 . 3_665 127.7(3) ?
Zn38 Mn4 Zn44 3_665 . 19_665 122.5(3) ?
Zn38 Mn4 Zn44 3_665 . 20_655 120.5(2) ?
Zn38 Mn4 Zn44 3_665 . 21_555 127.8(4) ?
Zn38 Mn4 Zn45 3_665 . . 169.7(2) ?
Zn38 Mn4 Zn45 3_665 . 2_655 169.7(4) ?
Zn38 Mn4 Zn45 3_665 . 3_665 176.8(3) ?
Zn39 Mn4 Zn39 . . 2_655 92.95(9) ?
Zn39 Mn4 Zn39 . . 3_665 92.95(9) ?
Zn39 Mn4 Zn39 . . 19_665 110.68(9) ?
Zn39 Mn4 Zn39 . . 20_655 66.26(10) ?
Zn39 Mn4 Zn39 . . 21_555 32.04(10) ?
Zn39 Mn4 Zn40 . . . 29.81(8) ?
Zn39 Mn4 Zn40 . . 2_655 117.11(9) ?
Zn39 Mn4 Zn40 . . 3_665 75.18(8) ?
Zn39 Mn4 Zn40 . . 19_665 121.88(9) ?
Zn39 Mn4 Zn40 . . 20_655 43.61(10) ?
Zn39 Mn4 Zn40 . . 21_555 61.85(8) ?
Zn39 Mn4 Zn41 . . . 111.44(12) ?
Zn39 Mn4 Zn41 . . 2_655 19.53(13) ?
Zn39 Mn4 Zn41 . . 3_665 85.81(11) ?
Zn39 Mn4 Zn42 . . . 66.83(11) ?
Zn39 Mn4 Zn42 . . 2_655 159.19(14) ?
Zn39 Mn4 Zn42 . . 3_665 92.99(11) ?
Zn39 Mn4 Zn43 . . . 57.93(7) ?
Zn39 Mn4 Zn43 . . 2_655 115.11(12) ?
Zn39 Mn4 Zn43 . . 3_665 138.77(15) ?
Zn39 Mn4 Zn43 . . 19_665 147.14(14) ?
Zn39 Mn4 Zn43 . . 20_655 106.98(11) ?
Zn39 Mn4 Zn43 . . 21_555 60.89(8) ?
Zn39 Mn4 Zn44 . . . 70.47(8) ?
Zn39 Mn4 Zn44 . . 2_655 150.01(14) ?
Zn39 Mn4 Zn44 . . 3_665 112.15(12) ?
Zn39 Mn4 Zn44 . . 19_665 177.94(12) ?
Zn39 Mn4 Zn44 . . 20_655 85.96(9) ?
Zn39 Mn4 Zn44 . . 21_555 88.85(9) ?
Zn39 Mn4 Zn45 . . . 117.35(6) ?
Zn39 Mn4 Zn45 . . 2_655 130.17(7) ?
Zn39 Mn4 Zn45 . . 3_665 121.47(7) ?
Zn39 Mn4 Zn39 2_655 . 3_665 92.95(11) ?
Zn39 Mn4 Zn39 2_655 . 19_665 66.26(10) ?
Zn39 Mn4 Zn39 2_655 . 20_655 32.04(8) ?
Zn39 Mn4 Zn39 2_655 . 21_555 110.68(10) ?
Zn39 Mn4 Zn40 2_655 . . 75.18(7) ?
Zn39 Mn4 Zn40 2_655 . 2_655 29.81(8) ?
Zn39 Mn4 Zn40 2_655 . 3_665 117.11(10) ?
Zn39 Mn4 Zn40 2_655 . 19_665 43.61(7) ?
Zn39 Mn4 Zn40 2_655 . 20_655 61.85(8) ?
Zn39 Mn4 Zn40 2_655 . 21_555 121.88(10) ?
Zn39 Mn4 Zn41 2_655 . . 85.81(12) ?
Zn39 Mn4 Zn41 2_655 . 2_655 111.44(14) ?
Zn39 Mn4 Zn41 2_655 . 3_665 19.53(10) ?
Zn39 Mn4 Zn42 2_655 . . 92.99(12) ?
Zn39 Mn4 Zn42 2_655 . 2_655 66.83(13) ?
Zn39 Mn4 Zn42 2_655 . 3_665 159.19(11) ?
Zn39 Mn4 Zn43 2_655 . . 138.77(14) ?
Zn39 Mn4 Zn43 2_655 . 2_655 57.93(10) ?
Zn39 Mn4 Zn43 2_655 . 3_665 115.11(14) ?
Zn39 Mn4 Zn43 2_655 . 19_665 106.98(14) ?
Zn39 Mn4 Zn43 2_655 . 20_655 60.89(11) ?
Zn39 Mn4 Zn43 2_655 . 21_555 147.14(14) ?
Zn39 Mn4 Zn44 2_655 . . 112.15(12) ?
Zn39 Mn4 Zn44 2_655 . 2_655 70.47(10) ?
Zn39 Mn4 Zn44 2_655 . 3_665 150.01(10) ?
Zn39 Mn4 Zn44 2_655 . 19_665 85.96(10) ?
Zn39 Mn4 Zn44 2_655 . 20_655 88.85(13) ?
Zn39 Mn4 Zn44 2_655 . 21_555 177.94(10) ?
Zn39 Mn4 Zn45 2_655 . . 121.47(9) ?
Zn39 Mn4 Zn45 2_655 . 2_655 117.35(9) ?
Zn39 Mn4 Zn45 2_655 . 3_665 130.17(10) ?
Zn39 Mn4 Zn39 3_665 . 19_665 32.04(10) ?
Zn39 Mn4 Zn39 3_665 . 20_655 110.68(10) ?
Zn39 Mn4 Zn39 3_665 . 21_555 66.26(10) ?
Zn39 Mn4 Zn40 3_665 . . 117.11(9) ?
Zn39 Mn4 Zn40 3_665 . 2_655 75.18(11) ?
Zn39 Mn4 Zn40 3_665 . 3_665 29.81(9) ?
Zn39 Mn4 Zn40 3_665 . 19_665 61.85(10) ?
Zn39 Mn4 Zn40 3_665 . 20_655 121.88(9) ?
Zn39 Mn4 Zn40 3_665 . 21_555 43.60(8) ?
Zn39 Mn4 Zn41 3_665 . . 19.53(10) ?
Zn39 Mn4 Zn41 3_665 . 2_655 85.81(12) ?
Zn39 Mn4 Zn41 3_665 . 3_665 111.44(13) ?
Zn39 Mn4 Zn42 3_665 . . 159.19(11) ?
Zn39 Mn4 Zn42 3_665 . 2_655 92.99(13) ?
Zn39 Mn4 Zn42 3_665 . 3_665 66.83(12) ?
Zn39 Mn4 Zn43 3_665 . . 115.11(15) ?
Zn39 Mn4 Zn43 3_665 . 2_655 138.77(12) ?
Zn39 Mn4 Zn43 3_665 . 3_665 57.93(7) ?
Zn39 Mn4 Zn43 3_665 . 19_665 60.89(8) ?
Zn39 Mn4 Zn43 3_665 . 20_655 147.14(13) ?
Zn39 Mn4 Zn43 3_665 . 21_555 106.98(15) ?
Zn39 Mn4 Zn44 3_665 . . 150.01(13) ?
Zn39 Mn4 Zn44 3_665 . 2_655 112.15(12) ?
Zn39 Mn4 Zn44 3_665 . 3_665 70.47(9) ?
Zn39 Mn4 Zn44 3_665 . 19_665 88.85(10) ?
Zn39 Mn4 Zn44 3_665 . 20_655 177.94(15) ?
Zn39 Mn4 Zn44 3_665 . 21_555 85.96(13) ?
Zn39 Mn4 Zn45 3_665 . . 130.17(9) ?
Zn39 Mn4 Zn45 3_665 . 2_655 121.47(9) ?
Zn39 Mn4 Zn45 3_665 . 3_665 117.35(7) ?
Zn39 Mn4 Zn39 19_665 . 20_655 92.95(9) ?
Zn39 Mn4 Zn39 19_665 . 21_555 92.95(9) ?
Zn39 Mn4 Zn40 19_665 . . 121.88(9) ?
Zn39 Mn4 Zn40 19_665 . 2_655 43.61(10) ?
Zn39 Mn4 Zn40 19_665 . 3_665 61.85(8) ?
Zn39 Mn4 Zn40 19_665 . 19_665 29.81(8) ?
Zn39 Mn4 Zn40 19_665 . 20_655 117.11(9) ?
Zn39 Mn4 Zn40 19_665 . 21_555 75.18(8) ?
Zn39 Mn4 Zn41 19_665 . . 19.55(11) ?
Zn39 Mn4 Zn41 19_665 . 2_655 111.46(13) ?
Zn39 Mn4 Zn41 19_665 . 3_665 85.79(10) ?
Zn39 Mn4 Zn42 19_665 . . 159.19(12) ?
Zn39 Mn4 Zn42 19_665 . 2_655 66.83(12) ?
Zn39 Mn4 Zn42 19_665 . 3_665 92.99(10) ?
Zn39 Mn4 Zn43 19_665 . . 147.14(14) ?
Zn39 Mn4 Zn43 19_665 . 2_655 106.98(11) ?
Zn39 Mn4 Zn43 19_665 . 3_665 60.89(8) ?
Zn39 Mn4 Zn43 19_665 . 19_665 57.93(7) ?
Zn39 Mn4 Zn43 19_665 . 20_655 115.11(12) ?
Zn39 Mn4 Zn43 19_665 . 21_555 138.77(15) ?
Zn39 Mn4 Zn44 19_665 . . 177.94(12) ?
Zn39 Mn4 Zn44 19_665 . 2_655 85.96(9) ?
Zn39 Mn4 Zn44 19_665 . 3_665 88.85(9) ?
Zn39 Mn4 Zn44 19_665 . 19_665 70.47(8) ?
Zn39 Mn4 Zn44 19_665 . 20_655 150.01(14) ?
Zn39 Mn4 Zn44 19_665 . 21_555 112.15(12) ?
Zn39 Mn4 Zn45 19_665 . . 130.18(7) ?
Zn39 Mn4 Zn45 19_665 . 2_655 117.36(7) ?
Zn39 Mn4 Zn45 19_665 . 3_665 121.44(6) ?
Zn39 Mn4 Zn39 20_655 . 21_555 92.95(11) ?
Zn39 Mn4 Zn40 20_655 . . 43.61(7) ?
Zn39 Mn4 Zn40 20_655 . 2_655 61.85(8) ?
Zn39 Mn4 Zn40 20_655 . 3_665 121.88(10) ?
Zn39 Mn4 Zn40 20_655 . 19_665 75.18(7) ?
Zn39 Mn4 Zn40 20_655 . 20_655 29.81(8) ?
Zn39 Mn4 Zn40 20_655 . 21_555 117.11(10) ?
Zn39 Mn4 Zn41 20_655 . . 111.46(13) ?
Zn39 Mn4 Zn41 20_655 . 2_655 85.79(14) ?
Zn39 Mn4 Zn41 20_655 . 3_665 19.55(11) ?
Zn39 Mn4 Zn42 20_655 . . 66.83(12) ?
Zn39 Mn4 Zn42 20_655 . 2_655 92.99(13) ?
Zn39 Mn4 Zn42 20_655 . 3_665 159.19(12) ?
Zn39 Mn4 Zn43 20_655 . . 106.98(14) ?
Zn39 Mn4 Zn43 20_655 . 2_655 60.89(11) ?
Zn39 Mn4 Zn43 20_655 . 3_665 147.14(14) ?
Zn39 Mn4 Zn43 20_655 . 19_665 138.77(14) ?
Zn39 Mn4 Zn43 20_655 . 20_655 57.93(10) ?
Zn39 Mn4 Zn43 20_655 . 21_555 115.11(14) ?
Zn39 Mn4 Zn44 20_655 . . 85.96(10) ?
Zn39 Mn4 Zn44 20_655 . 2_655 88.85(13) ?
Zn39 Mn4 Zn44 20_655 . 3_665 177.94(10) ?
Zn39 Mn4 Zn44 20_655 . 19_665 112.15(12) ?
Zn39 Mn4 Zn44 20_655 . 20_655 70.47(10) ?
Zn39 Mn4 Zn44 20_655 . 21_555 150.01(10) ?
Zn39 Mn4 Zn45 20_655 . . 117.36(9) ?
Zn39 Mn4 Zn45 20_655 . 2_655 121.44(10) ?
Zn39 Mn4 Zn45 20_655 . 3_665 130.18(8) ?
Zn39 Mn4 Zn40 21_555 . . 61.85(10) ?
Zn39 Mn4 Zn40 21_555 . 2_655 121.88(9) ?
Zn39 Mn4 Zn40 21_555 . 3_665 43.60(8) ?
Zn39 Mn4 Zn40 21_555 . 19_665 117.11(9) ?
Zn39 Mn4 Zn40 21_555 . 20_655 75.18(11) ?
Zn39 Mn4 Zn40 21_555 . 21_555 29.81(9) ?
Zn39 Mn4 Zn41 21_555 . . 85.79(10) ?
Zn39 Mn4 Zn41 21_555 . 2_655 19.55(12) ?
Zn39 Mn4 Zn41 21_555 . 3_665 111.46(14) ?
Zn39 Mn4 Zn42 21_555 . . 92.99(11) ?
Zn39 Mn4 Zn42 21_555 . 2_655 159.19(13) ?
Zn39 Mn4 Zn42 21_555 . 3_665 66.83(13) ?
Zn39 Mn4 Zn43 21_555 . . 60.89(8) ?
Zn39 Mn4 Zn43 21_555 . 2_655 147.14(13) ?
Zn39 Mn4 Zn43 21_555 . 3_665 106.98(15) ?
Zn39 Mn4 Zn43 21_555 . 19_665 115.11(15) ?
Zn39 Mn4 Zn43 21_555 . 20_655 138.77(12) ?
Zn39 Mn4 Zn43 21_555 . 21_555 57.93(7) ?
Zn39 Mn4 Zn44 21_555 . . 88.85(10) ?
Zn39 Mn4 Zn44 21_555 . 2_655 177.94(15) ?
Zn39 Mn4 Zn44 21_555 . 3_665 85.96(13) ?
Zn39 Mn4 Zn44 21_555 . 19_665 150.01(13) ?
Zn39 Mn4 Zn44 21_555 . 20_655 112.15(12) ?
Zn39 Mn4 Zn44 21_555 . 21_555 70.47(9) ?
Zn39 Mn4 Zn45 21_555 . . 121.44(7) ?
Zn39 Mn4 Zn45 21_555 . 2_655 130.18(9) ?
Zn39 Mn4 Zn45 21_555 . 3_665 117.36(9) ?
Zn40 Mn4 Zn40 . . 2_655 104.56(8) ?
Zn40 Mn4 Zn40 . . 3_665 104.56(7) ?
Zn40 Mn4 Zn40 . . 19_665 116.09(7) ?
Zn40 Mn4 Zn40 . . 20_655 15.09(8) ?
Zn40 Mn4 Zn40 . . 21_555 91.64(8) ?
Zn40 Mn4 Zn41 . . . 131.96(14) ?
Zn40 Mn4 Zn41 . . 2_655 47.09(11) ?
Zn40 Mn4 Zn41 . . 3_665 61.86(8) ?
Zn40 Mn4 Zn42 . . . 45.95(12) ?
Zn40 Mn4 Zn42 . . 2_655 132.43(12) ?
Zn40 Mn4 Zn42 . . 3_665 117.56(8) ?
Zn40 Mn4 Zn43 . . . 65.44(11) ?
Zn40 Mn4 Zn43 . . 2_655 85.34(11) ?
Zn40 Mn4 Zn43 . . 3_665 167.80(15) ?
Zn40 Mn4 Zn43 . . 19_665 176.91(14) ?
Zn40 Mn4 Zn43 . . 20_655 77.42(10) ?
Zn40 Mn4 Zn43 . . 21_555 72.53(12) ?
Zn40 Mn4 Zn44 . . . 58.25(7) ?
Zn40 Mn4 Zn44 . . 2_655 120.21(13) ?
Zn40 Mn4 Zn44 . . 3_665 134.41(10) ?
Zn40 Mn4 Zn44 . . 19_665 148.14(11) ?
Zn40 Mn4 Zn44 . . 20_655 62.43(8) ?
Zn40 Mn4 Zn44 . . 21_555 106.87(9) ?
Zn40 Mn4 Zn45 . . . 106.61(7) ?
Zn40 Mn4 Zn45 . . 2_655 118.50(8) ?
Zn40 Mn4 Zn45 . . 3_665 116.61(6) ?
Zn40 Mn4 Zn40 2_655 . 3_665 104.56(9) ?
Zn40 Mn4 Zn40 2_655 . 19_665 15.09(8) ?
Zn40 Mn4 Zn40 2_655 . 20_655 91.64(9) ?
Zn40 Mn4 Zn40 2_655 . 21_555 116.09(9) ?
Zn40 Mn4 Zn41 2_655 . . 61.86(10) ?
Zn40 Mn4 Zn41 2_655 . 2_655 131.96(15) ?
Zn40 Mn4 Zn41 2_655 . 3_665 47.09(8) ?
Zn40 Mn4 Zn42 2_655 . . 117.56(10) ?
Zn40 Mn4 Zn42 2_655 . 2_655 45.95(13) ?
Zn40 Mn4 Zn42 2_655 . 3_665 132.43(9) ?
Zn40 Mn4 Zn43 2_655 . . 167.80(16) ?
Zn40 Mn4 Zn43 2_655 . 2_655 65.44(11) ?
Zn40 Mn4 Zn43 2_655 . 3_665 85.34(14) ?
Zn40 Mn4 Zn43 2_655 . 19_665 77.42(13) ?
Zn40 Mn4 Zn43 2_655 . 20_655 72.53(12) ?
Zn40 Mn4 Zn43 2_655 . 21_555 176.91(15) ?
Zn40 Mn4 Zn44 2_655 . . 134.41(12) ?
Zn40 Mn4 Zn44 2_655 . 2_655 58.25(7) ?
Zn40 Mn4 Zn44 2_655 . 3_665 120.21(10) ?
Zn40 Mn4 Zn44 2_655 . 19_665 62.43(8) ?
Zn40 Mn4 Zn44 2_655 . 20_655 106.87(14) ?
Zn40 Mn4 Zn44 2_655 . 21_555 148.14(10) ?
Zn40 Mn4 Zn45 2_655 . . 116.61(6) ?
Zn40 Mn4 Zn45 2_655 . 2_655 106.61(7) ?
Zn40 Mn4 Zn45 2_655 . 3_665 118.50(8) ?
Zn40 Mn4 Zn40 3_665 . 19_665 91.64(8) ?
Zn40 Mn4 Zn40 3_665 . 20_655 116.09(9) ?
Zn40 Mn4 Zn40 3_665 . 21_555 15.09(6) ?
Zn40 Mn4 Zn41 3_665 . . 47.09(7) ?
Zn40 Mn4 Zn41 3_665 . 2_655 61.86(11) ?
Zn40 Mn4 Zn41 3_665 . 3_665 131.96(14) ?
Zn40 Mn4 Zn42 3_665 . . 132.43(8) ?
Zn40 Mn4 Zn42 3_665 . 2_655 117.56(11) ?
Zn40 Mn4 Zn42 3_665 . 3_665 45.95(13) ?
Zn40 Mn4 Zn43 3_665 . . 85.34(13) ?
Zn40 Mn4 Zn43 3_665 . 2_655 167.80(11) ?
Zn40 Mn4 Zn43 3_665 . 3_665 65.44(12) ?
Zn40 Mn4 Zn43 3_665 . 19_665 72.53(12) ?
Zn40 Mn4 Zn43 3_665 . 20_655 176.91(11) ?
Zn40 Mn4 Zn43 3_665 . 21_555 77.42(13) ?
Zn40 Mn4 Zn44 3_665 . . 120.21(11) ?
Zn40 Mn4 Zn44 3_665 . 2_655 134.41(12) ?
Zn40 Mn4 Zn44 3_665 . 3_665 58.25(9) ?
Zn40 Mn4 Zn44 3_665 . 19_665 106.87(10) ?
Zn40 Mn4 Zn44 3_665 . 20_655 148.14(13) ?
Zn40 Mn4 Zn44 3_665 . 21_555 62.43(11) ?
Zn40 Mn4 Zn45 3_665 . . 118.50(8) ?
Zn40 Mn4 Zn45 3_665 . 2_655 116.61(9) ?
Zn40 Mn4 Zn45 3_665 . 3_665 106.61(8) ?
Zn40 Mn4 Zn40 19_665 . 20_655 104.56(8) ?
Zn40 Mn4 Zn40 19_665 . 21_555 104.56(7) ?
Zn40 Mn4 Zn41 19_665 . . 47.12(8) ?
Zn40 Mn4 Zn41 19_665 . 2_655 131.96(14) ?
Zn40 Mn4 Zn41 19_665 . 3_665 61.83(7) ?
Zn40 Mn4 Zn42 19_665 . . 132.43(9) ?
Zn40 Mn4 Zn42 19_665 . 2_655 45.95(12) ?
Zn40 Mn4 Zn42 19_665 . 3_665 117.56(7) ?
Zn40 Mn4 Zn43 19_665 . . 176.91(14) ?
Zn40 Mn4 Zn43 19_665 . 2_655 77.42(10) ?
Zn40 Mn4 Zn43 19_665 . 3_665 72.53(12) ?
Zn40 Mn4 Zn43 19_665 . 19_665 65.44(11) ?
Zn40 Mn4 Zn43 19_665 . 20_655 85.34(11) ?
Zn40 Mn4 Zn43 19_665 . 21_555 167.80(15) ?
Zn40 Mn4 Zn44 19_665 . . 148.14(11) ?
Zn40 Mn4 Zn44 19_665 . 2_655 62.43(8) ?
Zn40 Mn4 Zn44 19_665 . 3_665 106.87(9) ?
Zn40 Mn4 Zn44 19_665 . 19_665 58.25(7) ?
Zn40 Mn4 Zn44 19_665 . 20_655 120.21(13) ?
Zn40 Mn4 Zn44 19_665 . 21_555 134.41(10) ?
Zn40 Mn4 Zn45 19_665 . . 118.52(6) ?
Zn40 Mn4 Zn45 19_665 . 2_655 106.61(7) ?
Zn40 Mn4 Zn45 19_665 . 3_665 116.58(7) ?
Zn40 Mn4 Zn40 20_655 . 21_555 104.56(9) ?
Zn40 Mn4 Zn41 20_655 . . 131.96(14) ?
Zn40 Mn4 Zn41 20_655 . 2_655 61.83(13) ?
Zn40 Mn4 Zn41 20_655 . 3_665 47.12(9) ?
Zn40 Mn4 Zn42 20_655 . . 45.95(12) ?
Zn40 Mn4 Zn42 20_655 . 2_655 117.56(13) ?
Zn40 Mn4 Zn42 20_655 . 3_665 132.43(9) ?
Zn40 Mn4 Zn43 20_655 . . 77.42(13) ?
Zn40 Mn4 Zn43 20_655 . 2_655 72.53(12) ?
Zn40 Mn4 Zn43 20_655 . 3_665 176.91(15) ?
Zn40 Mn4 Zn43 20_655 . 19_665 167.80(16) ?
Zn40 Mn4 Zn43 20_655 . 20_655 65.44(11) ?
Zn40 Mn4 Zn43 20_655 . 21_555 85.34(14) ?
Zn40 Mn4 Zn44 20_655 . . 62.43(8) ?
Zn40 Mn4 Zn44 20_655 . 2_655 106.87(14) ?
Zn40 Mn4 Zn44 20_655 . 3_665 148.14(10) ?
Zn40 Mn4 Zn44 20_655 . 19_665 134.41(12) ?
Zn40 Mn4 Zn44 20_655 . 20_655 58.25(7) ?
Zn40 Mn4 Zn44 20_655 . 21_555 120.21(10) ?
Zn40 Mn4 Zn45 20_655 . . 106.61(7) ?
Zn40 Mn4 Zn45 20_655 . 2_655 116.58(8) ?
Zn40 Mn4 Zn45 20_655 . 3_665 118.52(6) ?
Zn40 Mn4 Zn41 21_555 . . 61.83(7) ?
Zn40 Mn4 Zn41 21_555 . 2_655 47.12(11) ?
Zn40 Mn4 Zn41 21_555 . 3_665 131.96(15) ?
Zn40 Mn4 Zn42 21_555 . . 117.56(8) ?
Zn40 Mn4 Zn42 21_555 . 2_655 132.43(11) ?
Zn40 Mn4 Zn42 21_555 . 3_665 45.95(13) ?
Zn40 Mn4 Zn43 21_555 . . 72.53(12) ?
Zn40 Mn4 Zn43 21_555 . 2_655 176.91(11) ?
Zn40 Mn4 Zn43 21_555 . 3_665 77.42(13) ?
Zn40 Mn4 Zn43 21_555 . 19_665 85.34(13) ?
Zn40 Mn4 Zn43 21_555 . 20_655 167.80(11) ?
Zn40 Mn4 Zn43 21_555 . 21_555 65.44(12) ?
Zn40 Mn4 Zn44 21_555 . . 106.87(10) ?
Zn40 Mn4 Zn44 21_555 . 2_655 148.14(13) ?
Zn40 Mn4 Zn44 21_555 . 3_665 62.43(11) ?
Zn40 Mn4 Zn44 21_555 . 19_665 120.21(11) ?
Zn40 Mn4 Zn44 21_555 . 20_655 134.41(12) ?
Zn40 Mn4 Zn44 21_555 . 21_555 58.25(9) ?
Zn40 Mn4 Zn45 21_555 . . 116.58(7) ?
Zn40 Mn4 Zn45 21_555 . 2_655 118.52(9) ?
Zn40 Mn4 Zn45 21_555 . 3_665 106.61(8) ?
Zn41 Mn4 Zn41 . . 2_655 105.34(13) ?
Zn41 Mn4 Zn41 . . 3_665 105.34(12) ?
Zn41 Mn4 Zn42 . . . 177.87(18) ?
Zn41 Mn4 Zn42 . . 2_655 73.48(13) ?
Zn41 Mn4 Zn42 . . 3_665 73.45(11) ?
Zn41 Mn4 Zn43 . . . 129.80(15) ?
Zn41 Mn4 Zn43 . . 2_655 120.83(11) ?
Zn41 Mn4 Zn43 . . 3_665 46.77(13) ?
Zn41 Mn4 Zn43 . . 19_665 46.77(12) ?
Zn41 Mn4 Zn43 . . 20_655 129.83(11) ?
Zn41 Mn4 Zn43 . . 21_555 120.81(15) ?
Zn41 Mn4 Zn44 . . . 161.99(14) ?
Zn41 Mn4 Zn44 . . 2_655 92.63(12) ?
Zn41 Mn4 Zn44 . . 3_665 70.23(12) ?
Zn41 Mn4 Zn44 . . 19_665 70.25(12) ?
Zn41 Mn4 Zn44 . . 20_655 162.01(13) ?
Zn41 Mn4 Zn44 . . 21_555 92.61(13) ?
Zn41 Mn4 Zn45 . . . 120.83(14) ?
Zn41 Mn4 Zn45 . . 2_655 109.47(13) ?
Zn41 Mn4 Zn45 . . 3_665 109.44(13) ?
Zn41 Mn4 Zn41 2_655 . 3_665 105.34(15) ?
Zn41 Mn4 Zn42 2_655 . . 73.45(13) ?
Zn41 Mn4 Zn42 2_655 . 2_655 177.87(18) ?
Zn41 Mn4 Zn42 2_655 . 3_665 73.48(14) ?
Zn41 Mn4 Zn43 2_655 . . 46.77(12) ?
Zn41 Mn4 Zn43 2_655 . 2_655 129.80(14) ?
Zn41 Mn4 Zn43 2_655 . 3_665 120.83(17) ?
Zn41 Mn4 Zn43 2_655 . 19_665 129.83(17) ?
Zn41 Mn4 Zn43 2_655 . 20_655 120.81(14) ?
Zn41 Mn4 Zn43 2_655 . 21_555 46.77(13) ?
Zn41 Mn4 Zn44 2_655 . . 70.23(13) ?
Zn41 Mn4 Zn44 2_655 . 2_655 161.99(14) ?
Zn41 Mn4 Zn44 2_655 . 3_665 92.63(15) ?
Zn41 Mn4 Zn44 2_655 . 19_665 162.01(15) ?
Zn41 Mn4 Zn44 2_655 . 20_655 92.61(14) ?
Zn41 Mn4 Zn44 2_655 . 21_555 70.25(13) ?
Zn41 Mn4 Zn45 2_655 . . 109.44(13) ?
Zn41 Mn4 Zn45 2_655 . 2_655 120.83(14) ?
Zn41 Mn4 Zn45 2_655 . 3_665 109.47(14) ?
Zn41 Mn4 Zn42 3_665 . . 73.48(12) ?
Zn41 Mn4 Zn42 3_665 . 2_655 73.45(14) ?
Zn41 Mn4 Zn42 3_665 . 3_665 177.87(18) ?
Zn41 Mn4 Zn43 3_665 . . 120.83(15) ?
Zn41 Mn4 Zn43 3_665 . 2_655 46.77(14) ?
Zn41 Mn4 Zn43 3_665 . 3_665 129.80(15) ?
Zn41 Mn4 Zn43 3_665 . 19_665 120.81(15) ?
Zn41 Mn4 Zn43 3_665 . 20_655 46.77(14) ?
Zn41 Mn4 Zn43 3_665 . 21_555 129.83(15) ?
Zn41 Mn4 Zn44 3_665 . . 92.63(12) ?
Zn41 Mn4 Zn44 3_665 . 2_655 70.23(15) ?
Zn41 Mn4 Zn44 3_665 . 3_665 161.99(14) ?
Zn41 Mn4 Zn44 3_665 . 19_665 92.61(13) ?
Zn41 Mn4 Zn44 3_665 . 20_655 70.25(14) ?
Zn41 Mn4 Zn44 3_665 . 21_555 162.01(13) ?
Zn41 Mn4 Zn45 3_665 . . 109.47(14) ?
Zn41 Mn4 Zn45 3_665 . 2_655 109.44(15) ?
Zn41 Mn4 Zn45 3_665 . 3_665 120.83(14) ?
Zn42 Mn4 Zn42 . . 2_655 107.67(14) ?
Zn42 Mn4 Zn42 . . 3_665 107.67(12) ?
Zn42 Mn4 Zn43 . . . 50.64(16) ?
Zn42 Mn4 Zn43 . . 2_655 59.72(12) ?
Zn42 Mn4 Zn43 . . 3_665 135.34(14) ?
Zn42 Mn4 Zn43 . . 19_665 135.34(14) ?
Zn42 Mn4 Zn43 . . 20_655 50.64(12) ?
Zn42 Mn4 Zn43 . . 21_555 59.72(16) ?
Zn42 Mn4 Zn44 . . . 19.40(14) ?
Zn42 Mn4 Zn44 . . 2_655 88.63(13) ?
Zn42 Mn4 Zn44 . . 3_665 111.45(13) ?
Zn42 Mn4 Zn44 . . 19_665 111.45(13) ?
Zn42 Mn4 Zn44 . . 20_655 19.40(12) ?
Zn42 Mn4 Zn44 . . 21_555 88.63(14) ?
Zn42 Mn4 Zn45 . . . 61.30(13) ?
Zn42 Mn4 Zn45 . . 2_655 72.65(13) ?
Zn42 Mn4 Zn45 . . 3_665 72.67(13) ?
Zn42 Mn4 Zn42 2_655 . 3_665 107.67(15) ?
Zn42 Mn4 Zn43 2_655 . . 135.34(14) ?
Zn42 Mn4 Zn43 2_655 . 2_655 50.64(15) ?
Zn42 Mn4 Zn43 2_655 . 3_665 59.72(18) ?
Zn42 Mn4 Zn43 2_655 . 19_665 50.64(18) ?
Zn42 Mn4 Zn43 2_655 . 20_655 59.72(15) ?
Zn42 Mn4 Zn43 2_655 . 21_555 135.34(14) ?
Zn42 Mn4 Zn44 2_655 . . 111.45(14) ?
Zn42 Mn4 Zn44 2_655 . 2_655 19.40(14) ?
Zn42 Mn4 Zn44 2_655 . 3_665 88.63(16) ?
Zn42 Mn4 Zn44 2_655 . 19_665 19.40(15) ?
Zn42 Mn4 Zn44 2_655 . 20_655 88.63(15) ?
Zn42 Mn4 Zn44 2_655 . 21_555 111.45(14) ?
Zn42 Mn4 Zn45 2_655 . . 72.67(13) ?
Zn42 Mn4 Zn45 2_655 . 2_655 61.30(13) ?
Zn42 Mn4 Zn45 2_655 . 3_665 72.65(14) ?
Zn42 Mn4 Zn43 3_665 . . 59.72(15) ?
Zn42 Mn4 Zn43 3_665 . 2_655 135.34(16) ?
Zn42 Mn4 Zn43 3_665 . 3_665 50.64(16) ?
Zn42 Mn4 Zn43 3_665 . 19_665 59.72(15) ?
Zn42 Mn4 Zn43 3_665 . 20_655 135.34(16) ?
Zn42 Mn4 Zn43 3_665 . 21_555 50.64(15) ?
Zn42 Mn4 Zn44 3_665 . . 88.63(13) ?
Zn42 Mn4 Zn44 3_665 . 2_655 111.45(16) ?
Zn42 Mn4 Zn44 3_665 . 3_665 19.40(14) ?
Zn42 Mn4 Zn44 3_665 . 19_665 88.63(14) ?
Zn42 Mn4 Zn44 3_665 . 20_655 111.45(15) ?
Zn42 Mn4 Zn44 3_665 . 21_555 19.40(13) ?
Zn42 Mn4 Zn45 3_665 . . 72.65(14) ?
Zn42 Mn4 Zn45 3_665 . 2_655 72.67(15) ?
Zn42 Mn4 Zn45 3_665 . 3_665 61.30(14) ?
Zn43 Mn4 Zn43 . . 2_655 105.53(15) ?
Zn43 Mn4 Zn43 . . 3_665 105.53(17) ?
Zn43 Mn4 Zn43 . . 19_665 112.89(16) ?
Zn43 Mn4 Zn43 . . 20_655 97.68(16) ?
Zn43 Mn4 Zn43 . . 21_555 9.2(2) ?
Zn43 Mn4 Zn44 . . . 34.91(16) ?
Zn43 Mn4 Zn44 . . 2_655 119.48(10) ?
Zn43 Mn4 Zn44 . . 3_665 70.96(15) ?
Zn43 Mn4 Zn44 . . 19_665 122.07(10) ?
Zn43 Mn4 Zn44 . . 20_655 62.83(17) ?
Zn43 Mn4 Zn44 . . 21_555 43.24(16) ?
Zn43 Mn4 Zn45 . . . 62.67(6) ?
Zn43 Mn4 Zn45 . . 2_655 74.29(7) ?
Zn43 Mn4 Zn45 . . 3_665 63.86(7) ?
Zn43 Mn4 Zn43 2_655 . 3_665 105.53(16) ?
Zn43 Mn4 Zn43 2_655 . 19_665 97.68(16) ?
Zn43 Mn4 Zn43 2_655 . 20_655 9.23(14) ?
Zn43 Mn4 Zn43 2_655 . 21_555 112.89(15) ?
Zn43 Mn4 Zn44 2_655 . . 70.96(14) ?
Zn43 Mn4 Zn44 2_655 . 2_655 34.91(16) ?
Zn43 Mn4 Zn44 2_655 . 3_665 119.48(14) ?
Zn43 Mn4 Zn44 2_655 . 19_665 62.83(14) ?
Zn43 Mn4 Zn44 2_655 . 20_655 43.24(15) ?
Zn43 Mn4 Zn44 2_655 . 21_555 122.07(13) ?
Zn43 Mn4 Zn45 2_655 . . 63.86(10) ?
Zn43 Mn4 Zn45 2_655 . 2_655 62.67(11) ?
Zn43 Mn4 Zn45 2_655 . 3_665 74.29(11) ?
Zn43 Mn4 Zn43 3_665 . 19_665 9.2(2) ?
Zn43 Mn4 Zn43 3_665 . 20_655 112.89(15) ?
Zn43 Mn4 Zn43 3_665 . 21_555 97.68(18) ?
Zn43 Mn4 Zn44 3_665 . . 119.48(11) ?
Zn43 Mn4 Zn44 3_665 . 2_655 70.96(18) ?
Zn43 Mn4 Zn44 3_665 . 3_665 34.91(15) ?
Zn43 Mn4 Zn44 3_665 . 19_665 43.24(17) ?
Zn43 Mn4 Zn44 3_665 . 20_655 122.07(10) ?
Zn43 Mn4 Zn44 3_665 . 21_555 62.83(15) ?
Zn43 Mn4 Zn45 3_665 . . 74.29(7) ?
Zn43 Mn4 Zn45 3_665 . 2_655 63.86(8) ?
Zn43 Mn4 Zn45 3_665 . 3_665 62.67(6) ?
Zn43 Mn4 Zn43 19_665 . 20_655 105.53(15) ?
Zn43 Mn4 Zn43 19_665 . 21_555 105.53(17) ?
Zn43 Mn4 Zn44 19_665 . . 122.07(10) ?
Zn43 Mn4 Zn44 19_665 . 2_655 62.83(17) ?
Zn43 Mn4 Zn44 19_665 . 3_665 43.24(16) ?
Zn43 Mn4 Zn44 19_665 . 19_665 34.91(16) ?
Zn43 Mn4 Zn44 19_665 . 20_655 119.48(10) ?
Zn43 Mn4 Zn44 19_665 . 21_555 70.96(15) ?
Zn43 Mn4 Zn45 19_665 . . 74.29(7) ?
Zn43 Mn4 Zn45 19_665 . 2_655 62.70(7) ?
Zn43 Mn4 Zn45 19_665 . 3_665 63.84(6) ?
Zn43 Mn4 Zn43 20_655 . 21_555 105.53(16) ?
Zn43 Mn4 Zn44 20_655 . . 62.83(14) ?
Zn43 Mn4 Zn44 20_655 . 2_655 43.24(15) ?
Zn43 Mn4 Zn44 20_655 . 3_665 122.07(13) ?
Zn43 Mn4 Zn44 20_655 . 19_665 70.96(14) ?
Zn43 Mn4 Zn44 20_655 . 20_655 34.91(16) ?
Zn43 Mn4 Zn44 20_655 . 21_555 119.48(14) ?
Zn43 Mn4 Zn45 20_655 . . 62.70(10) ?
Zn43 Mn4 Zn45 20_655 . 2_655 63.84(11) ?
Zn43 Mn4 Zn45 20_655 . 3_665 74.29(10) ?
Zn43 Mn4 Zn44 21_555 . . 43.24(17) ?
Zn43 Mn4 Zn44 21_555 . 2_655 122.07(10) ?
Zn43 Mn4 Zn44 21_555 . 3_665 62.83(15) ?
Zn43 Mn4 Zn44 21_555 . 19_665 119.48(11) ?
Zn43 Mn4 Zn44 21_555 . 20_655 70.96(18) ?
Zn43 Mn4 Zn44 21_555 . 21_555 34.91(15) ?
Zn43 Mn4 Zn45 21_555 . . 63.84(6) ?
Zn43 Mn4 Zn45 21_555 . 2_655 74.29(8) ?
Zn43 Mn4 Zn45 21_555 . 3_665 62.70(8) ?
Zn44 Mn4 Zn44 . . 2_655 92.26(12) ?
Zn44 Mn4 Zn44 . . 3_665 92.26(12) ?
Zn44 Mn4 Zn44 . . 19_665 108.32(10) ?
Zn44 Mn4 Zn44 . . 20_655 27.93(16) ?
Zn44 Mn4 Zn44 . . 21_555 69.40(14) ?
Zn44 Mn4 Zn45 . . . 49.21(7) ?
Zn44 Mn4 Zn45 . . 2_655 61.94(8) ?
Zn44 Mn4 Zn45 . . 3_665 58.37(7) ?
Zn44 Mn4 Zn44 2_655 . 3_665 92.26(16) ?
Zn44 Mn4 Zn44 2_655 . 19_665 27.93(16) ?
Zn44 Mn4 Zn44 2_655 . 20_655 69.40(14) ?
Zn44 Mn4 Zn44 2_655 . 21_555 108.32(12) ?
Zn44 Mn4 Zn45 2_655 . . 58.37(7) ?
Zn44 Mn4 Zn45 2_655 . 2_655 49.21(9) ?
Zn44 Mn4 Zn45 2_655 . 3_665 61.94(10) ?
Zn44 Mn4 Zn44 3_665 . 19_665 69.40(14) ?
Zn44 Mn4 Zn44 3_665 . 20_655 108.32(12) ?
Zn44 Mn4 Zn44 3_665 . 21_555 27.93(12) ?
Zn44 Mn4 Zn45 3_665 . . 61.94(10) ?
Zn44 Mn4 Zn45 3_665 . 2_655 58.37(12) ?
Zn44 Mn4 Zn45 3_665 . 3_665 49.21(9) ?
Zn44 Mn4 Zn44 19_665 . 20_655 92.26(12) ?
Zn44 Mn4 Zn44 19_665 . 21_555 92.26(12) ?
Zn44 Mn4 Zn45 19_665 . . 61.96(7) ?
Zn44 Mn4 Zn45 19_665 . 2_655 49.22(7) ?
Zn44 Mn4 Zn45 19_665 . 3_665 58.34(8) ?
Zn44 Mn4 Zn44 20_655 . 21_555 92.26(16) ?
Zn44 Mn4 Zn45 20_655 . . 49.22(9) ?
Zn44 Mn4 Zn45 20_655 . 2_655 58.34(9) ?
Zn44 Mn4 Zn45 20_655 . 3_665 61.96(9) ?
Zn44 Mn4 Zn45 21_555 . . 58.34(10) ?
Zn44 Mn4 Zn45 21_555 . 2_655 61.96(11) ?
Zn44 Mn4 Zn45 21_555 . 3_665 49.22(10) ?
Zn45 Mn4 Zn45 . . 2_655 12.96(5) ?
Zn45 Mn4 Zn45 . . 3_665 12.96(7) ?
Zn45 Mn4 Zn45 2_655 . 3_665 12.96(9) ?
Zn22 Mn5 Zn22 . . 2_665 63.92(5) ?
Zn22 Mn5 Zn22 . . 3_565 63.92(5) ?
Zn22 Mn5 Zn24 . . . 116.44(7) ?
Zn22 Mn5 Zn24 . . 2_665 63.00(4) ?
Zn22 Mn5 Zn24 . . 3_565 63.00(4) ?
Zn22 Mn5 Zn27 . . . 63.73(4) ?
Zn22 Mn5 Zn27 . . 2_665 117.13(5) ?
Zn22 Mn5 Zn27 . . 3_565 117.13(5) ?
Zn22 Mn5 Zn30 . . . 178.89(5) ?
Zn22 Mn5 Zn30 . . 2_665 115.18(2) ?
Zn22 Mn5 Zn30 . . 3_565 115.18(3) ?
Zn22 Mn5 Zn22 2_665 . 3_565 63.92(5) ?
Zn22 Mn5 Zn24 2_665 . . 63.00(4) ?
Zn22 Mn5 Zn24 2_665 . 2_665 116.44(7) ?
Zn22 Mn5 Zn24 2_665 . 3_565 63.00(4) ?
Zn22 Mn5 Zn27 2_665 . . 117.13(5) ?
Zn22 Mn5 Zn27 2_665 . 2_665 63.73(4) ?
Zn22 Mn5 Zn27 2_665 . 3_565 117.13(5) ?
Zn22 Mn5 Zn30 2_665 . . 115.18(2) ?
Zn22 Mn5 Zn30 2_665 . 2_665 178.89(5) ?
Zn22 Mn5 Zn30 2_665 . 3_565 115.18(3) ?
Zn22 Mn5 Zn24 3_565 . . 63.00(3) ?
Zn22 Mn5 Zn24 3_565 . 2_665 63.00(4) ?
Zn22 Mn5 Zn24 3_565 . 3_565 116.44(7) ?
Zn22 Mn5 Zn27 3_565 . . 117.13(4) ?
Zn22 Mn5 Zn27 3_565 . 2_665 117.13(5) ?
Zn22 Mn5 Zn27 3_565 . 3_565 63.73(4) ?
Zn22 Mn5 Zn30 3_565 . . 115.18(3) ?
Zn22 Mn5 Zn30 3_565 . 2_665 115.18(3) ?
Zn22 Mn5 Zn30 3_565 . 3_565 178.89(6) ?
Zn24 Mn5 Zn24 . . 2_665 116.30(4) ?
Zn24 Mn5 Zn24 . . 3_565 116.30(3) ?
Zn24 Mn5 Zn27 . . . 179.84(8) ?
Zn24 Mn5 Zn27 . . 2_665 63.76(3) ?
Zn24 Mn5 Zn27 . . 3_565 63.76(2) ?
Zn24 Mn5 Zn30 . . . 62.45(3) ?
Zn24 Mn5 Zn30 . . 2_665 117.33(5) ?
Zn24 Mn5 Zn30 . . 3_565 117.33(4) ?
Zn24 Mn5 Zn24 2_665 . 3_565 116.30(4) ?
Zn24 Mn5 Zn27 2_665 . . 63.76(3) ?
Zn24 Mn5 Zn27 2_665 . 2_665 179.84(8) ?
Zn24 Mn5 Zn27 2_665 . 3_565 63.76(3) ?
Zn24 Mn5 Zn30 2_665 . . 117.33(5) ?
Zn24 Mn5 Zn30 2_665 . 2_665 62.45(3) ?
Zn24 Mn5 Zn30 2_665 . 3_565 117.33(5) ?
Zn24 Mn5 Zn27 3_565 . . 63.76(2) ?
Zn24 Mn5 Zn27 3_565 . 2_665 63.76(3) ?
Zn24 Mn5 Zn27 3_565 . 3_565 179.84(8) ?
Zn24 Mn5 Zn30 3_565 . . 117.33(5) ?
Zn24 Mn5 Zn30 3_565 . 2_665 117.33(5) ?
Zn24 Mn5 Zn30 3_565 . 3_565 62.45(3) ?
Zn27 Mn5 Zn27 . . 2_665 116.19(4) ?
Zn27 Mn5 Zn27 . . 3_565 116.19(3) ?
Zn27 Mn5 Zn30 . . . 117.38(7) ?
Zn27 Mn5 Zn30 . . 2_665 62.54(4) ?
Zn27 Mn5 Zn30 . . 3_565 62.54(3) ?
Zn27 Mn5 Zn27 2_665 . 3_565 116.19(4) ?
Zn27 Mn5 Zn30 2_665 . . 62.54(4) ?
Zn27 Mn5 Zn30 2_665 . 2_665 117.38(7) ?
Zn27 Mn5 Zn30 2_665 . 3_565 62.54(4) ?
Zn27 Mn5 Zn30 3_565 . . 62.54(4) ?
Zn27 Mn5 Zn30 3_565 . 2_665 62.54(4) ?
Zn27 Mn5 Zn30 3_565 . 3_565 117.38(7) ?
Zn30 Mn5 Zn30 . . 2_665 65.71(4) ?
Zn30 Mn5 Zn30 . . 3_565 65.71(4) ?
Zn30 Mn5 Zn30 2_665 . 3_565 65.71(5) ?
Zn23 Mn6 Zn25 . . 2_655 59.43(4) ?
Zn23 Mn6 Zn25 . . 3_565 59.43(3) ?
Zn23 Mn6 Zn26 . . 2_555 62.17(3) ?
Zn23 Mn6 Zn26 . . 21_555 62.17(3) ?
Zn23 Mn6 Zn27 . . . 63.47(4) ?
Zn23 Mn6 Zn31 . . . 113.98(5) ?
Zn23 Mn6 Zn32 . . 2_655 115.77(5) ?
Zn23 Mn6 Zn32 . . 3_565 115.77(4) ?
Zn23 Mn6 Zn33 . . . 118.40(5) ?
Zn23 Mn6 Zn33 . . 20_555 118.40(3) ?
Zn23 Mn6 Zn36 . . . 176.33(5) ?
Zn25 Mn6 Zn25 2_655 . 3_565 64.63(4) ?
Zn25 Mn6 Zn26 2_655 . 2_555 114.12(5) ?
Zn25 Mn6 Zn26 2_655 . 21_555 61.20(3) ?
Zn25 Mn6 Zn27 2_655 . . 112.13(5) ?
Zn25 Mn6 Zn31 2_655 . . 65.79(4) ?
Zn25 Mn6 Zn32 2_655 . 2_655 61.49(4) ?
Zn25 Mn6 Zn32 2_655 . 3_565 112.88(3) ?
Zn25 Mn6 Zn33 2_655 . . 175.32(4) ?
Zn25 Mn6 Zn33 2_655 . 20_555 110.71(4) ?
Zn25 Mn6 Zn36 2_655 . . 117.67(5) ?
Zn25 Mn6 Zn26 3_565 . 2_555 61.20(3) ?
Zn25 Mn6 Zn26 3_565 . 21_555 114.12(5) ?
Zn25 Mn6 Zn27 3_565 . . 112.13(5) ?
Zn25 Mn6 Zn31 3_565 . . 65.79(4) ?
Zn25 Mn6 Zn32 3_565 . 2_655 112.88(4) ?
Zn25 Mn6 Zn32 3_565 . 3_565 61.49(3) ?
Zn25 Mn6 Zn33 3_565 . . 110.70(4) ?
Zn25 Mn6 Zn33 3_565 . 20_555 175.33(5) ?
Zn25 Mn6 Zn36 3_565 . . 117.66(3) ?
Zn26 Mn6 Zn26 2_555 . 21_555 112.76(4) ?
Zn26 Mn6 Zn27 2_555 . . 61.65(3) ?
Zn26 Mn6 Zn31 2_555 . . 117.49(2) ?
Zn26 Mn6 Zn32 2_555 . 2_655 174.08(4) ?
Zn26 Mn6 Zn32 2_555 . 3_565 69.23(3) ?
Zn26 Mn6 Zn33 2_555 . . 61.97(3) ?
Zn26 Mn6 Zn33 2_555 . 20_555 122.13(5) ?
Zn26 Mn6 Zn36 2_555 . . 119.00(5) ?
Zn26 Mn6 Zn27 21_555 . . 61.65(3) ?
Zn26 Mn6 Zn31 21_555 . . 117.50(4) ?
Zn26 Mn6 Zn32 21_555 . 2_655 69.23(3) ?
Zn26 Mn6 Zn32 21_555 . 3_565 174.08(5) ?
Zn26 Mn6 Zn33 21_555 . . 122.13(4) ?
Zn26 Mn6 Zn33 21_555 . 20_555 61.98(2) ?
Zn26 Mn6 Zn36 21_555 . . 119.02(3) ?
Zn27 Mn6 Zn31 . . . 177.45(6) ?
Zn27 Mn6 Zn32 . . 2_655 123.09(3) ?
Zn27 Mn6 Zn32 . . 3_565 123.09(4) ?
Zn27 Mn6 Zn33 . . . 68.78(4) ?
Zn27 Mn6 Zn33 . . 20_555 68.78(3) ?
Zn27 Mn6 Zn36 . . . 120.19(5) ?
Zn31 Mn6 Zn32 . . 2_655 57.59(3) ?
Zn31 Mn6 Zn32 . . 3_565 57.59(2) ?
Zn31 Mn6 Zn33 . . . 113.15(5) ?
Zn31 Mn6 Zn33 . . 20_555 113.16(5) ?
Zn31 Mn6 Zn36 . . . 62.36(5) ?
Zn32 Mn6 Zn32 2_655 . 3_565 108.22(4) ?
Zn32 Mn6 Zn33 2_655 . . 122.20(5) ?
Zn32 Mn6 Zn33 2_655 . 20_555 63.79(3) ?
Zn32 Mn6 Zn36 2_655 . . 62.68(4) ?
Zn32 Mn6 Zn33 3_565 . . 63.78(3) ?
Zn32 Mn6 Zn33 3_565 . 20_555 122.20(5) ?
Zn32 Mn6 Zn36 3_565 . . 62.67(3) ?
Zn33 Mn6 Zn33 . . 20_555 73.95(4) ?
Zn33 Mn6 Zn36 . . . 64.30(4) ?
Zn33 Mn6 Zn36 20_555 . . 64.31(3) ?
Zn29 Mn7 Zn29 1_565 . 11_665 117.87(5) ?
Zn29 Mn7 Zn30 1_565 . . 63.51(2) ?
Zn29 Mn7 Zn30 1_565 . 11_555 178.62(5) ?
Zn29 Mn7 Zn33 1_565 . 3_565 63.03(2) ?
Zn29 Mn7 Zn33 1_565 . 10_665 116.73(3) ?
Zn29 Mn7 Zn33 1_565 . 18_565 116.73(5) ?
Zn29 Mn7 Zn33 1_565 . 19_665 63.03(2) ?
Zn29 Mn7 Zn35 1_565 . 2_665 115.93(4) ?
Zn29 Mn7 Zn35 1_565 . 3_565 115.93(2) ?
Zn29 Mn7 Zn37 1_565 . 1_565 64.24(3) ?
Zn29 Mn7 Zn37 1_565 . 11_665 64.24(2) ?
Zn29 Mn7 Zn30 11_665 . . 178.62(5) ?
Zn29 Mn7 Zn30 11_665 . 11_555 63.51(2) ?
Zn29 Mn7 Zn33 11_665 . 3_565 116.73(5) ?
Zn29 Mn7 Zn33 11_665 . 10_665 63.03(3) ?
Zn29 Mn7 Zn33 11_665 . 18_565 63.03(3) ?
Zn29 Mn7 Zn33 11_665 . 19_665 116.73(3) ?
Zn29 Mn7 Zn35 11_665 . 2_665 115.93(4) ?
Zn29 Mn7 Zn35 11_665 . 3_565 115.93(2) ?
Zn29 Mn7 Zn37 11_665 . 1_565 64.24(4) ?
Zn29 Mn7 Zn37 11_665 . 11_665 64.24(3) ?
Zn30 Mn7 Zn30 . . 11_555 115.11(5) ?
Zn30 Mn7 Zn33 . . 3_565 63.70(2) ?
Zn30 Mn7 Zn33 . . 10_665 116.55(5) ?
Zn30 Mn7 Zn33 . . 18_565 116.55(3) ?
Zn30 Mn7 Zn33 . . 19_665 63.70(2) ?
Zn30 Mn7 Zn35 . . 2_665 62.96(3) ?
Zn30 Mn7 Zn35 . . 3_565 62.96(2) ?
Zn30 Mn7 Zn37 . . 1_565 116.86(4) ?
Zn30 Mn7 Zn37 . . 11_665 116.86(2) ?
Zn30 Mn7 Zn33 11_555 . 3_565 116.55(3) ?
Zn30 Mn7 Zn33 11_555 . 10_665 63.70(3) ?
Zn30 Mn7 Zn33 11_555 . 18_565 63.70(3) ?
Zn30 Mn7 Zn33 11_555 . 19_665 116.55(6) ?
Zn30 Mn7 Zn35 11_555 . 2_665 62.96(4) ?
Zn30 Mn7 Zn35 11_555 . 3_565 62.96(2) ?
Zn30 Mn7 Zn37 11_555 . 1_565 116.86(4) ?
Zn30 Mn7 Zn37 11_555 . 11_665 116.86(2) ?
Zn33 Mn7 Zn33 3_565 . 10_665 179.59(5) ?
Zn33 Mn7 Zn33 3_565 . 18_565 63.65(3) ?
Zn33 Mn7 Zn33 3_565 . 19_665 116.35(2) ?
Zn33 Mn7 Zn35 3_565 . 2_665 117.01(4) ?
Zn33 Mn7 Zn35 3_565 . 3_565 63.38(3) ?
Zn33 Mn7 Zn37 3_565 . 1_565 62.55(4) ?
Zn33 Mn7 Zn37 3_565 . 11_665 117.06(5) ?
Zn33 Mn7 Zn33 10_665 . 18_565 116.35(2) ?
Zn33 Mn7 Zn33 10_665 . 19_665 63.65(3) ?
Zn33 Mn7 Zn35 10_665 . 2_665 63.38(4) ?
Zn33 Mn7 Zn35 10_665 . 3_565 117.01(5) ?
Zn33 Mn7 Zn37 10_665 . 1_565 117.06(4) ?
Zn33 Mn7 Zn37 10_665 . 11_665 62.55(3) ?
Zn33 Mn7 Zn33 18_565 . 19_665 179.59(5) ?
Zn33 Mn7 Zn35 18_565 . 2_665 117.01(4) ?
Zn33 Mn7 Zn35 18_565 . 3_565 63.38(3) ?
Zn33 Mn7 Zn37 18_565 . 1_565 62.55(4) ?
Zn33 Mn7 Zn37 18_565 . 11_665 117.06(5) ?
Zn33 Mn7 Zn35 19_665 . 2_665 63.38(4) ?
Zn33 Mn7 Zn35 19_665 . 3_565 117.01(5) ?
Zn33 Mn7 Zn37 19_665 . 1_565 117.06(4) ?
Zn33 Mn7 Zn37 19_665 . 11_665 62.55(3) ?
Zn35 Mn7 Zn35 2_665 . 3_565 64.14(5) ?
Zn35 Mn7 Zn37 2_665 . 1_565 179.45(4) ?
Zn35 Mn7 Zn37 2_665 . 11_665 115.32(5) ?
Zn35 Mn7 Zn37 3_565 . 1_565 115.32(5) ?
Zn35 Mn7 Zn37 3_565 . 11_665 179.45(7) ?
Zn37 Mn7 Zn37 1_565 . 11_665 65.23(5) ?
Mn2 Zn1 Mn2 2_655 . 9_655 165.09(4) ?
Mn2 Zn1 Zn2 2_655 . 2_655 54.11(3) ?
Mn2 Zn1 Zn2 2_655 . 9_655 110.98(4) ?
Mn2 Zn1 Zn3 2_655 . 1_545 131.26(4) ?
Mn2 Zn1 Zn3 2_655 . 8_665 60.37(3) ?
Mn2 Zn1 Zn5 2_655 . 3_555 118.11(3) ?
Mn2 Zn1 Zn5 2_655 . 7_555 56.44(3) ?
Mn2 Zn1 Zn6 2_655 . . 60.14(3) ?
Mn2 Zn1 Zn6 2_655 . 8_555 131.74(3) ?
Mn2 Zn1 Zn8 2_655 . . 58.09(3) ?
Mn2 Zn1 Zn8 2_655 . 8_555 116.36(3) ?
Mn2 Zn1 Zn2 9_655 . 2_655 110.98(3) ?
Mn2 Zn1 Zn2 9_655 . 9_655 54.11(3) ?
Mn2 Zn1 Zn3 9_655 . 1_545 60.37(3) ?
Mn2 Zn1 Zn3 9_655 . 8_665 131.26(3) ?
Mn2 Zn1 Zn5 9_655 . 3_555 56.44(3) ?
Mn2 Zn1 Zn5 9_655 . 7_555 118.11(3) ?
Mn2 Zn1 Zn6 9_655 . . 131.74(4) ?
Mn2 Zn1 Zn6 9_655 . 8_555 60.14(2) ?
Mn2 Zn1 Zn8 9_655 . . 116.36(3) ?
Mn2 Zn1 Zn8 9_655 . 8_555 58.09(3) ?
Zn2 Zn1 Zn2 2_655 . 9_655 56.87(3) ?
Zn2 Zn1 Zn3 2_655 . 1_545 146.82(3) ?
Zn2 Zn1 Zn3 2_655 . 8_665 106.38(3) ?
Zn2 Zn1 Zn5 2_655 . 3_555 88.30(3) ?
Zn2 Zn1 Zn5 2_655 . 7_555 58.48(2) ?
Zn2 Zn1 Zn6 2_655 . . 106.81(2) ?
Zn2 Zn1 Zn6 2_655 . 8_555 147.91(3) ?
Zn2 Zn1 Zn8 2_655 . . 58.72(2) ?
Zn2 Zn1 Zn8 2_655 . 8_555 86.92(3) ?
Zn2 Zn1 Zn3 9_655 . 1_545 106.38(2) ?
Zn2 Zn1 Zn3 9_655 . 8_665 146.82(3) ?
Zn2 Zn1 Zn5 9_655 . 3_555 58.48(3) ?
Zn2 Zn1 Zn5 9_655 . 7_555 88.30(3) ?
Zn2 Zn1 Zn6 9_655 . . 147.91(3) ?
Zn2 Zn1 Zn6 9_655 . 8_555 106.81(2) ?
Zn2 Zn1 Zn8 9_655 . . 86.92(2) ?
Zn2 Zn1 Zn8 9_655 . 8_555 58.72(2) ?
Zn3 Zn1 Zn3 1_545 . 8_665 100.99(4) ?
Zn3 Zn1 Zn5 1_545 . 3_555 59.72(3) ?
Zn3 Zn1 Zn5 1_545 . 7_555 154.68(3) ?
Zn3 Zn1 Zn6 1_545 . . 71.52(3) ?
Zn3 Zn1 Zn6 1_545 . 8_555 59.65(3) ?
Zn3 Zn1 Zn8 1_545 . . 94.76(3) ?
Zn3 Zn1 Zn8 1_545 . 8_555 109.35(3) ?
Zn3 Zn1 Zn5 8_665 . 3_555 154.68(4) ?
Zn3 Zn1 Zn5 8_665 . 7_555 59.72(3) ?
Zn3 Zn1 Zn6 8_665 . . 59.65(3) ?
Zn3 Zn1 Zn6 8_665 . 8_555 71.52(3) ?
Zn3 Zn1 Zn8 8_665 . . 109.35(3) ?
Zn3 Zn1 Zn8 8_665 . 8_555 94.76(3) ?
Zn5 Zn1 Zn5 3_555 . 7_555 143.38(4) ?
Zn5 Zn1 Zn6 3_555 . . 96.73(2) ?
Zn5 Zn1 Zn6 3_555 . 8_555 106.78(2) ?
Zn5 Zn1 Zn8 3_555 . . 60.459(17) ?
Zn5 Zn1 Zn8 3_555 . 8_555 106.76(2) ?
Zn5 Zn1 Zn6 7_555 . . 106.78(2) ?
Zn5 Zn1 Zn6 7_555 . 8_555 96.73(3) ?
Zn5 Zn1 Zn8 7_555 . . 106.76(2) ?
Zn5 Zn1 Zn8 7_555 . 8_555 60.459(18) ?
Zn6 Zn1 Zn6 . . 8_555 99.49(4) ?
Zn6 Zn1 Zn8 . . . 61.85(2) ?
Zn6 Zn1 Zn8 . . 8_555 153.21(3) ?
Zn6 Zn1 Zn8 8_555 . . 153.21(4) ?
Zn6 Zn1 Zn8 8_555 . 8_555 61.85(3) ?
Zn8 Zn1 Zn8 . . 8_555 141.98(4) ?
Mn1 Zn2 Mn2 1_665 . . 179.88(4) ?
Mn1 Zn2 Zn1 1_665 . 3_665 119.91(3) ?
Mn1 Zn2 Zn1 1_665 . 14_665 119.905(16) ?
Mn1 Zn2 Zn2 1_665 . 7_555 58.342(19) ?
Mn1 Zn2 Zn2 1_665 . 9_765 58.34(2) ?
Mn1 Zn2 Zn5 1_665 . 8_665 120.85(3) ?
Mn1 Zn2 Zn7 1_665 . 2_665 57.89(2) ?
Mn1 Zn2 Zn7 1_665 . 3_665 57.886(16) ?
Mn1 Zn2 Zn7 1_665 . 8_665 58.34(2) ?
Mn1 Zn2 Zn8 1_665 . 3_665 119.36(3) ?
Mn1 Zn2 Zn8 1_665 . 19_665 119.359(19) ?
Mn2 Zn2 Zn1 . . 3_665 60.13(3) ?
Mn2 Zn2 Zn1 . . 14_665 60.13(3) ?
Mn2 Zn2 Zn2 . . 7_555 121.70(2) ?
Mn2 Zn2 Zn2 . . 9_765 121.69(4) ?
Mn2 Zn2 Zn5 . . 8_665 59.27(3) ?
Mn2 Zn2 Zn7 . . 2_665 122.02(3) ?
Mn2 Zn2 Zn7 . . 3_665 122.02(4) ?
Mn2 Zn2 Zn7 . . 8_665 121.78(4) ?
Mn2 Zn2 Zn8 . . 3_665 60.54(3) ?
Mn2 Zn2 Zn8 . . 19_665 60.54(3) ?
Zn1 Zn2 Zn1 3_665 . 14_665 111.33(3) ?
Zn1 Zn2 Zn2 3_665 . 7_555 61.57(2) ?
Zn1 Zn2 Zn2 3_665 . 9_765 149.66(3) ?
Zn1 Zn2 Zn5 3_665 . 8_665 61.18(3) ?
Zn1 Zn2 Zn7 3_665 . 2_665 91.40(3) ?
Zn1 Zn2 Zn7 3_665 . 3_665 149.67(3) ?
Zn1 Zn2 Zn7 3_665 . 8_665 92.14(2) ?
Zn1 Zn2 Zn8 3_665 . 3_665 60.078(16) ?
Zn1 Zn2 Zn8 3_665 . 19_665 112.03(2) ?
Zn1 Zn2 Zn2 14_665 . 7_555 149.66(3) ?
Zn1 Zn2 Zn2 14_665 . 9_765 61.57(2) ?
Zn1 Zn2 Zn5 14_665 . 8_665 61.18(3) ?
Zn1 Zn2 Zn7 14_665 . 2_665 149.67(3) ?
Zn1 Zn2 Zn7 14_665 . 3_665 91.40(2) ?
Zn1 Zn2 Zn7 14_665 . 8_665 92.13(3) ?
Zn1 Zn2 Zn8 14_665 . 3_665 112.03(3) ?
Zn1 Zn2 Zn8 14_665 . 19_665 60.08(2) ?
Zn2 Zn2 Zn2 7_555 . 9_765 108.36(3) ?
Zn2 Zn2 Zn5 7_555 . 8_665 92.69(3) ?
Zn2 Zn2 Zn7 7_555 . 2_665 58.98(3) ?
Zn2 Zn2 Zn7 7_555 . 3_665 107.96(3) ?
Zn2 Zn2 Zn7 7_555 . 8_665 60.27(3) ?
Zn2 Zn2 Zn8 7_555 . 3_665 90.44(3) ?
Zn2 Zn2 Zn8 7_555 . 19_665 149.97(3) ?
Zn2 Zn2 Zn5 9_765 . 8_665 92.69(3) ?
Zn2 Zn2 Zn7 9_765 . 2_665 107.95(3) ?
Zn2 Zn2 Zn7 9_765 . 3_665 58.98(2) ?
Zn2 Zn2 Zn7 9_765 . 8_665 60.27(2) ?
Zn2 Zn2 Zn8 9_765 . 3_665 149.96(3) ?
Zn2 Zn2 Zn8 9_765 . 19_665 90.43(2) ?
Zn5 Zn2 Zn7 8_665 . 2_665 148.71(4) ?
Zn5 Zn2 Zn7 8_665 . 3_665 148.71(4) ?
Zn5 Zn2 Zn7 8_665 . 8_665 62.51(2) ?
Zn5 Zn2 Zn8 8_665 . 3_665 110.07(2) ?
Zn5 Zn2 Zn8 8_665 . 19_665 110.06(4) ?
Zn7 Zn2 Zn7 2_665 . 3_665 61.04(3) ?
Zn7 Zn2 Zn7 2_665 . 8_665 107.34(4) ?
Zn7 Zn2 Zn8 2_665 . 3_665 61.48(2) ?
Zn7 Zn2 Zn8 2_665 . 19_665 93.44(3) ?
Zn7 Zn2 Zn7 3_665 . 8_665 107.33(2) ?
Zn7 Zn2 Zn8 3_665 . 3_665 93.44(3) ?
Zn7 Zn2 Zn8 3_665 . 19_665 61.476(19) ?
Zn7 Zn2 Zn8 8_665 . 3_665 147.87(4) ?
Zn7 Zn2 Zn8 8_665 . 19_665 147.86(3) ?
Zn8 Zn2 Zn8 3_665 . 19_665 63.90(3) ?
Mn2 Zn3 Mn2 7_555 . 9_665 101.07(5) ?
Mn2 Zn3 Zn1 7_555 . 1_565 116.60(4) ?
Mn2 Zn3 Zn1 7_555 . 13_665 57.696(19) ?
Mn2 Zn3 Zn4 7_555 . 7_555 53.64(3) ?
Mn2 Zn3 Zn5 7_555 . 2_665 56.05(3) ?
Mn2 Zn3 Zn5 7_555 . 3_565 155.67(4) ?
Mn2 Zn3 Zn6 7_555 . 8_565 59.15(4) ?
Mn2 Zn3 Zn9 7_555 . . 111.71(4) ?
Mn2 Zn3 Zn1 9_665 . 1_565 57.69(3) ?
Mn2 Zn3 Zn1 9_665 . 13_665 116.60(4) ?
Mn2 Zn3 Zn4 9_665 . 7_555 53.64(3) ?
Mn2 Zn3 Zn5 9_665 . 2_665 155.67(5) ?
Mn2 Zn3 Zn5 9_665 . 3_565 56.05(3) ?
Mn2 Zn3 Zn6 9_665 . 8_565 59.15(4) ?
Mn2 Zn3 Zn9 9_665 . . 111.71(3) ?
Zn1 Zn3 Zn1 1_565 . 13_665 79.01(3) ?
Zn1 Zn3 Zn4 1_565 . 7_555 102.32(4) ?
Zn1 Zn3 Zn5 1_565 . 2_665 136.46(3) ?
Zn1 Zn3 Zn5 1_565 . 3_565 60.91(2) ?
Zn1 Zn3 Zn6 1_565 . 8_565 59.39(3) ?
Zn1 Zn3 Zn9 1_565 . . 131.66(4) ?
Zn1 Zn3 Zn4 13_665 . 7_555 102.32(4) ?
Zn1 Zn3 Zn5 13_665 . 2_665 60.91(2) ?
Zn1 Zn3 Zn5 13_665 . 3_565 136.45(4) ?
Zn1 Zn3 Zn6 13_665 . 8_565 59.39(3) ?
Zn1 Zn3 Zn9 13_665 . . 131.66(4) ?
Zn4 Zn3 Zn5 7_555 . 2_665 102.23(3) ?
Zn4 Zn3 Zn5 7_555 . 3_565 102.22(2) ?
Zn4 Zn3 Zn6 7_555 . 8_565 57.35(4) ?
Zn4 Zn3 Zn9 7_555 . . 104.46(4) ?
Zn5 Zn3 Zn5 2_665 . 3_565 144.28(5) ?
Zn5 Zn3 Zn6 2_665 . 8_565 107.52(4) ?
Zn5 Zn3 Zn9 2_665 . . 74.47(3) ?
Zn5 Zn3 Zn6 3_565 . 8_565 107.52(4) ?
Zn5 Zn3 Zn9 3_565 . . 74.47(2) ?
Zn6 Zn3 Zn9 8_565 . . 161.81(5) ?
Mn2 Zn4 Mn2 . . 2_655 114.54(4) ?
Mn2 Zn4 Mn2 . . 3_665 114.54(4) ?
Mn2 Zn4 Zn3 . . 7_555 61.34(4) ?
Mn2 Zn4 Zn3 . . 8_665 112.68(7) ?
Mn2 Zn4 Zn3 . . 9_655 61.34(4) ?
Mn2 Zn4 Zn6 . . . 172.41(8) ?
Mn2 Zn4 Zn6 . . 2_655 62.78(3) ?
Mn2 Zn4 Zn6 . . 3_665 62.79(2) ?
Mn2 Zn4 Zn10 . . . 61.06(4) ?
Mn2 Zn4 Zn10 . . 2_655 120.26(5) ?
Mn2 Zn4 Zn10 . . 3_665 120.26(4) ?
Mn2 Zn4 Mn2 2_655 . 3_665 114.54(4) ?
Mn2 Zn4 Zn3 2_655 . 7_555 112.68(7) ?
Mn2 Zn4 Zn3 2_655 . 8_665 61.34(4) ?
Mn2 Zn4 Zn3 2_655 . 9_655 61.34(4) ?
Mn2 Zn4 Zn6 2_655 . . 62.79(3) ?
Mn2 Zn4 Zn6 2_655 . 2_655 172.41(8) ?
Mn2 Zn4 Zn6 2_655 . 3_665 62.78(3) ?
Mn2 Zn4 Zn10 2_655 . . 120.26(5) ?
Mn2 Zn4 Zn10 2_655 . 2_655 61.06(4) ?
Mn2 Zn4 Zn10 2_655 . 3_665 120.26(5) ?
Mn2 Zn4 Zn3 3_665 . 7_555 61.34(4) ?
Mn2 Zn4 Zn3 3_665 . 8_665 61.34(4) ?
Mn2 Zn4 Zn3 3_665 . 9_655 112.68(7) ?
Mn2 Zn4 Zn6 3_665 . . 62.78(2) ?
Mn2 Zn4 Zn6 3_665 . 2_655 62.79(3) ?
Mn2 Zn4 Zn6 3_665 . 3_665 172.41(8) ?
Mn2 Zn4 Zn10 3_665 . . 120.27(4) ?
Mn2 Zn4 Zn10 3_665 . 2_655 120.26(5) ?
Mn2 Zn4 Zn10 3_665 . 3_665 61.06(4) ?
Zn3 Zn4 Zn3 7_555 . 8_665 61.90(4) ?
Zn3 Zn4 Zn3 7_555 . 9_655 61.90(4) ?
Zn3 Zn4 Zn6 7_555 . . 112.43(5) ?
Zn3 Zn4 Zn6 7_555 . 2_655 59.73(3) ?
Zn3 Zn4 Zn6 7_555 . 3_665 112.43(5) ?
Zn3 Zn4 Zn10 7_555 . . 112.96(2) ?
Zn3 Zn4 Zn10 7_555 . 2_655 173.75(5) ?
Zn3 Zn4 Zn10 7_555 . 3_665 112.96(3) ?
Zn3 Zn4 Zn3 8_665 . 9_655 61.90(5) ?
Zn3 Zn4 Zn6 8_665 . . 59.73(3) ?
Zn3 Zn4 Zn6 8_665 . 2_655 112.43(5) ?
Zn3 Zn4 Zn6 8_665 . 3_665 112.43(5) ?
Zn3 Zn4 Zn10 8_665 . . 173.75(5) ?
Zn3 Zn4 Zn10 8_665 . 2_655 112.96(3) ?
Zn3 Zn4 Zn10 8_665 . 3_665 112.96(3) ?
Zn3 Zn4 Zn6 9_655 . . 112.43(5) ?
Zn3 Zn4 Zn6 9_655 . 2_655 112.43(5) ?
Zn3 Zn4 Zn6 9_655 . 3_665 59.73(4) ?
Zn3 Zn4 Zn10 9_655 . . 112.96(3) ?
Zn3 Zn4 Zn10 9_655 . 2_655 112.96(3) ?
Zn3 Zn4 Zn10 9_655 . 3_665 173.75(5) ?
Zn6 Zn4 Zn6 . . 2_655 118.86(3) ?
Zn6 Zn4 Zn6 . . 3_665 118.86(2) ?
Zn6 Zn4 Zn10 . . . 126.52(7) ?
Zn6 Zn4 Zn10 . . 2_655 65.42(4) ?
Zn6 Zn4 Zn10 . . 3_665 65.42(3) ?
Zn6 Zn4 Zn6 2_655 . 3_665 118.86(3) ?
Zn6 Zn4 Zn10 2_655 . . 65.42(3) ?
Zn6 Zn4 Zn10 2_655 . 2_655 126.52(7) ?
Zn6 Zn4 Zn10 2_655 . 3_665 65.42(4) ?
Zn6 Zn4 Zn10 3_665 . . 65.42(3) ?
Zn6 Zn4 Zn10 3_665 . 2_655 65.42(4) ?
Zn6 Zn4 Zn10 3_665 . 3_665 126.52(7) ?
Zn10 Zn4 Zn10 . . 2_655 71.91(5) ?
Zn10 Zn4 Zn10 . . 3_665 71.91(5) ?
Zn10 Zn4 Zn10 2_655 . 3_665 71.91(5) ?
Mn2 Zn5 Mn3 8_565 . . 165.14(4) ?
Mn2 Zn5 Zn1 8_565 . 2_555 58.66(3) ?
Mn2 Zn5 Zn1 8_565 . 15_555 58.66(3) ?
Mn2 Zn5 Zn2 8_565 . 8_565 55.39(3) ?
Mn2 Zn5 Zn3 8_565 . 2_665 60.98(4) ?
Mn2 Zn5 Zn3 8_565 . 3_565 60.97(3) ?
Mn2 Zn5 Zn7 8_565 . . 111.89(3) ?
Mn2 Zn5 Zn8 8_565 . 2_555 116.93(3) ?
Mn2 Zn5 Zn8 8_565 . 21_555 116.93(4) ?
Mn2 Zn5 Zn11 8_565 . . 134.06(5) ?
Mn2 Zn5 Zn11 8_565 . 20_555 134.06(3) ?
Mn3 Zn5 Zn1 . . 2_555 116.14(2) ?
Mn3 Zn5 Zn1 . . 15_555 116.14(4) ?
Mn3 Zn5 Zn2 . . 8_565 109.75(4) ?
Mn3 Zn5 Zn3 . . 2_665 130.46(4) ?
Mn3 Zn5 Zn3 . . 3_565 130.46(3) ?
Mn3 Zn5 Zn7 . . . 53.25(3) ?
Mn3 Zn5 Zn8 . . 2_555 57.72(2) ?
Mn3 Zn5 Zn8 . . 21_555 57.72(3) ?
Mn3 Zn5 Zn11 . . . 57.23(3) ?
Mn3 Zn5 Zn11 . . 20_555 57.23(2) ?
Zn1 Zn5 Zn1 2_555 . 15_555 109.97(2) ?
Zn1 Zn5 Zn2 2_555 . 8_565 60.34(3) ?
Zn1 Zn5 Zn3 2_555 . 2_665 59.37(3) ?
Zn1 Zn5 Zn3 2_555 . 3_565 110.18(3) ?
Zn1 Zn5 Zn7 2_555 . . 88.23(2) ?
Zn1 Zn5 Zn8 2_555 . 2_555 58.822(17) ?
Zn1 Zn5 Zn8 2_555 . 21_555 143.80(3) ?
Zn1 Zn5 Zn11 2_555 . . 94.08(3) ?
Zn1 Zn5 Zn11 2_555 . 20_555 154.12(4) ?
Zn1 Zn5 Zn2 15_555 . 8_565 60.34(3) ?
Zn1 Zn5 Zn3 15_555 . 2_665 110.18(3) ?
Zn1 Zn5 Zn3 15_555 . 3_565 59.37(3) ?
Zn1 Zn5 Zn7 15_555 . . 88.23(3) ?
Zn1 Zn5 Zn8 15_555 . 2_555 143.80(4) ?
Zn1 Zn5 Zn8 15_555 . 21_555 58.82(2) ?
Zn1 Zn5 Zn11 15_555 . . 154.12(2) ?
Zn1 Zn5 Zn11 15_555 . 20_555 94.08(3) ?
Zn2 Zn5 Zn3 8_565 . 2_665 107.58(4) ?
Zn2 Zn5 Zn3 8_565 . 3_565 107.58(3) ?
Zn2 Zn5 Zn7 8_565 . . 56.50(2) ?
Zn2 Zn5 Zn8 8_565 . 2_555 87.04(2) ?
Zn2 Zn5 Zn8 8_565 . 21_555 87.05(4) ?
Zn2 Zn5 Zn11 8_565 . . 144.59(3) ?
Zn2 Zn5 Zn11 8_565 . 20_555 144.59(5) ?
Zn3 Zn5 Zn3 2_665 . 3_565 62.88(3) ?
Zn3 Zn5 Zn7 2_665 . . 146.32(3) ?
Zn3 Zn5 Zn8 2_665 . 2_555 93.51(4) ?
Zn3 Zn5 Zn8 2_665 . 21_555 154.81(3) ?
Zn3 Zn5 Zn11 2_665 . . 73.46(4) ?
Zn3 Zn5 Zn11 2_665 . 20_555 104.07(4) ?
Zn3 Zn5 Zn7 3_565 . . 146.32(4) ?
Zn3 Zn5 Zn8 3_565 . 2_555 154.81(5) ?
Zn3 Zn5 Zn8 3_565 . 21_555 93.51(3) ?
Zn3 Zn5 Zn11 3_565 . . 104.07(3) ?
Zn3 Zn5 Zn11 3_565 . 20_555 73.46(3) ?
Zn7 Zn5 Zn8 . . 2_555 58.86(3) ?
Zn7 Zn5 Zn8 . . 21_555 58.86(2) ?
Zn7 Zn5 Zn11 . . . 102.37(2) ?
Zn7 Zn5 Zn11 . . 20_555 102.37(3) ?
Zn8 Zn5 Zn8 2_555 . 21_555 107.94(3) ?
Zn8 Zn5 Zn11 2_555 . . 57.82(2) ?
Zn8 Zn5 Zn11 2_555 . 20_555 106.60(3) ?
Zn8 Zn5 Zn11 21_555 . . 106.60(3) ?
Zn8 Zn5 Zn11 21_555 . 20_555 57.82(3) ?
Zn11 Zn5 Zn11 . . 20_555 60.78(3) ?
Mn2 Zn6 Mn2 2_655 . 3_665 102.75(4) ?
Mn2 Zn6 Zn1 2_655 . . 58.57(3) ?
Mn2 Zn6 Zn1 2_655 . 13_655 119.22(5) ?
Mn2 Zn6 Zn3 2_655 . 8_665 60.32(4) ?
Mn2 Zn6 Zn4 2_655 . . 55.68(3) ?
Mn2 Zn6 Zn8 2_655 . . 56.88(3) ?
Mn2 Zn6 Zn8 2_655 . 20_655 158.16(3) ?
Mn2 Zn6 Zn13 2_655 . . 110.99(5) ?
Mn2 Zn6 Zn1 3_665 . . 119.23(5) ?
Mn2 Zn6 Zn1 3_665 . 13_655 58.58(3) ?
Mn2 Zn6 Zn3 3_665 . 8_665 60.32(4) ?
Mn2 Zn6 Zn4 3_665 . . 55.68(2) ?
Mn2 Zn6 Zn8 3_665 . . 158.15(4) ?
Mn2 Zn6 Zn8 3_665 . 20_655 56.89(3) ?
Mn2 Zn6 Zn13 3_665 . . 111.00(4) ?
Zn1 Zn6 Zn1 . . 13_655 80.51(3) ?
Zn1 Zn6 Zn3 . . 8_665 60.96(3) ?
Zn1 Zn6 Zn4 . . . 107.66(4) ?
Zn1 Zn6 Zn8 . . . 59.63(2) ?
Zn1 Zn6 Zn8 . . 20_655 135.57(4) ?
Zn1 Zn6 Zn13 . . . 129.78(3) ?
Zn1 Zn6 Zn3 13_655 . 8_665 60.95(3) ?
Zn1 Zn6 Zn4 13_655 . . 107.66(4) ?
Zn1 Zn6 Zn8 13_655 . . 135.57(3) ?
Zn1 Zn6 Zn8 13_655 . 20_655 59.64(2) ?
Zn1 Zn6 Zn13 13_655 . . 129.78(4) ?
Zn3 Zn6 Zn4 8_665 . . 62.92(5) ?
Zn3 Zn6 Zn8 8_665 . . 108.63(4) ?
Zn3 Zn6 Zn8 8_665 . 20_655 108.63(4) ?
Zn3 Zn6 Zn13 8_665 . . 162.54(4) ?
Zn4 Zn6 Zn8 . . . 102.84(3) ?
Zn4 Zn6 Zn8 . . 20_655 102.84(2) ?
Zn4 Zn6 Zn13 . . . 99.61(5) ?
Zn8 Zn6 Zn8 . . 20_655 141.36(4) ?
Zn8 Zn6 Zn13 . . . 73.81(3) ?
Zn8 Zn6 Zn13 20_655 . . 73.81(3) ?
Mn1 Zn7 Mn3 . . . 178.39(4) ?
Mn1 Zn7 Zn2 . . 2_655 58.785(19) ?
Mn1 Zn7 Zn2 . . 3_565 58.786(17) ?
Mn1 Zn7 Zn2 . . 8_565 59.256(19) ?
Mn1 Zn7 Zn5 . . . 120.24(3) ?
Mn1 Zn7 Zn7 . . 2_555 57.602(18) ?
Mn1 Zn7 Zn7 . . 3_555 57.60(2) ?
Mn1 Zn7 Zn8 . . 2_555 119.42(2) ?
Mn1 Zn7 Zn8 . . 21_555 119.42(3) ?
Mn1 Zn7 Zn12 . . 2_655 117.60(4) ?
Mn1 Zn7 Zn12 . . 3_565 117.596(19) ?
Mn3 Zn7 Zn2 . . 2_655 121.69(2) ?
Mn3 Zn7 Zn2 . . 3_565 121.69(4) ?
Mn3 Zn7 Zn2 . . 8_565 122.36(4) ?
Mn3 Zn7 Zn5 . . . 61.37(3) ?
Mn3 Zn7 Zn7 . . 2_555 121.09(3) ?
Mn3 Zn7 Zn7 . . 3_555 121.09(4) ?
Mn3 Zn7 Zn8 . . 2_555 61.10(3) ?
Mn3 Zn7 Zn8 . . 21_555 61.10(2) ?
Mn3 Zn7 Zn12 . . 2_655 61.10(3) ?
Mn3 Zn7 Zn12 . . 3_565 61.10(2) ?
Zn2 Zn7 Zn2 2_655 . 3_565 109.10(3) ?
Zn2 Zn7 Zn2 2_655 . 8_565 60.75(3) ?
Zn2 Zn7 Zn5 2_655 . . 92.07(2) ?
Zn2 Zn7 Zn7 2_655 . 2_555 107.86(3) ?
Zn2 Zn7 Zn7 2_655 . 3_555 59.48(3) ?
Zn2 Zn7 Zn8 2_655 . 2_555 149.02(3) ?
Zn2 Zn7 Zn8 2_655 . 21_555 60.63(2) ?
Zn2 Zn7 Zn12 2_655 . 2_655 90.28(3) ?
Zn2 Zn7 Zn12 2_655 . 3_565 148.16(4) ?
Zn2 Zn7 Zn2 3_565 . 8_565 60.74(3) ?
Zn2 Zn7 Zn5 3_565 . . 92.07(3) ?
Zn2 Zn7 Zn7 3_565 . 2_555 59.48(2) ?
Zn2 Zn7 Zn7 3_565 . 3_555 107.87(3) ?
Zn2 Zn7 Zn8 3_565 . 2_555 60.63(2) ?
Zn2 Zn7 Zn8 3_565 . 21_555 149.02(3) ?
Zn2 Zn7 Zn12 3_565 . 2_655 148.16(3) ?
Zn2 Zn7 Zn12 3_565 . 3_565 90.28(3) ?
Zn2 Zn7 Zn5 8_565 . . 60.99(2) ?
Zn2 Zn7 Zn7 8_565 . 2_555 108.11(2) ?
Zn2 Zn7 Zn7 8_565 . 3_555 108.11(3) ?
Zn2 Zn7 Zn8 8_565 . 2_555 90.94(3) ?
Zn2 Zn7 Zn8 8_565 . 21_555 90.94(2) ?
Zn2 Zn7 Zn12 8_565 . 2_655 148.72(3) ?
Zn2 Zn7 Zn12 8_565 . 3_565 148.72(4) ?
Zn5 Zn7 Zn7 . . 2_555 149.05(4) ?
Zn5 Zn7 Zn7 . . 3_555 149.05(3) ?
Zn5 Zn7 Zn8 . . 2_555 61.11(2) ?
Zn5 Zn7 Zn8 . . 21_555 61.11(3) ?
Zn5 Zn7 Zn12 . . 2_655 112.81(3) ?
Zn5 Zn7 Zn12 . . 3_565 112.81(3) ?
Zn7 Zn7 Zn7 2_555 . 3_555 60.00(3) ?
Zn7 Zn7 Zn8 2_555 . 2_555 92.02(3) ?
Zn7 Zn7 Zn8 2_555 . 21_555 149.60(4) ?
Zn7 Zn7 Zn12 2_555 . 2_655 91.05(3) ?
Zn7 Zn7 Zn12 2_555 . 3_565 59.996(19) ?
Zn7 Zn7 Zn8 3_555 . 2_555 149.60(2) ?
Zn7 Zn7 Zn8 3_555 . 21_555 92.02(3) ?
Zn7 Zn7 Zn12 3_555 . 2_655 60.00(3) ?
Zn7 Zn7 Zn12 3_555 . 3_565 91.05(3) ?
Zn8 Zn7 Zn8 2_555 . 21_555 111.63(3) ?
Zn8 Zn7 Zn12 2_555 . 2_655 113.42(3) ?
Zn8 Zn7 Zn12 2_555 . 3_565 62.61(3) ?
Zn8 Zn7 Zn12 21_555 . 2_655 62.61(2) ?
Zn8 Zn7 Zn12 21_555 . 3_565 113.42(3) ?
Zn12 Zn7 Zn12 2_655 . 3_565 62.44(3) ?
Mn2 Zn8 Mn3 2_655 . 3_555 166.75(5) ?
Mn2 Zn8 Zn1 2_655 . . 58.93(3) ?
Mn2 Zn8 Zn2 2_655 . 2_655 55.17(3) ?
Mn2 Zn8 Zn5 2_655 . 3_555 119.21(3) ?
Mn2 Zn8 Zn6 2_655 . . 59.19(4) ?
Mn2 Zn8 Zn7 2_655 . 3_555 113.06(4) ?
Mn2 Zn8 Zn10 2_655 . 2_655 60.18(3) ?
Mn2 Zn8 Zn11 2_655 . 3_555 134.05(4) ?
Mn2 Zn8 Zn12 2_655 . 2_655 115.72(4) ?
Mn2 Zn8 Zn14 2_655 . . 129.04(3) ?
Mn3 Zn8 Zn1 3_555 . . 119.06(3) ?
Mn3 Zn8 Zn2 3_555 . 2_655 111.78(3) ?
Mn3 Zn8 Zn5 3_555 . 3_555 58.76(3) ?
Mn3 Zn8 Zn6 3_555 . . 132.56(4) ?
Mn3 Zn8 Zn7 3_555 . 3_555 53.92(3) ?
Mn3 Zn8 Zn10 3_555 . 2_655 127.68(4) ?
Mn3 Zn8 Zn11 3_555 . 3_555 57.72(3) ?
Mn3 Zn8 Zn12 3_555 . 2_655 57.04(3) ?
Mn3 Zn8 Zn14 3_555 . . 58.86(3) ?
Zn1 Zn8 Zn2 . . 2_655 61.20(3) ?
Zn1 Zn8 Zn5 . . 3_555 60.719(18) ?
Zn1 Zn8 Zn6 . . . 58.51(3) ?
Zn1 Zn8 Zn7 . . 3_555 90.00(2) ?
Zn1 Zn8 Zn10 . . 2_655 110.65(3) ?
Zn1 Zn8 Zn11 . . 3_555 95.58(3) ?
Zn1 Zn8 Zn12 . . 2_655 143.79(3) ?
Zn1 Zn8 Zn14 . . . 156.02(4) ?
Zn2 Zn8 Zn5 2_655 . 3_555 89.83(3) ?
Zn2 Zn8 Zn6 2_655 . . 106.15(3) ?
Zn2 Zn8 Zn7 2_655 . 3_555 57.89(2) ?
Zn2 Zn8 Zn10 2_655 . 2_655 105.33(4) ?
Zn2 Zn8 Zn11 2_655 . 3_555 147.71(3) ?
Zn2 Zn8 Zn12 2_655 . 2_655 85.95(3) ?
Zn2 Zn8 Zn14 2_655 . . 142.77(4) ?
Zn5 Zn8 Zn6 3_555 . . 94.80(3) ?
Zn5 Zn8 Zn7 3_555 . 3_555 60.03(3) ?
Zn5 Zn8 Zn10 3_555 . 2_655 156.37(5) ?
Zn5 Zn8 Zn11 3_555 . 3_555 58.19(2) ?
Zn5 Zn8 Zn12 3_555 . 2_655 107.92(3) ?
Zn5 Zn8 Zn14 3_555 . . 109.24(3) ?
Zn6 Zn8 Zn7 . . 3_555 147.65(3) ?
Zn6 Zn8 Zn10 . . 2_655 63.90(3) ?
Zn6 Zn8 Zn11 . . 3_555 74.97(3) ?
Zn6 Zn8 Zn12 . . 2_655 154.44(3) ?
Zn6 Zn8 Zn14 . . . 103.79(3) ?
Zn7 Zn8 Zn10 3_555 . 2_655 143.55(4) ?
Zn7 Zn8 Zn11 3_555 . 3_555 103.55(2) ?
Zn7 Zn8 Zn12 3_555 . 2_655 57.70(2) ?
Zn7 Zn8 Zn14 3_555 . . 103.74(3) ?
Zn10 Zn8 Zn11 2_655 . 3_555 103.87(4) ?
Zn10 Zn8 Zn12 2_655 . 2_655 91.43(4) ?
Zn10 Zn8 Zn14 2_655 . . 69.18(3) ?
Zn11 Zn8 Zn12 3_555 . 2_655 106.87(3) ?
Zn11 Zn8 Zn14 3_555 . . 62.38(3) ?
Zn12 Zn8 Zn14 2_655 . . 58.17(3) ?
Zn3 Zn9 Zn3 . . 2_665 66.22(4) ?
Zn3 Zn9 Zn3 . . 3_565 66.22(5) ?
Zn3 Zn9 Zn11 . . . 139.77(5) ?
Zn3 Zn9 Zn11 . . 2_665 105.81(3) ?
Zn3 Zn9 Zn11 . . 3_565 74.49(3) ?
Zn3 Zn9 Zn11 . . 19_665 74.49(2) ?
Zn3 Zn9 Zn11 . . 20_555 139.77(5) ?
Zn3 Zn9 Zn11 . . 21_565 105.81(3) ?
Zn3 Zn9 Zn15 . . . 140.90(3) ?
Zn3 Zn9 Zn3 2_665 . 3_565 66.22(5) ?
Zn3 Zn9 Zn11 2_665 . . 74.49(3) ?
Zn3 Zn9 Zn11 2_665 . 2_665 139.77(5) ?
Zn3 Zn9 Zn11 2_665 . 3_565 105.81(4) ?
Zn3 Zn9 Zn11 2_665 . 19_665 139.77(5) ?
Zn3 Zn9 Zn11 2_665 . 20_555 105.81(3) ?
Zn3 Zn9 Zn11 2_665 . 21_565 74.49(3) ?
Zn3 Zn9 Zn15 2_665 . . 140.90(3) ?
Zn3 Zn9 Zn11 3_565 . . 105.81(3) ?
Zn3 Zn9 Zn11 3_565 . 2_665 74.49(3) ?
Zn3 Zn9 Zn11 3_565 . 3_565 139.77(5) ?
Zn3 Zn9 Zn11 3_565 . 19_665 105.81(3) ?
Zn3 Zn9 Zn11 3_565 . 20_555 74.49(3) ?
Zn3 Zn9 Zn11 3_565 . 21_565 139.77(5) ?
Zn3 Zn9 Zn15 3_565 . . 140.90(3) ?
Zn11 Zn9 Zn11 . . 2_665 109.66(4) ?
Zn11 Zn9 Zn11 . . 3_565 109.66(4) ?
Zn11 Zn9 Zn11 . . 19_665 141.32(7) ?
Zn11 Zn9 Zn11 . . 20_555 59.23(3) ?
Zn11 Zn9 Zn11 . . 21_565 53.41(3) ?
Zn11 Zn9 Zn15 . . . 70.72(4) ?
Zn11 Zn9 Zn11 2_665 . 3_565 109.66(4) ?
Zn11 Zn9 Zn11 2_665 . 19_665 59.23(3) ?
Zn11 Zn9 Zn11 2_665 . 20_555 53.41(3) ?
Zn11 Zn9 Zn11 2_665 . 21_565 141.32(7) ?
Zn11 Zn9 Zn15 2_665 . . 70.72(4) ?
Zn11 Zn9 Zn11 3_565 . 19_665 53.41(3) ?
Zn11 Zn9 Zn11 3_565 . 20_555 141.32(7) ?
Zn11 Zn9 Zn11 3_565 . 21_565 59.23(3) ?
Zn11 Zn9 Zn15 3_565 . . 70.72(4) ?
Zn11 Zn9 Zn11 19_665 . 20_555 109.66(4) ?
Zn11 Zn9 Zn11 19_665 . 21_565 109.66(4) ?
Zn11 Zn9 Zn15 19_665 . . 70.72(4) ?
Zn11 Zn9 Zn11 20_555 . 21_565 109.66(4) ?
Zn11 Zn9 Zn15 20_555 . . 70.72(4) ?
Zn11 Zn9 Zn15 21_565 . . 70.72(4) ?
Mn2 Zn10 Zn4 . . . 55.28(4) ?
Mn2 Zn10 Zn8 . . 3_665 58.83(4) ?
Mn2 Zn10 Zn8 . . 19_665 58.83(3) ?
Mn2 Zn10 Zn13 . . 2_655 112.49(4) ?
Mn2 Zn10 Zn13 . . 3_665 112.50(4) ?
Mn2 Zn10 Zn38 . . . 151.0(2) ?
Mn2 Zn10 Zn38 . . 2_655 146.15(19) ?
Mn2 Zn10 Zn38 . . 3_665 146.18(14) ?
Zn4 Zn10 Zn8 . . 3_665 104.70(4) ?
Zn4 Zn10 Zn8 . . 19_665 104.69(4) ?
Zn4 Zn10 Zn13 . . 2_655 98.41(4) ?
Zn4 Zn10 Zn13 . . 3_665 98.42(3) ?
Zn4 Zn10 Zn38 . . . 95.7(2) ?
Zn4 Zn10 Zn38 . . 2_655 91.0(2) ?
Zn4 Zn10 Zn38 . . 3_665 91.06(12) ?
Zn8 Zn10 Zn8 3_665 . 19_665 64.79(3) ?
Zn8 Zn10 Zn13 3_665 . 2_655 138.50(3) ?
Zn8 Zn10 Zn13 3_665 . 3_665 76.31(3) ?
Zn8 Zn10 Zn38 3_665 . . 140.9(3) ?
Zn8 Zn10 Zn38 3_665 . 2_655 140.0(3) ?
Zn8 Zn10 Zn38 3_665 . 3_665 146.4(3) ?
Zn8 Zn10 Zn13 19_665 . 2_655 76.31(3) ?
Zn8 Zn10 Zn13 19_665 . 3_665 138.50(5) ?
Zn8 Zn10 Zn38 19_665 . . 140.94(18) ?
Zn8 Zn10 Zn38 19_665 . 2_655 146.3(2) ?
Zn8 Zn10 Zn38 19_665 . 3_665 139.9(3) ?
Zn13 Zn10 Zn13 2_655 . 3_665 133.80(5) ?
Zn13 Zn10 Zn38 2_655 . . 67.9(2) ?
Zn13 Zn10 Zn38 2_655 . 2_655 72.0(3) ?
Zn13 Zn10 Zn38 2_655 . 3_665 64.9(3) ?
Zn13 Zn10 Zn38 3_665 . . 67.8(3) ?
Zn13 Zn10 Zn38 3_665 . 2_655 65.0(3) ?
Zn13 Zn10 Zn38 3_665 . 3_665 72.0(3) ?
Zn38 Zn10 Zn38 . . 2_655 5.9(2) ?
Zn38 Zn10 Zn38 . . 3_665 5.9(4) ?
Zn38 Zn10 Zn38 2_655 . 3_665 7.2(5) ?
Mn3 Zn11 Zn5 . . . 61.92(3) ?
Mn3 Zn11 Zn8 . . 2_555 61.30(3) ?
Mn3 Zn11 Zn9 . . . 116.80(3) ?
Mn3 Zn11 Zn11 . . 20_555 58.30(2) ?
Mn3 Zn11 Zn11 . . 21_565 174.46(4) ?
Mn3 Zn11 Zn13 . . 2_555 116.76(3) ?
Mn3 Zn11 Zn14 . . 2_555 59.06(3) ?
Mn3 Zn11 Zn16 . . . 57.38(4) ?
Zn5 Zn11 Zn8 . . 2_555 63.99(2) ?
Zn5 Zn11 Zn9 . . . 75.55(3) ?
Zn5 Zn11 Zn11 . . 20_555 59.61(2) ?
Zn5 Zn11 Zn11 . . 21_565 122.49(3) ?
Zn5 Zn11 Zn13 . . 2_555 134.46(3) ?
Zn5 Zn11 Zn14 . . 2_555 111.83(3) ?
Zn5 Zn11 Zn16 . . . 109.56(4) ?
Zn8 Zn11 Zn9 2_555 . . 134.46(4) ?
Zn8 Zn11 Zn11 2_555 . 20_555 110.54(3) ?
Zn8 Zn11 Zn11 2_555 . 21_565 123.03(4) ?
Zn8 Zn11 Zn13 2_555 . 2_555 76.04(3) ?
Zn8 Zn11 Zn14 2_555 . 2_555 59.84(2) ?
Zn8 Zn11 Zn16 2_555 . . 109.61(3) ?
Zn9 Zn11 Zn11 . . 20_555 60.386(18) ?
Zn9 Zn11 Zn11 . . 21_565 63.293(19) ?
Zn9 Zn11 Zn13 . . 2_555 126.40(3) ?
Zn9 Zn11 Zn14 . . 2_555 163.45(4) ?
Zn9 Zn11 Zn16 . . . 102.71(4) ?
Zn11 Zn11 Zn11 20_555 . 21_565 120.00(2) ?
Zn11 Zn11 Zn13 20_555 . 2_555 163.41(4) ?
Zn11 Zn11 Zn14 20_555 . 2_555 109.54(3) ?
Zn11 Zn11 Zn16 20_555 . . 60.09(3) ?
Zn11 Zn11 Zn13 21_565 . 2_555 63.19(3) ?
Zn11 Zn11 Zn14 21_565 . 2_555 119.10(4) ?
Zn11 Zn11 Zn16 21_565 . . 117.08(3) ?
Zn13 Zn11 Zn14 2_555 . 2_555 59.66(3) ?
Zn13 Zn11 Zn16 2_555 . . 103.52(4) ?
Zn14 Zn11 Zn16 2_555 . . 61.11(2) ?
Mn3 Zn12 Mn3 2_665 . 3_665 169.84(4) ?
Mn3 Zn12 Zn7 2_665 . 2_665 54.94(3) ?
Mn3 Zn12 Zn7 2_665 . 3_665 114.95(4) ?
Mn3 Zn12 Zn8 2_665 . 3_665 58.19(3) ?
Mn3 Zn12 Zn8 2_665 . 19_665 119.32(3) ?
Mn3 Zn12 Zn12 2_665 . 2_765 117.65(5) ?
Mn3 Zn12 Zn12 2_665 . 3_675 57.86(3) ?
Mn3 Zn12 Zn14 2_665 . 3_665 59.44(3) ?
Mn3 Zn12 Zn14 2_665 . 19_665 129.06(3) ?
Mn3 Zn12 Zn17 2_665 . 2_665 56.79(4) ?
Mn3 Zn12 Zn17 2_665 . 3_665 130.55(4) ?
Mn3 Zn12 Zn7 3_665 . 2_665 114.95(3) ?
Mn3 Zn12 Zn7 3_665 . 3_665 54.94(3) ?
Mn3 Zn12 Zn8 3_665 . 3_665 119.32(4) ?
Mn3 Zn12 Zn8 3_665 . 19_665 58.19(3) ?
Mn3 Zn12 Zn12 3_665 . 2_765 57.86(3) ?
Mn3 Zn12 Zn12 3_665 . 3_675 117.65(3) ?
Mn3 Zn12 Zn14 3_665 . 3_665 129.06(4) ?
Mn3 Zn12 Zn14 3_665 . 19_665 59.44(3) ?
Mn3 Zn12 Zn17 3_665 . 2_665 130.55(4) ?
Mn3 Zn12 Zn17 3_665 . 3_665 56.79(4) ?
Zn7 Zn12 Zn7 2_665 . 3_665 60.01(3) ?
Zn7 Zn12 Zn8 2_665 . 3_665 59.69(2) ?
Zn7 Zn12 Zn8 2_665 . 19_665 90.33(3) ?
Zn7 Zn12 Zn12 2_665 . 2_765 88.95(3) ?
Zn7 Zn12 Zn12 2_665 . 3_675 58.78(3) ?
Zn7 Zn12 Zn14 2_665 . 3_665 105.70(3) ?
Zn7 Zn12 Zn14 2_665 . 19_665 147.38(4) ?
Zn7 Zn12 Zn17 2_665 . 2_665 104.01(4) ?
Zn7 Zn12 Zn17 2_665 . 3_665 147.51(3) ?
Zn7 Zn12 Zn8 3_665 . 3_665 90.33(2) ?
Zn7 Zn12 Zn8 3_665 . 19_665 59.69(2) ?
Zn7 Zn12 Zn12 3_665 . 2_765 58.778(19) ?
Zn7 Zn12 Zn12 3_665 . 3_675 88.95(3) ?
Zn7 Zn12 Zn14 3_665 . 3_665 147.38(3) ?
Zn7 Zn12 Zn14 3_665 . 19_665 105.70(3) ?
Zn7 Zn12 Zn17 3_665 . 2_665 147.51(4) ?
Zn7 Zn12 Zn17 3_665 . 3_665 104.01(3) ?
Zn8 Zn12 Zn8 3_665 . 19_665 61.37(3) ?
Zn8 Zn12 Zn12 3_665 . 2_765 145.21(3) ?
Zn8 Zn12 Zn12 3_665 . 3_675 108.11(3) ?
Zn8 Zn12 Zn14 3_665 . 3_665 58.66(2) ?
Zn8 Zn12 Zn14 3_665 . 19_665 93.63(3) ?
Zn8 Zn12 Zn17 3_665 . 2_665 105.98(3) ?
Zn8 Zn12 Zn17 3_665 . 3_665 152.74(4) ?
Zn8 Zn12 Zn12 19_665 . 2_765 108.11(3) ?
Zn8 Zn12 Zn12 19_665 . 3_675 145.21(3) ?
Zn8 Zn12 Zn14 19_665 . 3_665 93.63(3) ?
Zn8 Zn12 Zn14 19_665 . 19_665 58.66(3) ?
Zn8 Zn12 Zn17 19_665 . 2_665 152.74(3) ?
Zn8 Zn12 Zn17 19_665 . 3_665 105.98(4) ?
Zn12 Zn12 Zn12 2_765 . 3_675 60.00(3) ?
Zn12 Zn12 Zn14 2_765 . 3_665 153.84(3) ?
Zn12 Zn12 Zn14 2_765 . 19_665 109.03(3) ?
Zn12 Zn12 Zn17 2_765 . 2_665 95.40(3) ?
Zn12 Zn12 Zn17 2_765 . 3_665 59.52(2) ?
Zn12 Zn12 Zn14 3_675 . 3_665 109.03(4) ?
Zn12 Zn12 Zn14 3_675 . 19_665 153.84(3) ?
Zn12 Zn12 Zn17 3_675 . 2_665 59.52(3) ?
Zn12 Zn12 Zn17 3_675 . 3_665 95.40(3) ?
Zn14 Zn12 Zn14 3_665 . 19_665 69.72(3) ?
Zn14 Zn12 Zn17 3_665 . 2_665 60.43(3) ?
Zn14 Zn12 Zn17 3_665 . 3_665 101.17(3) ?
Zn14 Zn12 Zn17 19_665 . 2_665 101.17(4) ?
Zn14 Zn12 Zn17 19_665 . 3_665 60.43(2) ?
Zn17 Zn12 Zn17 2_665 . 3_665 73.92(4) ?
Zn6 Zn13 Zn10 . . 2_655 66.64(4) ?
Zn6 Zn13 Zn10 . . 3_665 66.63(3) ?
Zn6 Zn13 Zn11 . . 3_555 76.58(3) ?
Zn6 Zn13 Zn11 . . 19_655 76.57(4) ?
Zn6 Zn13 Zn14 . . . 107.52(3) ?
Zn6 Zn13 Zn14 . . 20_655 107.51(4) ?
Zn6 Zn13 Zn18 . . 1_545 136.52(4) ?
Zn6 Zn13 Zn39 . . . 136.64(7) ?
Zn6 Zn13 Zn39 . . 20_655 136.63(6) ?
Zn6 Zn13 Zn40 . . . 162.97(7) ?
Zn6 Zn13 Zn40 . . 20_655 162.97(5) ?
Zn10 Zn13 Zn10 2_655 . 3_665 74.57(4) ?
Zn10 Zn13 Zn11 2_655 . 3_555 103.25(4) ?
Zn10 Zn13 Zn11 2_655 . 19_655 140.86(5) ?
Zn10 Zn13 Zn14 2_655 . . 69.43(3) ?
Zn10 Zn13 Zn14 2_655 . 20_655 142.24(3) ?
Zn10 Zn13 Zn18 2_655 . 1_545 139.68(4) ?
Zn10 Zn13 Zn39 2_655 . . 70.24(7) ?
Zn10 Zn13 Zn39 2_655 . 20_655 106.11(7) ?
Zn10 Zn13 Zn40 2_655 . . 96.88(7) ?
Zn10 Zn13 Zn40 2_655 . 20_655 106.03(8) ?
Zn10 Zn13 Zn11 3_665 . 3_555 140.86(5) ?
Zn10 Zn13 Zn11 3_665 . 19_655 103.24(4) ?
Zn10 Zn13 Zn14 3_665 . . 142.24(5) ?
Zn10 Zn13 Zn14 3_665 . 20_655 69.43(3) ?
Zn10 Zn13 Zn18 3_665 . 1_545 139.68(4) ?
Zn10 Zn13 Zn39 3_665 . . 106.11(5) ?
Zn10 Zn13 Zn39 3_665 . 20_655 70.24(6) ?
Zn10 Zn13 Zn40 3_665 . . 106.03(4) ?
Zn10 Zn13 Zn40 3_665 . 20_655 96.87(6) ?
Zn11 Zn13 Zn11 3_555 . 19_655 53.62(3) ?
Zn11 Zn13 Zn14 3_555 . . 61.28(3) ?
Zn11 Zn13 Zn14 3_555 . 20_655 111.70(4) ?
Zn11 Zn13 Zn18 3_555 . 1_545 64.88(3) ?
Zn11 Zn13 Zn39 3_555 . . 109.74(5) ?
Zn11 Zn13 Zn39 3_555 . 20_655 142.75(6) ?
Zn11 Zn13 Zn40 3_555 . . 112.97(4) ?
Zn11 Zn13 Zn40 3_555 . 20_655 120.45(5) ?
Zn11 Zn13 Zn14 19_655 . . 111.70(3) ?
Zn11 Zn13 Zn14 19_655 . 20_655 61.28(3) ?
Zn11 Zn13 Zn18 19_655 . 1_545 64.88(3) ?
Zn11 Zn13 Zn39 19_655 . . 142.75(6) ?
Zn11 Zn13 Zn39 19_655 . 20_655 109.74(8) ?
Zn11 Zn13 Zn40 19_655 . . 120.45(7) ?
Zn11 Zn13 Zn40 19_655 . 20_655 112.97(8) ?
Zn14 Zn13 Zn14 . . 20_655 140.95(5) ?
Zn14 Zn13 Zn18 . . 1_545 71.43(3) ?
Zn14 Zn13 Zn39 . . . 50.92(5) ?
Zn14 Zn13 Zn39 . . 20_655 109.10(8) ?
Zn14 Zn13 Zn40 . . . 68.20(4) ?
Zn14 Zn13 Zn40 . . 20_655 82.66(7) ?
Zn14 Zn13 Zn18 20_655 . 1_545 71.43(3) ?
Zn14 Zn13 Zn39 20_655 . . 109.09(7) ?
Zn14 Zn13 Zn39 20_655 . 20_655 50.92(8) ?
Zn14 Zn13 Zn40 20_655 . . 82.65(6) ?
Zn14 Zn13 Zn40 20_655 . 20_655 68.20(8) ?
Zn18 Zn13 Zn39 1_545 . . 77.90(6) ?
Zn18 Zn13 Zn39 1_545 . 20_655 77.90(6) ?
Zn18 Zn13 Zn40 1_545 . . 59.14(6) ?
Zn18 Zn13 Zn40 1_545 . 20_655 59.14(6) ?
Zn39 Zn13 Zn39 . . 20_655 61.06(9) ?
Zn39 Zn13 Zn40 . . . 28.10(8) ?
Zn39 Zn13 Zn40 . . 20_655 41.33(9) ?
Zn39 Zn13 Zn40 20_655 . . 41.33(7) ?
Zn39 Zn13 Zn40 20_655 . 20_655 28.10(8) ?
Zn40 Zn13 Zn40 . . 20_655 14.84(8) ?
Mn3 Zn14 Zn8 3_555 . . 59.62(3) ?
Mn3 Zn14 Zn11 3_555 . 3_555 56.43(3) ?
Mn3 Zn14 Zn12 3_555 . 2_655 58.97(3) ?
Mn3 Zn14 Zn13 3_555 . . 113.65(4) ?
Mn3 Zn14 Zn16 3_555 . 3_555 55.53(3) ?
Mn3 Zn14 Zn17 3_555 . 3_555 56.79(3) ?
Mn3 Zn14 Zn20 3_555 . 3_555 112.71(3) ?
Mn3 Zn14 Zn39 3_555 . . 175.57(7) ?
Mn3 Zn14 Zn41 3_555 . 2_655 163.25(10) ?
Zn8 Zn14 Zn11 . . 3_555 57.78(2) ?
Zn8 Zn14 Zn12 . . 2_655 63.16(3) ?
Zn8 Zn14 Zn13 . . . 74.82(3) ?
Zn8 Zn14 Zn16 . . 3_555 105.48(3) ?
Zn8 Zn14 Zn17 . . 3_555 109.76(3) ?
Zn8 Zn14 Zn20 . . 3_555 162.82(4) ?
Zn8 Zn14 Zn39 . . . 123.66(6) ?
Zn8 Zn14 Zn41 . . 2_655 127.93(10) ?
Zn11 Zn14 Zn12 3_555 . 2_655 107.19(3) ?
Zn11 Zn14 Zn13 3_555 . . 59.06(3) ?
Zn11 Zn14 Zn16 3_555 . 3_555 58.10(3) ?
Zn11 Zn14 Zn17 3_555 . 3_555 104.36(3) ?
Zn11 Zn14 Zn20 3_555 . 3_555 105.04(4) ?
Zn11 Zn14 Zn39 3_555 . . 121.91(8) ?
Zn11 Zn14 Zn41 3_555 . 2_655 139.92(10) ?
Zn12 Zn14 Zn13 2_655 . . 134.51(3) ?
Zn12 Zn14 Zn16 2_655 . 3_555 106.19(3) ?
Zn12 Zn14 Zn17 2_655 . 3_555 60.85(3) ?
Zn12 Zn14 Zn20 2_655 . 3_555 128.30(4) ?
Zn12 Zn14 Zn39 2_655 . . 124.68(8) ?
Zn12 Zn14 Zn41 2_655 . 2_655 108.90(11) ?
Zn13 Zn14 Zn16 . . 3_555 100.88(4) ?
Zn13 Zn14 Zn17 . . 3_555 158.15(4) ?
Zn13 Zn14 Zn20 . . 3_555 96.75(4) ?
Zn13 Zn14 Zn39 . . . 66.02(7) ?
Zn13 Zn14 Zn41 . . 2_655 83.05(10) ?
Zn16 Zn14 Zn17 3_555 . 3_555 57.29(3) ?
Zn16 Zn14 Zn20 3_555 . 3_555 60.79(3) ?
Zn16 Zn14 Zn39 3_555 . . 120.05(7) ?
Zn16 Zn14 Zn41 3_555 . 2_655 124.91(11) ?
Zn17 Zn14 Zn20 3_555 . 3_555 72.70(3) ?
Zn17 Zn14 Zn39 3_555 . . 121.80(7) ?
Zn17 Zn14 Zn41 3_555 . 2_655 108.02(10) ?
Zn20 Zn14 Zn39 3_555 . . 63.26(6) ?
Zn20 Zn14 Zn41 3_555 . 2_655 64.16(11) ?
Zn39 Zn14 Zn41 . . 2_655 18.01(12) ?
Zn9 Zn15 Zn18 . . . 108.00(4) ?
Zn9 Zn15 Zn18 . . 2_665 108.00(4) ?
Zn9 Zn15 Zn18 . . 3_565 108.00(4) ?
Zn18 Zn15 Zn18 . . 2_665 110.90(4) ?
Zn18 Zn15 Zn18 . . 3_565 110.90(4) ?
Zn18 Zn15 Zn18 2_665 . 3_565 110.90(4) ?
Mn3 Zn16 Zn11 . . . 58.58(4) ?
Mn3 Zn16 Zn11 . . 20_555 58.58(3) ?
Mn3 Zn16 Zn14 . . 2_555 59.29(3) ?
Mn3 Zn16 Zn14 . . 21_555 59.29(3) ?
Mn3 Zn16 Zn17 . . . 59.20(4) ?
Mn3 Zn16 Zn18 . . 2_665 116.30(4) ?
Mn3 Zn16 Zn18 . . 3_565 116.29(4) ?
Mn3 Zn16 Zn20 . . . 114.17(2) ?
Mn3 Zn16 Zn20 . . 20_555 114.17(5) ?
Mn3 Zn16 Zn22 . . . 174.02(5) ?
Zn11 Zn16 Zn11 . . 20_555 59.82(3) ?
Zn11 Zn16 Zn14 . . 2_555 60.79(3) ?
Zn11 Zn16 Zn14 . . 21_555 109.07(4) ?
Zn11 Zn16 Zn17 . . . 109.14(4) ?
Zn11 Zn16 Zn18 . . 2_665 64.43(4) ?
Zn11 Zn16 Zn18 . . 3_565 112.57(4) ?
Zn11 Zn16 Zn20 . . . 105.43(3) ?
Zn11 Zn16 Zn20 . . 20_555 165.19(4) ?
Zn11 Zn16 Zn22 . . . 126.20(5) ?
Zn11 Zn16 Zn14 20_555 . 2_555 109.07(4) ?
Zn11 Zn16 Zn14 20_555 . 21_555 60.79(3) ?
Zn11 Zn16 Zn17 20_555 . . 109.14(5) ?
Zn11 Zn16 Zn18 20_555 . 2_665 112.57(5) ?
Zn11 Zn16 Zn18 20_555 . 3_565 64.43(3) ?
Zn11 Zn16 Zn20 20_555 . . 165.20(5) ?
Zn11 Zn16 Zn20 20_555 . 20_555 105.42(4) ?
Zn11 Zn16 Zn22 20_555 . . 126.20(3) ?
Zn14 Zn16 Zn14 2_555 . 21_555 109.56(4) ?
Zn14 Zn16 Zn17 2_555 . . 60.55(3) ?
Zn14 Zn16 Zn18 2_555 . 2_665 69.94(3) ?
Zn14 Zn16 Zn18 2_555 . 3_565 173.08(5) ?
Zn14 Zn16 Zn20 2_555 . . 58.61(2) ?
Zn14 Zn16 Zn20 2_555 . 20_555 128.84(4) ?
Zn14 Zn16 Zn22 2_555 . . 118.68(4) ?
Zn14 Zn16 Zn17 21_555 . . 60.55(3) ?
Zn14 Zn16 Zn18 21_555 . 2_665 173.08(5) ?
Zn14 Zn16 Zn18 21_555 . 3_565 69.94(3) ?
Zn14 Zn16 Zn20 21_555 . . 128.84(4) ?
Zn14 Zn16 Zn20 21_555 . 20_555 58.60(3) ?
Zn14 Zn16 Zn22 21_555 . . 118.68(4) ?
Zn17 Zn16 Zn18 . . 2_665 122.88(3) ?
Zn17 Zn16 Zn18 . . 3_565 122.88(4) ?
Zn17 Zn16 Zn20 . . . 73.13(3) ?
Zn17 Zn16 Zn20 . . 20_555 73.13(4) ?
Zn17 Zn16 Zn22 . . . 114.82(5) ?
Zn18 Zn16 Zn18 2_665 . 3_565 109.68(4) ?
Zn18 Zn16 Zn20 2_665 . . 57.20(3) ?
Zn18 Zn16 Zn20 2_665 . 20_555 127.39(5) ?
Zn18 Zn16 Zn22 2_665 . . 66.28(4) ?
Zn18 Zn16 Zn20 3_565 . . 127.39(5) ?
Zn18 Zn16 Zn20 3_565 . 20_555 57.20(3) ?
Zn18 Zn16 Zn22 3_565 . . 66.28(3) ?
Zn20 Zn16 Zn20 . . 20_555 89.29(4) ?
Zn20 Zn16 Zn22 . . . 62.11(3) ?
Zn20 Zn16 Zn22 20_555 . . 62.11(4) ?
Mn3 Zn17 Zn12 . . 2_655 59.08(4) ?
Mn3 Zn17 Zn12 . . 3_565 59.08(3) ?
Mn3 Zn17 Zn14 . . 2_555 59.55(3) ?
Mn3 Zn17 Zn14 . . 21_555 59.55(3) ?
Mn3 Zn17 Zn16 . . . 58.06(4) ?
Mn3 Zn17 Zn19 . . 2_655 123.18(4) ?
Mn3 Zn17 Zn19 . . 3_565 123.18(4) ?
Mn3 Zn17 Zn21 . . . 157.78(5) ?
Mn3 Zn17 Zn23 . . . 140.24(5) ?
Zn12 Zn17 Zn12 2_655 . 3_565 60.95(4) ?
Zn12 Zn17 Zn14 2_655 . 2_555 108.81(5) ?
Zn12 Zn17 Zn14 2_655 . 21_555 58.73(3) ?
Zn12 Zn17 Zn16 2_655 . . 108.37(4) ?
Zn12 Zn17 Zn19 2_655 . 2_655 82.90(4) ?
Zn12 Zn17 Zn19 2_655 . 3_565 136.46(3) ?
Zn12 Zn17 Zn21 2_655 . . 102.36(4) ?
Zn12 Zn17 Zn23 2_655 . . 146.88(5) ?
Zn12 Zn17 Zn14 3_565 . 2_555 58.73(3) ?
Zn12 Zn17 Zn14 3_565 . 21_555 108.81(4) ?
Zn12 Zn17 Zn16 3_565 . . 108.37(5) ?
Zn12 Zn17 Zn19 3_565 . 2_655 136.46(5) ?
Zn12 Zn17 Zn19 3_565 . 3_565 82.90(3) ?
Zn12 Zn17 Zn21 3_565 . . 102.36(3) ?
Zn12 Zn17 Zn23 3_565 . . 146.88(3) ?
Zn14 Zn17 Zn14 2_555 . 21_555 112.12(4) ?
Zn14 Zn17 Zn16 2_555 . . 62.16(3) ?
Zn14 Zn17 Zn19 2_555 . 2_655 164.74(5) ?
Zn14 Zn17 Zn19 2_555 . 3_565 64.96(3) ?
Zn14 Zn17 Zn21 2_555 . . 123.90(3) ?
Zn14 Zn17 Zn23 2_555 . . 103.87(4) ?
Zn14 Zn17 Zn16 21_555 . . 62.17(3) ?
Zn14 Zn17 Zn19 21_555 . 2_655 64.96(3) ?
Zn14 Zn17 Zn19 21_555 . 3_565 164.74(5) ?
Zn14 Zn17 Zn21 21_555 . . 123.90(4) ?
Zn14 Zn17 Zn23 21_555 . . 103.87(3) ?
Zn16 Zn17 Zn19 . . 2_655 105.41(3) ?
Zn16 Zn17 Zn19 . . 3_565 105.41(4) ?
Zn16 Zn17 Zn21 . . . 144.16(6) ?
Zn16 Zn17 Zn23 . . . 82.19(4) ?
Zn19 Zn17 Zn19 2_655 . 3_565 113.55(5) ?
Zn19 Zn17 Zn21 2_655 . . 60.27(3) ?
Zn19 Zn17 Zn23 2_655 . . 63.98(4) ?
Zn19 Zn17 Zn21 3_565 . . 60.27(3) ?
Zn19 Zn17 Zn23 3_565 . . 63.98(3) ?
Zn21 Zn17 Zn23 . . . 61.98(4) ?
Zn13 Zn18 Zn15 1_565 . . 118.94(6) ?
Zn13 Zn18 Zn16 1_565 . 2_665 102.87(4) ?
Zn13 Zn18 Zn16 1_565 . 3_565 102.87(4) ?
Zn13 Zn18 Zn20 1_565 . 3_565 99.57(4) ?
Zn13 Zn18 Zn20 1_565 . 19_665 99.57(2) ?
Zn13 Zn18 Zn40 1_565 . 1_565 58.16(5) ?
Zn13 Zn18 Zn40 1_565 . 20_665 58.16(5) ?
Zn15 Zn18 Zn16 . . 2_665 63.43(3) ?
Zn15 Zn18 Zn16 . . 3_565 63.43(2) ?
Zn15 Zn18 Zn20 . . 3_565 118.40(3) ?
Zn15 Zn18 Zn20 . . 19_665 118.39(4) ?
Zn15 Zn18 Zn40 . . 1_565 172.00(5) ?
Zn15 Zn18 Zn40 . . 20_665 171.99(7) ?
Zn16 Zn18 Zn16 2_665 . 3_565 126.85(4) ?
Zn16 Zn18 Zn20 2_665 . 3_565 152.11(5) ?
Zn16 Zn18 Zn20 2_665 . 19_665 62.28(3) ?
Zn16 Zn18 Zn40 2_665 . 1_565 123.89(4) ?
Zn16 Zn18 Zn40 2_665 . 20_665 109.21(7) ?
Zn16 Zn18 Zn20 3_565 . 3_565 62.29(3) ?
Zn16 Zn18 Zn20 3_565 . 19_665 152.12(5) ?
Zn16 Zn18 Zn40 3_565 . 1_565 109.21(5) ?
Zn16 Zn18 Zn40 3_565 . 20_665 123.89(8) ?
Zn20 Zn18 Zn20 3_565 . 19_665 97.90(4) ?
Zn20 Zn18 Zn40 3_565 . 1_565 57.16(4) ?
Zn20 Zn18 Zn40 3_565 . 20_665 69.55(7) ?
Zn20 Zn18 Zn40 19_665 . 1_565 69.55(5) ?
Zn20 Zn18 Zn40 19_665 . 20_665 57.16(7) ?
Zn40 Zn18 Zn40 1_565 . 20_665 14.69(8) ?
Zn17 Zn19 Zn17 2_665 . 3_665 73.94(4) ?
Zn17 Zn19 Zn20 2_665 . 2_665 73.88(3) ?
Zn17 Zn19 Zn20 2_665 . 21_665 146.08(4) ?
Zn17 Zn19 Zn21 2_665 . 1_665 56.64(3) ?
Zn17 Zn19 Zn25 2_665 . . 103.34(5) ?
Zn17 Zn19 Zn41 2_665 . . 117.42(11) ?
Zn17 Zn19 Zn43 2_665 . 3_665 137.89(14) ?
Zn17 Zn19 Zn43 2_665 . 19_665 146.59(13) ?
Zn17 Zn19 Zn20 3_665 . 2_665 146.08(5) ?
Zn17 Zn19 Zn20 3_665 . 21_665 73.88(3) ?
Zn17 Zn19 Zn21 3_665 . 1_665 56.64(3) ?
Zn17 Zn19 Zn25 3_665 . . 103.34(3) ?
Zn17 Zn19 Zn41 3_665 . . 117.44(11) ?
Zn17 Zn19 Zn43 3_665 . 3_665 146.59(14) ?
Zn17 Zn19 Zn43 3_665 . 19_665 137.89(14) ?
Zn20 Zn19 Zn20 2_665 . 21_665 134.09(4) ?
Zn20 Zn19 Zn21 2_665 . 1_665 111.65(4) ?
Zn20 Zn19 Zn25 2_665 . . 94.20(3) ?
Zn20 Zn19 Zn41 2_665 . . 69.69(6) ?
Zn20 Zn19 Zn43 2_665 . 3_665 64.03(14) ?
Zn20 Zn19 Zn43 2_665 . 19_665 72.80(14) ?
Zn20 Zn19 Zn21 21_665 . 1_665 111.65(2) ?
Zn20 Zn19 Zn25 21_665 . . 94.20(4) ?
Zn20 Zn19 Zn41 21_665 . . 69.72(7) ?
Zn20 Zn19 Zn43 21_665 . 3_665 72.80(14) ?
Zn20 Zn19 Zn43 21_665 . 19_665 64.03(14) ?
Zn21 Zn19 Zn25 1_665 . . 60.28(4) ?
Zn21 Zn19 Zn41 1_665 . . 171.71(14) ?
Zn21 Zn19 Zn43 1_665 . 3_665 141.54(6) ?
Zn21 Zn19 Zn43 1_665 . 19_665 141.54(6) ?
Zn25 Zn19 Zn41 . . . 128.01(14) ?
Zn25 Zn19 Zn43 . . 3_665 81.51(5) ?
Zn25 Zn19 Zn43 . . 19_665 81.51(5) ?
Zn41 Zn19 Zn43 . . 3_665 46.69(14) ?
Zn41 Zn19 Zn43 . . 19_665 46.70(14) ?
Zn43 Zn19 Zn43 3_665 . 19_665 8.86(19) ?
Zn14 Zn20 Zn16 2_555 . . 60.60(3) ?
Zn14 Zn20 Zn18 2_555 . 2_665 72.19(3) ?
Zn14 Zn20 Zn19 2_555 . 3_565 66.65(3) ?
Zn14 Zn20 Zn22 2_555 . . 112.10(3) ?
Zn14 Zn20 Zn23 2_555 . . 108.92(4) ?
Zn14 Zn20 Zn24 2_555 . 2_665 144.83(4) ?
Zn14 Zn20 Zn26 2_555 . 2_555 145.90(3) ?
Zn14 Zn20 Zn39 2_555 . 2_555 52.03(6) ?
Zn14 Zn20 Zn40 2_555 . 2_555 69.13(6) ?
Zn14 Zn20 Zn42 2_555 . 2_555 113.66(11) ?
Zn14 Zn20 Zn43 2_555 . 2_555 99.51(6) ?
Zn14 Zn20 Zn44 2_555 . 2_555 117.42(6) ?
Zn16 Zn20 Zn18 . . 2_665 60.52(3) ?
Zn16 Zn20 Zn19 . . 3_565 104.61(4) ?
Zn16 Zn20 Zn22 . . . 53.27(3) ?
Zn16 Zn20 Zn23 . . . 82.64(4) ?
Zn16 Zn20 Zn24 . . 2_665 109.05(3) ?
Zn16 Zn20 Zn26 . . 2_555 140.62(4) ?
Zn16 Zn20 Zn39 . . 2_555 109.42(6) ?
Zn16 Zn20 Zn40 . . 2_555 110.48(5) ?
Zn16 Zn20 Zn42 . . 2_555 142.05(10) ?
Zn16 Zn20 Zn43 . . 2_555 159.47(7) ?
Zn16 Zn20 Zn44 . . 2_555 160.15(10) ?
Zn18 Zn20 Zn19 2_665 . 3_565 137.79(4) ?
Zn18 Zn20 Zn22 2_665 . . 64.27(3) ?
Zn18 Zn20 Zn23 2_665 . . 137.63(4) ?
Zn18 Zn20 Zn24 2_665 . 2_665 73.88(4) ?
Zn18 Zn20 Zn26 2_665 . 2_555 137.73(4) ?
Zn18 Zn20 Zn39 2_665 . 2_555 80.58(7) ?
Zn18 Zn20 Zn40 2_665 . 2_555 60.52(5) ?
Zn18 Zn20 Zn42 2_665 . 2_555 81.73(11) ?
Zn18 Zn20 Zn43 2_665 . 2_555 121.14(15) ?
Zn18 Zn20 Zn44 2_665 . 2_555 99.69(10) ?
Zn19 Zn20 Zn22 3_565 . . 141.48(5) ?
Zn19 Zn20 Zn23 3_565 . . 67.81(3) ?
Zn19 Zn20 Zn24 3_565 . 2_665 143.30(4) ?
Zn19 Zn20 Zn26 3_565 . 2_555 80.22(3) ?
Zn19 Zn20 Zn39 3_565 . 2_555 67.17(8) ?
Zn19 Zn20 Zn40 3_565 . 2_555 95.39(6) ?
Zn19 Zn20 Zn42 3_565 . 2_555 106.20(7) ?
Zn19 Zn20 Zn43 3_565 . 2_555 59.38(13) ?
Zn19 Zn20 Zn44 3_565 . 2_555 91.17(9) ?
Zn22 Zn20 Zn23 . . . 77.45(3) ?
Zn22 Zn20 Zn24 . . 2_665 59.08(3) ?
Zn22 Zn20 Zn26 . . 2_555 98.64(3) ?
Zn22 Zn20 Zn39 . . 2_555 144.85(7) ?
Zn22 Zn20 Zn40 . . 2_555 120.89(6) ?
Zn22 Zn20 Zn42 . . 2_555 108.64(7) ?
Zn22 Zn20 Zn43 . . 2_555 147.25(8) ?
Zn22 Zn20 Zn44 . . 2_555 119.12(8) ?
Zn23 Zn20 Zn24 . . 2_665 102.22(4) ?
Zn23 Zn20 Zn26 . . 2_555 62.71(3) ?
Zn23 Zn20 Zn39 . . 2_555 134.98(8) ?
Zn23 Zn20 Zn40 . . 2_555 161.35(5) ?
Zn23 Zn20 Zn42 . . 2_555 129.71(12) ?
Zn23 Zn20 Zn43 . . 2_555 100.79(14) ?
Zn23 Zn20 Zn44 . . 2_555 114.97(9) ?
Zn24 Zn20 Zn26 2_665 . 2_555 64.56(3) ?
Zn24 Zn20 Zn39 2_665 . 2_555 113.21(9) ?
Zn24 Zn20 Zn40 2_665 . 2_555 86.34(6) ?
Zn24 Zn20 Zn42 2_665 . 2_555 51.70(8) ?
Zn24 Zn20 Zn43 2_665 . 2_555 90.15(10) ?
Zn24 Zn20 Zn44 2_665 . 2_555 60.05(7) ?
Zn26 Zn20 Zn39 2_555 . 2_555 108.35(5) ?
Zn26 Zn20 Zn40 2_555 . 2_555 107.84(5) ?
Zn26 Zn20 Zn42 2_555 . 2_555 67.05(12) ?
Zn26 Zn20 Zn43 2_555 . 2_555 54.24(7) ?
Zn26 Zn20 Zn44 2_555 . 2_555 53.10(8) ?
Zn39 Zn20 Zn40 2_555 . 2_555 29.17(9) ?
Zn39 Zn20 Zn42 2_555 . 2_555 64.35(12) ?
Zn39 Zn20 Zn43 2_555 . 2_555 54.17(9) ?
Zn39 Zn20 Zn44 2_555 . 2_555 65.40(8) ?
Zn40 Zn20 Zn42 2_555 . 2_555 45.16(12) ?
Zn40 Zn20 Zn43 2_555 . 2_555 62.24(13) ?
Zn40 Zn20 Zn44 2_555 . 2_555 55.07(9) ?
Zn42 Zn20 Zn43 2_555 . 2_555 47.51(16) ?
Zn42 Zn20 Zn44 2_555 . 2_555 18.12(14) ?
Zn43 Zn20 Zn44 2_555 . 2_555 31.84(15) ?
Zn17 Zn21 Zn17 . . 2_555 79.90(4) ?
Zn17 Zn21 Zn17 . . 3_555 79.90(4) ?
Zn17 Zn21 Zn19 . . 1_445 130.60(5) ?
Zn17 Zn21 Zn19 . . 2_655 63.10(3) ?
Zn17 Zn21 Zn19 . . 3_565 63.10(3) ?
Zn17 Zn21 Zn23 . . . 62.76(3) ?
Zn17 Zn21 Zn23 . . 2_555 125.68(3) ?
Zn17 Zn21 Zn23 . . 3_555 125.68(3) ?
Zn17 Zn21 Zn25 . . 1_445 167.08(4) ?
Zn17 Zn21 Zn25 . . 2_655 109.74(3) ?
Zn17 Zn21 Zn25 . . 3_565 109.75(3) ?
Zn17 Zn21 Zn17 2_555 . 3_555 79.90(5) ?
Zn17 Zn21 Zn19 2_555 . 1_445 63.10(4) ?
Zn17 Zn21 Zn19 2_555 . 2_655 130.60(5) ?
Zn17 Zn21 Zn19 2_555 . 3_565 63.10(4) ?
Zn17 Zn21 Zn23 2_555 . . 125.68(4) ?
Zn17 Zn21 Zn23 2_555 . 2_555 62.76(3) ?
Zn17 Zn21 Zn23 2_555 . 3_555 125.68(4) ?
Zn17 Zn21 Zn25 2_555 . 1_445 109.75(2) ?
Zn17 Zn21 Zn25 2_555 . 2_655 167.08(4) ?
Zn17 Zn21 Zn25 2_555 . 3_565 109.74(3) ?
Zn17 Zn21 Zn19 3_555 . 1_445 63.10(3) ?
Zn17 Zn21 Zn19 3_555 . 2_655 63.10(3) ?
Zn17 Zn21 Zn19 3_555 . 3_565 130.60(6) ?
Zn17 Zn21 Zn23 3_555 . . 125.68(3) ?
Zn17 Zn21 Zn23 3_555 . 2_555 125.68(3) ?
Zn17 Zn21 Zn23 3_555 . 3_555 62.76(3) ?
Zn17 Zn21 Zn25 3_555 . 1_445 109.74(3) ?
Zn17 Zn21 Zn25 3_555 . 2_655 109.75(4) ?
Zn17 Zn21 Zn25 3_555 . 3_565 167.08(5) ?
Zn19 Zn21 Zn19 1_445 . 2_655 118.43(3) ?
Zn19 Zn21 Zn19 1_445 . 3_565 118.43(2) ?
Zn19 Zn21 Zn23 1_445 . . 166.64(6) ?
Zn19 Zn21 Zn23 1_445 . 2_555 65.18(3) ?
Zn19 Zn21 Zn23 1_445 . 3_555 65.18(2) ?
Zn19 Zn21 Zn25 1_445 . 1_445 62.32(3) ?
Zn19 Zn21 Zn25 1_445 . 2_655 112.80(4) ?
Zn19 Zn21 Zn25 1_445 . 3_565 112.80(3) ?
Zn19 Zn21 Zn19 2_655 . 3_565 118.43(3) ?
Zn19 Zn21 Zn23 2_655 . . 65.18(3) ?
Zn19 Zn21 Zn23 2_655 . 2_555 166.64(6) ?
Zn19 Zn21 Zn23 2_655 . 3_555 65.18(3) ?
Zn19 Zn21 Zn25 2_655 . 1_445 112.80(4) ?
Zn19 Zn21 Zn25 2_655 . 2_655 62.32(3) ?
Zn19 Zn21 Zn25 2_655 . 3_565 112.80(4) ?
Zn19 Zn21 Zn23 3_565 . . 65.18(2) ?
Zn19 Zn21 Zn23 3_565 . 2_555 65.18(3) ?
Zn19 Zn21 Zn23 3_565 . 3_555 166.64(6) ?
Zn19 Zn21 Zn25 3_565 . 1_445 112.80(4) ?
Zn19 Zn21 Zn25 3_565 . 2_655 112.80(4) ?
Zn19 Zn21 Zn25 3_565 . 3_565 62.32(3) ?
Zn23 Zn21 Zn23 . . 2_555 108.31(4) ?
Zn23 Zn21 Zn23 . . 3_555 108.31(3) ?
Zn23 Zn21 Zn25 . . 1_445 104.32(5) ?
Zn23 Zn21 Zn25 . . 2_655 56.18(4) ?
Zn23 Zn21 Zn25 . . 3_565 56.18(3) ?
Zn23 Zn21 Zn23 2_555 . 3_555 108.31(4) ?
Zn23 Zn21 Zn25 2_555 . 1_445 56.18(3) ?
Zn23 Zn21 Zn25 2_555 . 2_655 104.32(5) ?
Zn23 Zn21 Zn25 2_555 . 3_565 56.18(3) ?
Zn23 Zn21 Zn25 3_555 . 1_445 56.18(3) ?
Zn23 Zn21 Zn25 3_555 . 2_655 56.18(4) ?
Zn23 Zn21 Zn25 3_555 . 3_565 104.32(5) ?
Zn25 Zn21 Zn25 1_445 . 2_655 59.46(3) ?
Zn25 Zn21 Zn25 1_445 . 3_565 59.46(3) ?
Zn25 Zn21 Zn25 2_655 . 3_565 59.46(4) ?
Mn5 Zn22 Zn16 . . . 173.45(6) ?
Mn5 Zn22 Zn20 . . . 119.23(4) ?
Mn5 Zn22 Zn20 . . 20_555 119.23(4) ?
Mn5 Zn22 Zn22 . . 2_665 58.04(4) ?
Mn5 Zn22 Zn22 . . 3_565 58.04(4) ?
Mn5 Zn22 Zn24 . . 2_665 60.29(3) ?
Mn5 Zn22 Zn24 . . 3_565 60.29(3) ?
Mn5 Zn22 Zn27 . . . 59.14(4) ?
Zn16 Zn22 Zn20 . . . 64.62(3) ?
Zn16 Zn22 Zn20 . . 20_555 64.62(4) ?
Zn16 Zn22 Zn22 . . 2_665 116.60(5) ?
Zn16 Zn22 Zn22 . . 3_565 116.60(5) ?
Zn16 Zn22 Zn24 . . 2_665 121.48(3) ?
Zn16 Zn22 Zn24 . . 3_565 121.49(5) ?
Zn16 Zn22 Zn27 . . . 127.41(5) ?
Zn20 Zn22 Zn20 . . 20_555 91.83(4) ?
Zn20 Zn22 Zn22 . . 2_665 163.19(5) ?
Zn20 Zn22 Zn22 . . 3_565 103.83(4) ?
Zn20 Zn22 Zn24 . . 2_665 61.14(3) ?
Zn20 Zn22 Zn24 . . 3_565 134.98(4) ?
Zn20 Zn22 Zn27 . . . 79.93(3) ?
Zn20 Zn22 Zn22 20_555 . 2_665 103.83(4) ?
Zn20 Zn22 Zn22 20_555 . 3_565 163.19(3) ?
Zn20 Zn22 Zn24 20_555 . 2_665 134.98(5) ?
Zn20 Zn22 Zn24 20_555 . 3_565 61.14(3) ?
Zn20 Zn22 Zn27 20_555 . . 79.93(4) ?
Zn22 Zn22 Zn22 2_665 . 3_565 60.00(4) ?
Zn22 Zn22 Zn24 2_665 . 2_665 109.35(5) ?
Zn22 Zn22 Zn24 2_665 . 3_565 60.22(3) ?
Zn22 Zn22 Zn27 2_665 . . 108.47(4) ?
Zn22 Zn22 Zn24 3_565 . 2_665 60.22(4) ?
Zn22 Zn22 Zn24 3_565 . 3_565 109.35(4) ?
Zn22 Zn22 Zn27 3_565 . . 108.47(5) ?
Zn24 Zn22 Zn24 2_665 . 3_565 111.79(5) ?
Zn24 Zn22 Zn27 2_665 . . 61.36(4) ?
Zn24 Zn22 Zn27 3_565 . . 61.36(3) ?
Mn6 Zn23 Zn17 . . . 162.85(5) ?
Mn6 Zn23 Zn20 . . . 116.62(5) ?
Mn6 Zn23 Zn20 . . 20_555 116.62(3) ?
Mn6 Zn23 Zn21 . . . 107.58(4) ?
Mn6 Zn23 Zn25 . . 2_655 57.91(4) ?
Mn6 Zn23 Zn25 . . 3_565 57.91(3) ?
Mn6 Zn23 Zn26 . . 2_555 58.39(3) ?
Mn6 Zn23 Zn26 . . 21_555 58.39(3) ?
Mn6 Zn23 Zn27 . . . 56.68(4) ?
Zn17 Zn23 Zn20 . . . 73.54(4) ?
Zn17 Zn23 Zn20 . . 20_555 73.54(3) ?
Zn17 Zn23 Zn21 . . . 55.27(4) ?
Zn17 Zn23 Zn25 . . 2_655 108.17(5) ?
Zn17 Zn23 Zn25 . . 3_565 108.16(3) ?
Zn17 Zn23 Zn26 . . 2_555 125.82(4) ?
Zn17 Zn23 Zn26 . . 21_555 125.83(4) ?
Zn17 Zn23 Zn27 . . . 140.48(5) ?
Zn20 Zn23 Zn20 . . 20_555 96.72(4) ?
Zn20 Zn23 Zn21 . . . 109.41(3) ?
Zn20 Zn23 Zn25 . . 2_655 163.13(3) ?
Zn20 Zn23 Zn25 . . 3_565 99.83(3) ?
Zn20 Zn23 Zn26 . . 2_555 59.65(3) ?
Zn20 Zn23 Zn26 . . 21_555 133.91(4) ?
Zn20 Zn23 Zn27 . . . 80.57(4) ?
Zn20 Zn23 Zn21 20_555 . . 109.42(4) ?
Zn20 Zn23 Zn25 20_555 . 2_655 99.83(4) ?
Zn20 Zn23 Zn25 20_555 . 3_565 163.14(5) ?
Zn20 Zn23 Zn26 20_555 . 2_555 133.91(4) ?
Zn20 Zn23 Zn26 20_555 . 21_555 59.66(2) ?
Zn20 Zn23 Zn27 20_555 . . 80.57(3) ?
Zn21 Zn23 Zn25 . . 2_655 61.79(3) ?
Zn21 Zn23 Zn25 . . 3_565 61.79(3) ?
Zn21 Zn23 Zn26 . . 2_555 115.56(2) ?
Zn21 Zn23 Zn26 . . 21_555 115.57(4) ?
Zn21 Zn23 Zn27 . . . 164.26(5) ?
Zn25 Zn23 Zn25 2_655 . 3_565 63.47(4) ?
Zn25 Zn23 Zn26 2_655 . 2_555 109.50(4) ?
Zn25 Zn23 Zn26 2_655 . 21_555 59.34(3) ?
Zn25 Zn23 Zn27 2_655 . . 105.25(4) ?
Zn25 Zn23 Zn26 3_565 . 2_555 59.34(3) ?
Zn25 Zn23 Zn26 3_565 . 21_555 109.50(5) ?
Zn25 Zn23 Zn27 3_565 . . 105.25(4) ?
Zn26 Zn23 Zn26 2_555 . 21_555 106.64(4) ?
Zn26 Zn23 Zn27 2_555 . . 58.17(3) ?
Zn26 Zn23 Zn27 21_555 . . 58.17(3) ?
Mn5 Zn24 Zn20 . . 3_565 114.50(3) ?
Mn5 Zn24 Zn20 . . 19_665 114.50(5) ?
Mn5 Zn24 Zn22 . . 2_665 56.71(4) ?
Mn5 Zn24 Zn22 . . 3_565 56.71(4) ?
Mn5 Zn24 Zn27 . . 2_665 57.36(3) ?
Mn5 Zn24 Zn27 . . 3_565 57.36(2) ?
Mn5 Zn24 Zn30 . . . 57.45(4) ?
Mn5 Zn24 Zn42 . . 1_565 176.60(15) ?
Mn5 Zn24 Zn44 . . 1_565 164.68(8) ?
Mn5 Zn24 Zn44 . . 20_665 164.68(11) ?
Zn20 Zn24 Zn20 3_565 . 19_665 92.48(4) ?
Zn20 Zn24 Zn22 3_565 . 2_665 102.36(5) ?
Zn20 Zn24 Zn22 3_565 . 3_565 59.78(3) ?
Zn20 Zn24 Zn27 3_565 . 2_665 161.76(5) ?
Zn20 Zn24 Zn27 3_565 . 3_565 78.37(3) ?
Zn20 Zn24 Zn30 3_565 . . 133.61(4) ?
Zn20 Zn24 Zn42 3_565 . 1_565 63.46(10) ?
Zn20 Zn24 Zn44 3_565 . 1_565 61.24(7) ?
Zn20 Zn24 Zn44 3_565 . 20_665 80.78(10) ?
Zn20 Zn24 Zn22 19_665 . 2_665 59.78(3) ?
Zn20 Zn24 Zn22 19_665 . 3_565 102.36(5) ?
Zn20 Zn24 Zn27 19_665 . 2_665 78.37(3) ?
Zn20 Zn24 Zn27 19_665 . 3_565 161.76(5) ?
Zn20 Zn24 Zn30 19_665 . . 133.61(4) ?
Zn20 Zn24 Zn42 19_665 . 1_565 63.46(11) ?
Zn20 Zn24 Zn44 19_665 . 1_565 80.78(7) ?
Zn20 Zn24 Zn44 19_665 . 20_665 61.24(10) ?
Zn22 Zn24 Zn22 2_665 . 3_565 59.55(4) ?
Zn22 Zn24 Zn27 2_665 . 2_665 59.40(4) ?
Zn22 Zn24 Zn27 2_665 . 3_565 106.41(3) ?
Zn22 Zn24 Zn30 2_665 . . 105.75(5) ?
Zn22 Zn24 Zn42 2_665 . 1_565 120.53(13) ?
Zn22 Zn24 Zn44 2_665 . 1_565 137.38(7) ?
Zn22 Zn24 Zn44 2_665 . 20_665 121.01(10) ?
Zn22 Zn24 Zn27 3_565 . 2_665 106.41(4) ?
Zn22 Zn24 Zn27 3_565 . 3_565 59.40(3) ?
Zn22 Zn24 Zn30 3_565 . . 105.75(3) ?
Zn22 Zn24 Zn42 3_565 . 1_565 120.53(12) ?
Zn22 Zn24 Zn44 3_565 . 1_565 121.01(8) ?
Zn22 Zn24 Zn44 3_565 . 20_665 137.38(9) ?
Zn27 Zn24 Zn27 2_665 . 3_565 105.69(4) ?
Zn27 Zn24 Zn30 2_665 . . 58.71(4) ?
Zn27 Zn24 Zn42 2_665 . 1_565 123.68(8) ?
Zn27 Zn24 Zn44 2_665 . 1_565 131.17(8) ?
Zn27 Zn24 Zn44 2_665 . 20_665 107.71(12) ?
Zn27 Zn24 Zn30 3_565 . . 58.71(3) ?
Zn27 Zn24 Zn42 3_565 . 1_565 123.68(9) ?
Zn27 Zn24 Zn44 3_565 . 1_565 107.71(8) ?
Zn27 Zn24 Zn44 3_565 . 20_665 131.17(12) ?
Zn30 Zn24 Zn42 . . 1_565 125.96(14) ?
Zn30 Zn24 Zn44 . . 1_565 113.48(6) ?
Zn30 Zn24 Zn44 . . 20_665 113.48(6) ?
Zn42 Zn24 Zn44 1_565 . 1_565 17.40(13) ?
Zn42 Zn24 Zn44 1_565 . 20_665 17.40(14) ?
Zn44 Zn24 Zn44 1_565 . 20_665 25.67(14) ?
Mn6 Zn25 Mn6 2_665 . 3_665 111.73(4) ?
Mn6 Zn25 Zn19 2_665 . . 123.75(3) ?
Mn6 Zn25 Zn21 2_665 . 1_665 111.45(5) ?
Mn6 Zn25 Zn23 2_665 . 2_665 62.65(4) ?
Mn6 Zn25 Zn23 2_665 . 3_665 165.28(4) ?
Mn6 Zn25 Zn25 2_665 . 2_765 107.04(4) ?
Mn6 Zn25 Zn25 2_665 . 3_675 57.68(4) ?
Mn6 Zn25 Zn26 2_665 . 3_665 61.16(3) ?
Mn6 Zn25 Zn26 2_665 . 19_665 127.64(4) ?
Mn6 Zn25 Zn31 2_665 . 1_665 58.13(3) ?
Mn6 Zn25 Zn32 2_665 . . 63.05(3) ?
Mn6 Zn25 Zn19 3_665 . . 123.75(4) ?
Mn6 Zn25 Zn21 3_665 . 1_665 111.46(3) ?
Mn6 Zn25 Zn23 3_665 . 2_665 165.28(5) ?
Mn6 Zn25 Zn23 3_665 . 3_665 62.66(4) ?
Mn6 Zn25 Zn25 3_665 . 2_765 57.69(3) ?
Mn6 Zn25 Zn25 3_665 . 3_675 107.05(3) ?
Mn6 Zn25 Zn26 3_665 . 3_665 127.64(4) ?
Mn6 Zn25 Zn26 3_665 . 19_665 61.16(3) ?
Mn6 Zn25 Zn31 3_665 . 1_665 58.13(3) ?
Mn6 Zn25 Zn32 3_665 . . 63.04(3) ?
Zn19 Zn25 Zn21 . . 1_665 57.40(3) ?
Zn19 Zn25 Zn23 . . 2_665 65.43(3) ?
Zn19 Zn25 Zn23 . . 3_665 65.43(3) ?
Zn19 Zn25 Zn25 . . 2_765 109.33(3) ?
Zn19 Zn25 Zn25 . . 3_675 109.32(4) ?
Zn19 Zn25 Zn26 . . 3_665 77.43(2) ?
Zn19 Zn25 Zn26 . . 19_665 77.43(3) ?
Zn19 Zn25 Zn31 . . 1_665 168.30(4) ?
Zn19 Zn25 Zn32 . . . 135.80(4) ?
Zn21 Zn25 Zn23 1_665 . 2_665 62.03(3) ?
Zn21 Zn25 Zn23 1_665 . 3_665 62.03(2) ?
Zn21 Zn25 Zn25 1_665 . 2_765 60.27(2) ?
Zn21 Zn25 Zn25 1_665 . 3_675 60.27(3) ?
Zn21 Zn25 Zn26 1_665 . 3_665 119.23(3) ?
Zn21 Zn25 Zn26 1_665 . 19_665 119.23(3) ?
Zn21 Zn25 Zn31 1_665 . 1_665 110.90(4) ?
Zn21 Zn25 Zn32 1_665 . . 166.80(4) ?
Zn23 Zn25 Zn23 2_665 . 3_665 119.02(4) ?
Zn23 Zn25 Zn25 2_665 . 2_765 109.61(5) ?
Zn23 Zn25 Zn25 2_665 . 3_675 58.26(4) ?
Zn23 Zn25 Zn26 2_665 . 3_665 63.23(3) ?
Zn23 Zn25 Zn26 2_665 . 19_665 133.44(4) ?
Zn23 Zn25 Zn31 2_665 . 1_665 110.37(4) ?
Zn23 Zn25 Zn32 2_665 . . 120.05(3) ?
Zn23 Zn25 Zn25 3_665 . 2_765 58.27(3) ?
Zn23 Zn25 Zn25 3_665 . 3_675 109.62(3) ?
Zn23 Zn25 Zn26 3_665 . 3_665 133.44(4) ?
Zn23 Zn25 Zn26 3_665 . 19_665 63.23(3) ?
Zn23 Zn25 Zn31 3_665 . 1_665 110.38(3) ?
Zn23 Zn25 Zn32 3_665 . . 120.06(4) ?
Zn25 Zn25 Zn25 2_765 . 3_675 60.00(4) ?
Zn25 Zn25 Zn26 2_765 . 3_665 167.79(5) ?
Zn25 Zn25 Zn26 2_765 . 19_665 108.49(4) ?
Zn25 Zn25 Zn31 2_765 . 1_665 60.90(3) ?
Zn25 Zn25 Zn32 2_765 . . 108.70(3) ?
Zn25 Zn25 Zn26 3_675 . 3_665 108.48(4) ?
Zn25 Zn25 Zn26 3_675 . 19_665 167.80(3) ?
Zn25 Zn25 Zn31 3_675 . 1_665 60.90(3) ?
Zn25 Zn25 Zn32 3_675 . . 108.70(4) ?
Zn26 Zn25 Zn26 3_665 . 19_665 82.65(3) ?
Zn26 Zn25 Zn31 3_665 . 1_665 111.03(3) ?
Zn26 Zn25 Zn32 3_665 . . 69.81(2) ?
Zn26 Zn25 Zn31 19_665 . 1_665 111.03(3) ?
Zn26 Zn25 Zn32 19_665 . . 69.81(3) ?
Zn31 Zn25 Zn32 1_665 . . 55.90(3) ?
Mn6 Zn26 Zn20 3_555 . 3_555 115.67(3) ?
Mn6 Zn26 Zn23 3_555 . 3_555 59.44(3) ?
Mn6 Zn26 Zn25 3_555 . 2_655 57.64(3) ?
Mn6 Zn26 Zn27 3_555 . 3_555 58.05(3) ?
Mn6 Zn26 Zn28 3_555 . 2_655 110.11(4) ?
Mn6 Zn26 Zn33 3_555 . 3_555 56.39(3) ?
Mn6 Zn26 Zn43 3_555 . . 146.11(11) ?
Mn6 Zn26 Zn43 3_555 . 21_555 140.22(10) ?
Mn6 Zn26 Zn44 3_555 . . 176.77(8) ?
Zn20 Zn26 Zn23 3_555 . 3_555 57.64(3) ?
Zn20 Zn26 Zn25 3_555 . 2_655 97.04(3) ?
Zn20 Zn26 Zn27 3_555 . 3_555 81.18(3) ?
Zn20 Zn26 Zn28 3_555 . 2_655 129.82(3) ?
Zn20 Zn26 Zn33 3_555 . 3_555 144.31(4) ?
Zn20 Zn26 Zn43 3_555 . . 66.19(9) ?
Zn20 Zn26 Zn43 3_555 . 21_555 70.98(8) ?
Zn20 Zn26 Zn44 3_555 . . 66.71(6) ?
Zn23 Zn26 Zn25 3_555 . 2_655 57.43(3) ?
Zn23 Zn26 Zn27 3_555 . 3_555 61.30(3) ?
Zn23 Zn26 Zn28 3_555 . 2_655 147.38(5) ?
Zn23 Zn26 Zn33 3_555 . 3_555 110.91(3) ?
Zn23 Zn26 Zn43 3_555 . . 105.76(4) ?
Zn23 Zn26 Zn43 3_555 . 21_555 105.74(4) ?
Zn23 Zn26 Zn44 3_555 . . 123.35(6) ?
Zn25 Zn26 Zn27 2_655 . 3_555 106.23(3) ?
Zn25 Zn26 Zn28 2_655 . 2_655 90.40(4) ?
Zn25 Zn26 Zn33 2_655 . 3_555 103.36(3) ?
Zn25 Zn26 Zn43 2_655 . . 88.51(10) ?
Zn25 Zn26 Zn43 2_655 . 21_555 82.96(9) ?
Zn25 Zn26 Zn44 2_655 . . 124.86(11) ?
Zn27 Zn26 Zn28 3_555 . 2_655 143.38(4) ?
Zn27 Zn26 Zn33 3_555 . 3_555 65.22(3) ?
Zn27 Zn26 Zn43 3_555 . . 145.75(11) ?
Zn27 Zn26 Zn43 3_555 . 21_555 151.65(9) ?
Zn27 Zn26 Zn44 3_555 . . 121.16(11) ?
Zn28 Zn26 Zn33 2_655 . 3_555 79.44(3) ?
Zn28 Zn26 Zn43 2_655 . . 64.48(8) ?
Zn28 Zn26 Zn43 2_655 . 21_555 60.80(6) ?
Zn28 Zn26 Zn44 2_655 . . 68.51(8) ?
Zn33 Zn26 Zn43 3_555 . . 142.17(5) ?
Zn33 Zn26 Zn43 3_555 . 21_555 139.92(5) ?
Zn33 Zn26 Zn44 3_555 . . 120.38(8) ?
Zn43 Zn26 Zn43 . . 21_555 6.82(15) ?
Zn43 Zn26 Zn44 . . . 36.35(14) ?
Zn43 Zn26 Zn44 21_555 . . 42.02(13) ?
Mn5 Zn27 Mn6 . . . 167.91(7) ?
Mn5 Zn27 Zn22 . . . 57.13(5) ?
Mn5 Zn27 Zn23 . . . 132.24(6) ?
Mn5 Zn27 Zn24 . . 2_665 58.88(3) ?
Mn5 Zn27 Zn24 . . 3_565 58.88(2) ?
Mn5 Zn27 Zn26 . . 2_555 122.92(4) ?
Mn5 Zn27 Zn26 . . 21_555 122.92(2) ?
Mn5 Zn27 Zn30 . . 2_665 58.18(4) ?
Mn5 Zn27 Zn30 . . 3_565 58.18(3) ?
Mn6 Zn27 Zn22 . . . 134.96(5) ?
Mn6 Zn27 Zn23 . . . 59.85(4) ?
Mn6 Zn27 Zn24 . . 2_665 124.26(3) ?
Mn6 Zn27 Zn24 . . 3_565 124.26(4) ?
Mn6 Zn27 Zn26 . . 2_555 60.29(3) ?
Mn6 Zn27 Zn26 . . 21_555 60.29(3) ?
Mn6 Zn27 Zn30 . . 2_665 112.00(5) ?
Mn6 Zn27 Zn30 . . 3_565 112.00(4) ?
Zn22 Zn27 Zn23 . . . 75.11(4) ?
Zn22 Zn27 Zn24 . . 2_665 59.24(4) ?
Zn22 Zn27 Zn24 . . 3_565 59.24(3) ?
Zn22 Zn27 Zn26 . . 2_555 98.70(3) ?
Zn22 Zn27 Zn26 . . 21_555 98.70(4) ?
Zn22 Zn27 Zn30 . . 2_665 106.18(4) ?
Zn22 Zn27 Zn30 . . 3_565 106.18(3) ?
Zn23 Zn27 Zn24 . . 2_665 98.27(4) ?
Zn23 Zn27 Zn24 . . 3_565 98.27(4) ?
Zn23 Zn27 Zn26 . . 2_555 60.53(3) ?
Zn23 Zn27 Zn26 . . 21_555 60.53(3) ?
Zn23 Zn27 Zn30 . . 2_665 148.45(3) ?
Zn23 Zn27 Zn30 . . 3_565 148.45(4) ?
Zn24 Zn27 Zn24 2_665 . 3_565 108.34(4) ?
Zn24 Zn27 Zn26 2_665 . 2_555 64.38(3) ?
Zn24 Zn27 Zn26 2_665 . 21_555 154.18(5) ?
Zn24 Zn27 Zn30 2_665 . 2_665 59.42(3) ?
Zn24 Zn27 Zn30 2_665 . 3_565 109.49(4) ?
Zn24 Zn27 Zn26 3_565 . 2_555 154.18(5) ?
Zn24 Zn27 Zn26 3_565 . 21_555 64.38(3) ?
Zn24 Zn27 Zn30 3_565 . 2_665 109.49(3) ?
Zn24 Zn27 Zn30 3_565 . 3_565 59.42(3) ?
Zn26 Zn27 Zn26 2_555 . 21_555 110.54(4) ?
Zn26 Zn27 Zn30 2_555 . 2_665 88.54(3) ?
Zn26 Zn27 Zn30 2_555 . 3_565 145.94(5) ?
Zn26 Zn27 Zn30 21_555 . 2_665 145.94(5) ?
Zn26 Zn27 Zn30 21_555 . 3_565 88.54(3) ?
Zn30 Zn27 Zn30 2_665 . 3_565 62.60(3) ?
Zn26 Zn28 Zn26 3_665 . 19_665 83.31(4) ?
Zn26 Zn28 Zn29 3_665 . 2_655 146.67(5) ?
Zn26 Zn28 Zn29 3_665 . 3_665 64.93(3) ?
Zn26 Zn28 Zn32 3_665 . . 71.89(4) ?
Zn26 Zn28 Zn34 3_665 . . 136.05(2) ?
Zn26 Zn28 Zn37 3_665 . 3_665 99.76(4) ?
Zn26 Zn28 Zn37 3_665 . 10_665 139.76(5) ?
Zn26 Zn28 Zn43 3_665 . 3_665 55.65(11) ?
Zn26 Zn28 Zn43 3_665 . 19_665 62.43(11) ?
Zn26 Zn28 Zn45 3_665 . 2_655 107.04(7) ?
Zn26 Zn28 Zn45 3_665 . 3_665 98.28(7) ?
Zn26 Zn28 Zn29 19_665 . 2_655 64.93(3) ?
Zn26 Zn28 Zn29 19_665 . 3_665 146.67(5) ?
Zn26 Zn28 Zn32 19_665 . . 71.89(3) ?
Zn26 Zn28 Zn34 19_665 . . 136.06(4) ?
Zn26 Zn28 Zn37 19_665 . 3_665 139.76(4) ?
Zn26 Zn28 Zn37 19_665 . 10_665 99.77(3) ?
Zn26 Zn28 Zn43 19_665 . 3_665 62.43(11) ?
Zn26 Zn28 Zn43 19_665 . 19_665 55.65(10) ?
Zn26 Zn28 Zn45 19_665 . 2_655 98.28(6) ?
Zn26 Zn28 Zn45 19_665 . 3_665 107.02(7) ?
Zn29 Zn28 Zn29 2_655 . 3_665 142.63(4) ?
Zn29 Zn28 Zn32 2_655 . . 105.26(3) ?
Zn29 Zn28 Zn34 2_655 . . 71.99(3) ?
Zn29 Zn28 Zn37 2_655 . 3_665 110.84(5) ?
Zn29 Zn28 Zn37 2_655 . 10_665 60.63(4) ?
Zn29 Zn28 Zn43 2_655 . 3_665 98.26(14) ?
Zn29 Zn28 Zn43 2_655 . 19_665 89.95(13) ?
Zn29 Zn28 Zn45 2_655 . 2_655 70.01(7) ?
Zn29 Zn28 Zn45 2_655 . 3_665 82.55(7) ?
Zn29 Zn28 Zn32 3_665 . . 105.26(4) ?
Zn29 Zn28 Zn34 3_665 . . 71.99(2) ?
Zn29 Zn28 Zn37 3_665 . 3_665 60.62(4) ?
Zn29 Zn28 Zn37 3_665 . 10_665 110.84(4) ?
Zn29 Zn28 Zn43 3_665 . 3_665 89.95(13) ?
Zn29 Zn28 Zn43 3_665 . 19_665 98.26(13) ?
Zn29 Zn28 Zn45 3_665 . 2_655 82.55(6) ?
Zn29 Zn28 Zn45 3_665 . 3_665 70.02(7) ?
Zn32 Zn28 Zn34 . . . 130.07(6) ?
Zn32 Zn28 Zn37 . . 3_665 71.15(4) ?
Zn32 Zn28 Zn37 . . 10_665 71.15(4) ?
Zn32 Zn28 Zn43 . . 3_665 111.77(5) ?
Zn32 Zn28 Zn43 . . 19_665 111.77(5) ?
Zn32 Zn28 Zn45 . . 2_655 170.16(6) ?
Zn32 Zn28 Zn45 . . 3_665 170.15(8) ?
Zn34 Zn28 Zn37 . . 3_665 64.50(4) ?
Zn34 Zn28 Zn37 . . 10_665 64.50(4) ?
Zn34 Zn28 Zn43 . . 3_665 118.00(5) ?
Zn34 Zn28 Zn43 . . 19_665 118.00(5) ?
Zn34 Zn28 Zn45 . . 2_655 57.62(6) ?
Zn34 Zn28 Zn45 . . 3_665 57.64(5) ?
Zn37 Zn28 Zn37 3_665 . 10_665 53.06(4) ?
Zn37 Zn28 Zn43 3_665 . 3_665 149.09(14) ?
Zn37 Zn28 Zn43 3_665 . 19_665 157.83(14) ?
Zn37 Zn28 Zn45 3_665 . 2_655 118.43(6) ?
Zn37 Zn28 Zn45 3_665 . 3_665 112.10(6) ?
Zn37 Zn28 Zn43 10_665 . 3_665 157.83(14) ?
Zn37 Zn28 Zn43 10_665 . 19_665 149.09(14) ?
Zn37 Zn28 Zn45 10_665 . 2_655 112.08(8) ?
Zn37 Zn28 Zn45 10_665 . 3_665 118.44(7) ?
Zn43 Zn28 Zn43 3_665 . 19_665 8.75(19) ?
Zn43 Zn28 Zn45 3_665 . 2_655 61.55(7) ?
Zn43 Zn28 Zn45 3_665 . 3_665 60.42(6) ?
Zn43 Zn28 Zn45 19_665 . 2_655 60.43(6) ?
Zn43 Zn28 Zn45 19_665 . 3_665 61.53(6) ?
Zn45 Zn28 Zn45 2_655 . 3_665 12.86(9) ?
Mn7 Zn29 Zn28 1_545 . 2_655 113.66(5) ?
Mn7 Zn29 Zn28 1_545 . 3_665 113.66(4) ?
Mn7 Zn29 Zn30 1_545 . 1_545 56.54(3) ?
Mn7 Zn29 Zn33 1_545 . 3_555 56.35(3) ?
Mn7 Zn29 Zn33 1_545 . 19_655 56.35(3) ?
Mn7 Zn29 Zn37 1_545 . . 56.00(4) ?
Mn7 Zn29 Zn37 1_545 . 11_655 56.00(3) ?
Mn7 Zn29 Zn44 1_545 . . 163.38(7) ?
Mn7 Zn29 Zn44 1_545 . 20_655 163.38(12) ?
Zn28 Zn29 Zn28 2_655 . 3_665 96.26(3) ?
Zn28 Zn29 Zn30 2_655 . 1_545 131.77(3) ?
Zn28 Zn29 Zn33 2_655 . 3_555 76.43(3) ?
Zn28 Zn29 Zn33 2_655 . 19_655 161.33(5) ?
Zn28 Zn29 Zn37 2_655 . . 60.04(4) ?
Zn28 Zn29 Zn37 2_655 . 11_655 103.86(5) ?
Zn28 Zn29 Zn44 2_655 . . 62.82(10) ?
Zn28 Zn29 Zn44 2_655 . 20_655 82.94(12) ?
Zn28 Zn29 Zn30 3_665 . 1_545 131.77(4) ?
Zn28 Zn29 Zn33 3_665 . 3_555 161.33(5) ?
Zn28 Zn29 Zn33 3_665 . 19_655 76.43(3) ?
Zn28 Zn29 Zn37 3_665 . . 103.87(4) ?
Zn28 Zn29 Zn37 3_665 . 11_655 60.04(3) ?
Zn28 Zn29 Zn44 3_665 . . 82.94(7) ?
Zn28 Zn29 Zn44 3_665 . 20_655 62.82(9) ?
Zn30 Zn29 Zn33 1_545 . 3_555 59.00(2) ?
Zn30 Zn29 Zn33 1_545 . 19_655 59.00(2) ?
Zn30 Zn29 Zn37 1_545 . . 104.23(3) ?
Zn30 Zn29 Zn37 1_545 . 11_655 104.23(4) ?
Zn30 Zn29 Zn44 1_545 . . 112.35(7) ?
Zn30 Zn29 Zn44 1_545 . 20_655 112.35(8) ?
Zn33 Zn29 Zn33 3_555 . 19_655 105.06(4) ?
Zn33 Zn29 Zn37 3_555 . . 57.54(3) ?
Zn33 Zn29 Zn37 3_555 . 11_655 104.53(4) ?
Zn33 Zn29 Zn44 3_555 . . 107.96(8) ?
Zn33 Zn29 Zn44 3_555 . 20_655 131.63(10) ?
Zn33 Zn29 Zn37 19_655 . . 104.53(4) ?
Zn33 Zn29 Zn37 19_655 . 11_655 57.54(3) ?
Zn33 Zn29 Zn44 19_655 . . 131.63(10) ?
Zn33 Zn29 Zn44 19_655 . 20_655 107.96(12) ?
Zn37 Zn29 Zn37 . . 11_655 59.50(4) ?
Zn37 Zn29 Zn44 . . . 122.84(10) ?
Zn37 Zn29 Zn44 . . 20_655 139.90(10) ?
Zn37 Zn29 Zn44 11_655 . . 139.90(6) ?
Zn37 Zn29 Zn44 11_655 . 20_655 122.84(9) ?
Zn44 Zn29 Zn44 . . 20_655 25.92(15) ?
Mn5 Zn30 Mn7 . . . 173.66(4) ?
Mn5 Zn30 Zn24 . . . 60.10(3) ?
Mn5 Zn30 Zn27 . . 2_665 59.28(2) ?
Mn5 Zn30 Zn27 . . 3_565 59.28(2) ?
Mn5 Zn30 Zn29 . . 1_565 126.40(4) ?
Mn5 Zn30 Zn30 . . 2_665 57.15(3) ?
Mn5 Zn30 Zn30 . . 3_565 57.15(3) ?
Mn5 Zn30 Zn33 . . 3_565 124.07(3) ?
Mn5 Zn30 Zn33 . . 19_665 124.07(3) ?
Mn5 Zn30 Zn35 . . 2_665 116.04(5) ?
Mn5 Zn30 Zn35 . . 3_565 116.03(3) ?
Mn7 Zn30 Zn24 . . . 126.24(4) ?
Mn7 Zn30 Zn27 . . 2_665 122.37(3) ?
Mn7 Zn30 Zn27 . . 3_565 122.37(4) ?
Mn7 Zn30 Zn29 . . 1_565 59.95(4) ?
Mn7 Zn30 Zn30 . . 2_665 117.69(3) ?
Mn7 Zn30 Zn30 . . 3_565 117.69(4) ?
Mn7 Zn30 Zn33 . . 3_565 57.74(3) ?
Mn7 Zn30 Zn33 . . 19_665 57.74(2) ?
Mn7 Zn30 Zn35 . . 2_665 58.80(4) ?
Mn7 Zn30 Zn35 . . 3_565 58.81(2) ?
Zn24 Zn30 Zn27 . . 2_665 61.87(3) ?
Zn24 Zn30 Zn27 . . 3_565 61.87(3) ?
Zn24 Zn30 Zn29 . . 1_565 66.29(3) ?
Zn24 Zn30 Zn30 . . 2_665 108.35(2) ?
Zn24 Zn30 Zn30 . . 3_565 108.35(4) ?
Zn24 Zn30 Zn33 . . 3_565 95.62(4) ?
Zn24 Zn30 Zn33 . . 19_665 95.62(2) ?
Zn24 Zn30 Zn35 . . 2_665 149.34(4) ?
Zn24 Zn30 Zn35 . . 3_565 149.33(4) ?
Zn27 Zn30 Zn27 2_665 . 3_565 110.66(4) ?
Zn27 Zn30 Zn29 2_665 . 1_565 95.84(3) ?
Zn27 Zn30 Zn30 2_665 . 2_665 107.63(4) ?
Zn27 Zn30 Zn30 2_665 . 3_565 58.70(3) ?
Zn27 Zn30 Zn33 2_665 . 3_565 153.27(4) ?
Zn27 Zn30 Zn33 2_665 . 19_665 64.83(3) ?
Zn27 Zn30 Zn35 2_665 . 2_665 89.42(4) ?
Zn27 Zn30 Zn35 2_665 . 3_565 145.96(5) ?
Zn27 Zn30 Zn29 3_565 . 1_565 95.84(3) ?
Zn27 Zn30 Zn30 3_565 . 2_665 58.70(2) ?
Zn27 Zn30 Zn30 3_565 . 3_565 107.63(3) ?
Zn27 Zn30 Zn33 3_565 . 3_565 64.83(3) ?
Zn27 Zn30 Zn33 3_565 . 19_665 153.27(4) ?
Zn27 Zn30 Zn35 3_565 . 2_665 145.96(3) ?
Zn27 Zn30 Zn35 3_565 . 3_565 89.42(4) ?
Zn29 Zn30 Zn30 1_565 . 2_665 149.91(4) ?
Zn29 Zn30 Zn30 1_565 . 3_565 149.91(3) ?
Zn29 Zn30 Zn33 1_565 . 3_565 59.95(3) ?
Zn29 Zn30 Zn33 1_565 . 19_665 59.95(2) ?
Zn29 Zn30 Zn35 1_565 . 2_665 109.57(4) ?
Zn29 Zn30 Zn35 1_565 . 3_565 109.58(4) ?
Zn30 Zn30 Zn30 2_665 . 3_565 60.00(3) ?
Zn30 Zn30 Zn33 2_665 . 3_565 92.54(3) ?
Zn30 Zn30 Zn33 2_665 . 19_665 147.76(4) ?
Zn30 Zn30 Zn35 2_665 . 2_665 89.64(3) ?
Zn30 Zn30 Zn35 2_665 . 3_565 58.92(2) ?
Zn30 Zn30 Zn33 3_565 . 3_565 147.76(3) ?
Zn30 Zn30 Zn33 3_565 . 19_665 92.54(3) ?
Zn30 Zn30 Zn35 3_565 . 2_665 58.92(3) ?
Zn30 Zn30 Zn35 3_565 . 3_565 89.64(3) ?
Zn33 Zn30 Zn33 3_565 . 19_665 106.54(3) ?
Zn33 Zn30 Zn35 3_565 . 2_665 108.51(4) ?
Zn33 Zn30 Zn35 3_565 . 3_565 60.01(3) ?
Zn33 Zn30 Zn35 19_665 . 2_665 60.01(3) ?
Zn33 Zn30 Zn35 19_665 . 3_565 108.51(3) ?
Zn35 Zn30 Zn35 2_665 . 3_565 61.31(4) ?
Mn6 Zn31 Mn6 . . 2_555 107.96(5) ?
Mn6 Zn31 Mn6 . . 3_555 107.96(4) ?
Mn6 Zn31 Zn25 . . 1_445 103.22(6) ?
Mn6 Zn31 Zn25 . . 2_655 56.08(4) ?
Mn6 Zn31 Zn25 . . 3_565 56.08(3) ?
Mn6 Zn31 Zn32 . . 1_445 163.66(8) ?
Mn6 Zn31 Zn32 . . 2_655 64.10(3) ?
Mn6 Zn31 Zn32 . . 3_565 64.10(2) ?
Mn6 Zn31 Zn36 . . . 59.21(3) ?
Mn6 Zn31 Zn36 . . 2_555 126.02(4) ?
Mn6 Zn31 Zn36 . . 3_555 126.01(3) ?
Mn6 Zn31 Mn6 2_555 . 3_555 107.96(5) ?
Mn6 Zn31 Zn25 2_555 . 1_445 56.08(4) ?
Mn6 Zn31 Zn25 2_555 . 2_655 103.22(6) ?
Mn6 Zn31 Zn25 2_555 . 3_565 56.08(4) ?
Mn6 Zn31 Zn32 2_555 . 1_445 64.10(3) ?
Mn6 Zn31 Zn32 2_555 . 2_655 163.66(8) ?
Mn6 Zn31 Zn32 2_555 . 3_565 64.10(3) ?
Mn6 Zn31 Zn36 2_555 . . 126.01(4) ?
Mn6 Zn31 Zn36 2_555 . 2_555 59.21(3) ?
Mn6 Zn31 Zn36 2_555 . 3_555 126.02(4) ?
Mn6 Zn31 Zn25 3_555 . 1_445 56.08(4) ?
Mn6 Zn31 Zn25 3_555 . 2_655 56.08(4) ?
Mn6 Zn31 Zn25 3_555 . 3_565 103.22(6) ?
Mn6 Zn31 Zn32 3_555 . 1_445 64.10(2) ?
Mn6 Zn31 Zn32 3_555 . 2_655 64.10(3) ?
Mn6 Zn31 Zn32 3_555 . 3_565 163.66(8) ?
Mn6 Zn31 Zn36 3_555 . . 126.02(3) ?
Mn6 Zn31 Zn36 3_555 . 2_555 126.01(4) ?
Mn6 Zn31 Zn36 3_555 . 3_555 59.21(3) ?
Zn25 Zn31 Zn25 1_445 . 2_655 58.21(4) ?
Zn25 Zn31 Zn25 1_445 . 3_565 58.21(4) ?
Zn25 Zn31 Zn32 1_445 . 1_445 60.43(3) ?
Zn25 Zn31 Zn32 1_445 . 2_655 110.26(5) ?
Zn25 Zn31 Zn32 1_445 . 3_565 110.26(5) ?
Zn25 Zn31 Zn36 1_445 . . 162.43(5) ?
Zn25 Zn31 Zn36 1_445 . 2_555 106.97(2) ?
Zn25 Zn31 Zn36 1_445 . 3_555 106.97(3) ?
Zn25 Zn31 Zn25 2_655 . 3_565 58.21(4) ?
Zn25 Zn31 Zn32 2_655 . 1_445 110.26(5) ?
Zn25 Zn31 Zn32 2_655 . 2_655 60.43(3) ?
Zn25 Zn31 Zn32 2_655 . 3_565 110.26(5) ?
Zn25 Zn31 Zn36 2_655 . . 106.97(2) ?
Zn25 Zn31 Zn36 2_655 . 2_555 162.43(5) ?
Zn25 Zn31 Zn36 2_655 . 3_555 106.97(3) ?
Zn25 Zn31 Zn32 3_565 . 1_445 110.26(5) ?
Zn25 Zn31 Zn32 3_565 . 2_655 110.26(5) ?
Zn25 Zn31 Zn32 3_565 . 3_565 60.43(4) ?
Zn25 Zn31 Zn36 3_565 . . 106.97(3) ?
Zn25 Zn31 Zn36 3_565 . 2_555 106.97(3) ?
Zn25 Zn31 Zn36 3_565 . 3_555 162.43(5) ?
Zn32 Zn31 Zn32 1_445 . 2_655 119.36(3) ?
Zn32 Zn31 Zn32 1_445 . 3_565 119.36(2) ?
Zn32 Zn31 Zn36 1_445 . . 137.14(7) ?
Zn32 Zn31 Zn36 1_445 . 2_555 63.83(4) ?
Zn32 Zn31 Zn36 1_445 . 3_555 63.84(3) ?
Zn32 Zn31 Zn32 2_655 . 3_565 119.36(3) ?
Zn32 Zn31 Zn36 2_655 . . 63.84(3) ?
Zn32 Zn31 Zn36 2_655 . 2_555 137.14(7) ?
Zn32 Zn31 Zn36 2_655 . 3_555 63.83(4) ?
Zn32 Zn31 Zn36 3_565 . . 63.83(3) ?
Zn32 Zn31 Zn36 3_565 . 2_555 63.84(4) ?
Zn32 Zn31 Zn36 3_565 . 3_555 137.14(7) ?
Zn36 Zn31 Zn36 . . 2_555 85.69(5) ?
Zn36 Zn31 Zn36 . . 3_555 85.69(5) ?
Zn36 Zn31 Zn36 2_555 . 3_555 85.69(5) ?
Mn6 Zn32 Mn6 2_665 . 3_665 99.81(4) ?
Mn6 Zn32 Zn25 2_665 . . 55.47(4) ?
Mn6 Zn32 Zn28 2_665 . . 107.39(4) ?
Mn6 Zn32 Zn31 2_665 . 1_665 58.30(3) ?
Mn6 Zn32 Zn33 2_665 . 2_665 53.63(3) ?
Mn6 Zn32 Zn33 2_665 . 21_665 152.19(4) ?
Mn6 Zn32 Zn36 2_665 . 2_665 56.43(4) ?
Mn6 Zn32 Zn36 2_665 . 3_665 116.95(4) ?
Mn6 Zn32 Zn25 3_665 . . 55.47(3) ?
Mn6 Zn32 Zn28 3_665 . . 107.39(4) ?
Mn6 Zn32 Zn31 3_665 . 1_665 58.30(3) ?
Mn6 Zn32 Zn33 3_665 . 2_665 152.19(5) ?
Mn6 Zn32 Zn33 3_665 . 21_665 53.63(3) ?
Mn6 Zn32 Zn36 3_665 . 2_665 116.96(4) ?
Mn6 Zn32 Zn36 3_665 . 3_665 56.43(3) ?
Zn25 Zn32 Zn28 . . . 89.32(4) ?
Zn25 Zn32 Zn31 . . 1_665 63.67(5) ?
Zn25 Zn32 Zn33 . . 2_665 97.98(3) ?
Zn25 Zn32 Zn33 . . 21_665 97.98(3) ?
Zn25 Zn32 Zn36 . . 2_665 106.71(4) ?
Zn25 Zn32 Zn36 . . 3_665 106.70(2) ?
Zn28 Zn32 Zn31 . . 1_665 152.98(7) ?
Zn28 Zn32 Zn33 . . 2_665 77.42(3) ?
Zn28 Zn32 Zn33 . . 21_665 77.42(3) ?
Zn28 Zn32 Zn36 . . 2_665 134.40(3) ?
Zn28 Zn32 Zn36 . . 3_665 134.40(5) ?
Zn31 Zn32 Zn33 1_665 . 2_665 104.97(4) ?
Zn31 Zn32 Zn33 1_665 . 21_665 104.97(2) ?
Zn31 Zn32 Zn36 1_665 . 2_665 60.23(4) ?
Zn31 Zn32 Zn36 1_665 . 3_665 60.23(3) ?
Zn33 Zn32 Zn33 2_665 . 21_665 149.90(4) ?
Zn33 Zn32 Zn36 2_665 . 2_665 58.52(3) ?
Zn33 Zn32 Zn36 2_665 . 3_665 138.42(5) ?
Zn33 Zn32 Zn36 21_665 . 2_665 138.42(4) ?
Zn33 Zn32 Zn36 21_665 . 3_665 58.52(3) ?
Zn36 Zn32 Zn36 2_665 . 3_665 82.25(4) ?
Mn6 Zn33 Mn7 . . 2_665 167.49(4) ?
Mn6 Zn33 Zn26 . . 2_555 61.64(3) ?
Mn6 Zn33 Zn29 . . 2_555 126.38(4) ?
Mn6 Zn33 Zn30 . . 2_665 113.79(3) ?
Mn6 Zn33 Zn32 . . 3_565 62.59(3) ?
Mn6 Zn33 Zn33 . . 16_555 120.59(4) ?
Mn6 Zn33 Zn35 . . . 108.94(4) ?
Mn6 Zn33 Zn36 . . . 60.13(3) ?
Mn6 Zn33 Zn37 . . 2_555 132.64(3) ?
Mn7 Zn33 Zn26 2_665 . 2_555 124.83(4) ?
Mn7 Zn33 Zn29 2_665 . 2_555 60.62(4) ?
Mn7 Zn33 Zn30 2_665 . 2_665 58.56(3) ?
Mn7 Zn33 Zn32 2_665 . 3_565 128.74(4) ?
Mn7 Zn33 Zn33 2_665 . 16_555 58.18(3) ?
Mn7 Zn33 Zn35 2_665 . . 59.00(4) ?
Mn7 Zn33 Zn36 2_665 . . 118.19(3) ?
Mn7 Zn33 Zn37 2_665 . 2_555 58.94(4) ?
Zn26 Zn33 Zn29 2_555 . 2_555 64.85(3) ?
Zn26 Zn33 Zn30 2_555 . 2_665 88.57(3) ?
Zn26 Zn33 Zn32 2_555 . 3_565 68.67(3) ?
Zn26 Zn33 Zn33 2_555 . 16_555 158.31(3) ?
Zn26 Zn33 Zn35 2_555 . . 141.45(2) ?
Zn26 Zn33 Zn36 2_555 . . 115.08(3) ?
Zn26 Zn33 Zn37 2_555 . 2_555 102.08(3) ?
Zn29 Zn33 Zn30 2_555 . 2_665 61.05(3) ?
Zn29 Zn33 Zn32 2_555 . 3_565 100.78(3) ?
Zn29 Zn33 Zn33 2_555 . 16_555 110.18(4) ?
Zn29 Zn33 Zn35 2_555 . . 110.35(4) ?
Zn29 Zn33 Zn36 2_555 . . 157.16(3) ?
Zn29 Zn33 Zn37 2_555 . 2_555 62.22(4) ?
Zn30 Zn33 Zn32 2_665 . 3_565 156.04(4) ?
Zn30 Zn33 Zn33 2_665 . 16_555 107.80(3) ?
Zn30 Zn33 Zn35 2_665 . . 59.84(3) ?
Zn30 Zn33 Zn36 2_665 . . 140.20(3) ?
Zn30 Zn33 Zn37 2_665 . 2_555 109.49(4) ?
Zn32 Zn33 Zn33 3_565 . 16_555 92.73(3) ?
Zn32 Zn33 Zn35 3_565 . . 143.96(4) ?
Zn32 Zn33 Zn36 3_565 . . 61.04(3) ?
Zn32 Zn33 Zn37 3_565 . 2_555 70.06(4) ?
Zn33 Zn33 Zn35 16_555 . . 60.126(17) ?
Zn33 Zn33 Zn36 16_555 . . 60.67(2) ?
Zn33 Zn33 Zn37 16_555 . 2_555 59.55(2) ?
Zn35 Zn33 Zn36 . . . 84.00(3) ?
Zn35 Zn33 Zn37 . . 2_555 108.74(3) ?
Zn36 Zn33 Zn37 . . 2_555 96.84(3) ?
Zn28 Zn34 Zn28 . . 2_655 100.36(4) ?
Zn28 Zn34 Zn28 . . 3_665 100.36(4) ?
Zn28 Zn34 Zn34 . . 10_665 117.51(3) ?
Zn28 Zn34 Zn45 . . . 70.02(6) ?
Zn28 Zn34 Zn45 . . 2_655 58.94(7) ?
Zn28 Zn34 Zn45 . . 3_665 58.92(4) ?
Zn28 Zn34 Zn28 2_655 . 3_665 100.36(4) ?
Zn28 Zn34 Zn34 2_655 . 10_665 117.51(3) ?
Zn28 Zn34 Zn45 2_655 . . 58.92(4) ?
Zn28 Zn34 Zn45 2_655 . 2_655 70.02(6) ?
Zn28 Zn34 Zn45 2_655 . 3_665 58.94(6) ?
Zn28 Zn34 Zn34 3_665 . 10_665 117.51(3) ?
Zn28 Zn34 Zn45 3_665 . . 58.94(6) ?
Zn28 Zn34 Zn45 3_665 . 2_655 58.92(8) ?
Zn28 Zn34 Zn45 3_665 . 3_665 70.02(7) ?
Zn34 Zn34 Zn45 10_665 . . 172.46(5) ?
Zn34 Zn34 Zn45 10_665 . 2_655 172.46(5) ?
Zn34 Zn34 Zn45 10_665 . 3_665 172.46(6) ?
Zn45 Zn34 Zn45 . . 2_655 13.04(5) ?
Zn45 Zn34 Zn45 . . 3_665 13.04(7) ?
Zn45 Zn34 Zn45 2_655 . 3_665 13.04(9) ?
Mn7 Zn35 Mn7 2_665 . 3_565 175.86(6) ?
Mn7 Zn35 Zn30 2_665 . 2_665 58.24(3) ?
Mn7 Zn35 Zn30 2_665 . 3_565 120.36(4) ?
Mn7 Zn35 Zn30 2_665 . 10_665 58.24(3) ?
Mn7 Zn35 Zn30 2_665 . 12_565 120.36(3) ?
Mn7 Zn35 Zn33 2_665 . . 57.62(3) ?
Mn7 Zn35 Zn33 2_665 . 11_555 125.68(3) ?
Mn7 Zn35 Zn33 2_665 . 16_555 57.62(3) ?
Mn7 Zn35 Zn33 2_665 . 20_555 125.68(3) ?
Mn7 Zn35 Zn35 2_665 . 2_665 117.93(7) ?
Mn7 Zn35 Zn35 2_665 . 3_565 57.93(5) ?
Mn7 Zn35 Zn30 3_565 . 2_665 120.36(2) ?
Mn7 Zn35 Zn30 3_565 . 3_565 58.24(2) ?
Mn7 Zn35 Zn30 3_565 . 10_665 120.36(2) ?
Mn7 Zn35 Zn30 3_565 . 12_565 58.24(2) ?
Mn7 Zn35 Zn33 3_565 . . 125.69(5) ?
Mn7 Zn35 Zn33 3_565 . 11_555 57.62(3) ?
Mn7 Zn35 Zn33 3_565 . 16_555 125.69(5) ?
Mn7 Zn35 Zn33 3_565 . 20_555 57.62(3) ?
Mn7 Zn35 Zn35 3_565 . 2_665 57.94(4) ?
Mn7 Zn35 Zn35 3_565 . 3_565 117.94(4) ?
Zn30 Zn35 Zn30 2_665 . 3_565 62.16(3) ?
Zn30 Zn35 Zn30 2_665 . 10_665 107.33(5) ?
Zn30 Zn35 Zn30 2_665 . 12_565 146.20(5) ?
Zn30 Zn35 Zn33 2_665 . . 60.15(2) ?
Zn30 Zn35 Zn33 2_665 . 11_555 151.98(4) ?
Zn30 Zn35 Zn33 2_665 . 16_555 107.74(3) ?
Zn30 Zn35 Zn33 2_665 . 20_555 94.60(3) ?
Zn30 Zn35 Zn35 2_665 . 2_665 90.36(4) ?
Zn30 Zn35 Zn35 2_665 . 3_565 59.34(3) ?
Zn30 Zn35 Zn30 3_565 . 10_665 146.20(5) ?
Zn30 Zn35 Zn30 3_565 . 12_565 107.34(3) ?
Zn30 Zn35 Zn33 3_565 . . 94.60(2) ?
Zn30 Zn35 Zn33 3_565 . 11_555 107.75(4) ?
Zn30 Zn35 Zn33 3_565 . 16_555 151.98(4) ?
Zn30 Zn35 Zn33 3_565 . 20_555 60.15(2) ?
Zn30 Zn35 Zn35 3_565 . 2_665 59.346(19) ?
Zn30 Zn35 Zn35 3_565 . 3_565 90.36(3) ?
Zn30 Zn35 Zn30 10_665 . 12_565 62.16(2) ?
Zn30 Zn35 Zn33 10_665 . . 107.74(3) ?
Zn30 Zn35 Zn33 10_665 . 11_555 94.60(2) ?
Zn30 Zn35 Zn33 10_665 . 16_555 60.148(18) ?
Zn30 Zn35 Zn33 10_665 . 20_555 151.98(4) ?
Zn30 Zn35 Zn35 10_665 . 2_665 90.36(4) ?
Zn30 Zn35 Zn35 10_665 . 3_565 59.34(3) ?
Zn30 Zn35 Zn33 12_565 . . 151.98(4) ?
Zn30 Zn35 Zn33 12_565 . 11_555 60.15(3) ?
Zn30 Zn35 Zn33 12_565 . 16_555 94.602(18) ?
Zn30 Zn35 Zn33 12_565 . 20_555 107.75(5) ?
Zn30 Zn35 Zn35 12_565 . 2_665 59.35(2) ?
Zn30 Zn35 Zn35 12_565 . 3_565 90.36(4) ?
Zn33 Zn35 Zn33 . . 11_555 97.06(4) ?
Zn33 Zn35 Zn33 . . 16_555 59.75(2) ?
Zn33 Zn35 Zn33 . . 20_555 68.08(3) ?
Zn33 Zn35 Zn35 . . 2_665 148.58(3) ?
Zn33 Zn35 Zn35 . . 3_565 107.07(4) ?
Zn33 Zn35 Zn33 11_555 . 16_555 68.08(3) ?
Zn33 Zn35 Zn33 11_555 . 20_555 59.75(3) ?
Zn33 Zn35 Zn35 11_555 . 2_665 107.08(4) ?
Zn33 Zn35 Zn35 11_555 . 3_565 148.58(2) ?
Zn33 Zn35 Zn33 16_555 . 20_555 97.06(4) ?
Zn33 Zn35 Zn35 16_555 . 2_665 148.58(3) ?
Zn33 Zn35 Zn35 16_555 . 3_565 107.07(4) ?
Zn33 Zn35 Zn35 20_555 . 2_665 107.08(4) ?
Zn33 Zn35 Zn35 20_555 . 3_565 148.58(2) ?
Zn35 Zn35 Zn35 2_665 . 3_565 60.00(5) ?
Mn6 Zn36 Mn6 . . 11_555 166.60(5) ?
Mn6 Zn36 Zn31 . . . 58.44(4) ?
Mn6 Zn36 Zn31 . . 10_555 134.96(5) ?
Mn6 Zn36 Zn32 . . 2_655 60.90(3) ?
Mn6 Zn36 Zn32 . . 3_565 60.90(3) ?
Mn6 Zn36 Zn32 . . 10_665 123.78(5) ?
Mn6 Zn36 Zn32 . . 12_455 123.80(3) ?
Mn6 Zn36 Zn33 . . . 55.57(3) ?
Mn6 Zn36 Zn33 . . 11_555 114.06(3) ?
Mn6 Zn36 Zn33 . . 16_555 114.07(5) ?
Mn6 Zn36 Zn33 . . 20_555 55.569(18) ?
Mn6 Zn36 Zn31 11_555 . . 134.96(5) ?
Mn6 Zn36 Zn31 11_555 . 10_555 58.44(4) ?
Mn6 Zn36 Zn32 11_555 . 2_655 123.78(5) ?
Mn6 Zn36 Zn32 11_555 . 3_565 123.80(4) ?
Mn6 Zn36 Zn32 11_555 . 10_665 60.90(4) ?
Mn6 Zn36 Zn32 11_555 . 12_455 60.90(3) ?
Mn6 Zn36 Zn33 11_555 . . 114.07(5) ?
Mn6 Zn36 Zn33 11_555 . 11_555 55.57(2) ?
Mn6 Zn36 Zn33 11_555 . 16_555 55.57(3) ?
Mn6 Zn36 Zn33 11_555 . 20_555 114.06(3) ?
Zn31 Zn36 Zn31 . . 10_555 76.52(5) ?
Zn31 Zn36 Zn32 . . 2_655 55.94(3) ?
Zn31 Zn36 Zn32 . . 3_565 55.94(2) ?
Zn31 Zn36 Zn32 . . 10_665 95.15(5) ?
Zn31 Zn36 Zn32 . . 12_455 95.16(3) ?
Zn31 Zn36 Zn33 . . . 103.15(3) ?
Zn31 Zn36 Zn33 . . 11_555 146.51(5) ?
Zn31 Zn36 Zn33 . . 16_555 146.53(3) ?
Zn31 Zn36 Zn33 . . 20_555 103.14(3) ?
Zn31 Zn36 Zn32 10_555 . 2_655 95.15(5) ?
Zn31 Zn36 Zn32 10_555 . 3_565 95.16(3) ?
Zn31 Zn36 Zn32 10_555 . 10_665 55.94(3) ?
Zn31 Zn36 Zn32 10_555 . 12_455 55.94(2) ?
Zn31 Zn36 Zn33 10_555 . . 146.53(3) ?
Zn31 Zn36 Zn33 10_555 . 11_555 103.14(3) ?
Zn31 Zn36 Zn33 10_555 . 16_555 103.15(3) ?
Zn31 Zn36 Zn33 10_555 . 20_555 146.51(5) ?
Zn32 Zn36 Zn32 2_655 . 3_565 105.66(3) ?
Zn32 Zn36 Zn32 2_655 . 10_665 63.31(4) ?
Zn32 Zn36 Zn32 2_655 . 12_455 145.16(5) ?
Zn32 Zn36 Zn33 2_655 . . 112.58(3) ?
Zn32 Zn36 Zn33 2_655 . 11_555 91.18(3) ?
Zn32 Zn36 Zn33 2_655 . 16_555 153.91(3) ?
Zn32 Zn36 Zn33 2_655 . 20_555 60.43(3) ?
Zn32 Zn36 Zn32 3_565 . 10_665 145.16(5) ?
Zn32 Zn36 Zn32 3_565 . 12_455 63.32(3) ?
Zn32 Zn36 Zn33 3_565 . . 60.44(2) ?
Zn32 Zn36 Zn33 3_565 . 11_555 153.92(6) ?
Zn32 Zn36 Zn33 3_565 . 16_555 91.20(4) ?
Zn32 Zn36 Zn33 3_565 . 20_555 112.58(3) ?
Zn32 Zn36 Zn32 10_665 . 12_455 105.66(3) ?
Zn32 Zn36 Zn33 10_665 . . 153.91(3) ?
Zn32 Zn36 Zn33 10_665 . 11_555 60.43(2) ?
Zn32 Zn36 Zn33 10_665 . 16_555 112.58(3) ?
Zn32 Zn36 Zn33 10_665 . 20_555 91.18(3) ?
Zn32 Zn36 Zn33 12_455 . . 91.20(4) ?
Zn32 Zn36 Zn33 12_455 . 11_555 112.58(3) ?
Zn32 Zn36 Zn33 12_455 . 16_555 60.44(3) ?
Zn32 Zn36 Zn33 12_455 . 20_555 153.92(6) ?
Zn33 Zn36 Zn33 . . 11_555 94.95(4) ?
Zn33 Zn36 Zn33 . . 16_555 58.67(3) ?
Zn33 Zn36 Zn33 . . 20_555 66.81(3) ?
Zn33 Zn36 Zn33 11_555 . 16_555 66.81(3) ?
Zn33 Zn36 Zn33 11_555 . 20_555 58.66(2) ?
Zn33 Zn36 Zn33 16_555 . 20_555 94.95(4) ?
Mn7 Zn37 Zn28 1_545 . 2_655 116.56(3) ?
Mn7 Zn37 Zn28 1_545 . 10_665 116.56(3) ?
Mn7 Zn37 Zn29 1_545 . . 59.76(3) ?
Mn7 Zn37 Zn29 1_545 . 11_655 59.76(3) ?
Mn7 Zn37 Zn33 1_545 . 3_555 58.51(3) ?
Mn7 Zn37 Zn33 1_545 . 18_555 58.51(3) ?
Mn7 Zn37 Zn37 1_545 . 11_655 57.38(3) ?
Mn7 Zn37 Zn37 1_545 . 12_555 177.38(5) ?
Zn28 Zn37 Zn28 2_655 . 10_665 126.88(5) ?
Zn28 Zn37 Zn29 2_655 . . 59.34(3) ?
Zn28 Zn37 Zn29 2_655 . 11_655 163.72(5) ?
Zn28 Zn37 Zn33 2_655 . 3_555 77.34(2) ?
Zn28 Zn37 Zn33 2_655 . 18_555 133.43(4) ?
Zn28 Zn37 Zn37 2_655 . 11_655 103.90(3) ?
Zn28 Zn37 Zn37 2_655 . 12_555 63.47(3) ?
Zn28 Zn37 Zn29 10_665 . . 163.72(5) ?
Zn28 Zn37 Zn29 10_665 . 11_655 59.33(3) ?
Zn28 Zn37 Zn33 10_665 . 3_555 133.42(3) ?
Zn28 Zn37 Zn33 10_665 . 18_555 77.34(2) ?
Zn28 Zn37 Zn37 10_665 . 11_655 103.90(3) ?
Zn28 Zn37 Zn37 10_665 . 12_555 63.47(3) ?
Zn29 Zn37 Zn29 . . 11_655 110.51(5) ?
Zn29 Zn37 Zn33 . . 3_555 60.24(2) ?
Zn29 Zn37 Zn33 . . 18_555 109.65(4) ?
Zn29 Zn37 Zn37 . . 11_655 60.25(3) ?
Zn29 Zn37 Zn37 . . 12_555 119.40(3) ?
Zn29 Zn37 Zn33 11_655 . 3_555 109.65(4) ?
Zn29 Zn37 Zn33 11_655 . 18_555 60.24(3) ?
Zn29 Zn37 Zn37 11_655 . 11_655 60.25(3) ?
Zn29 Zn37 Zn37 11_655 . 12_555 119.40(3) ?
Zn33 Zn37 Zn33 3_555 . 18_555 60.89(2) ?
Zn33 Zn37 Zn37 3_555 . 11_655 107.23(4) ?
Zn33 Zn37 Zn37 3_555 . 12_555 123.58(5) ?
Zn33 Zn37 Zn37 18_555 . 11_655 107.23(4) ?
Zn33 Zn37 Zn37 18_555 . 12_555 123.58(5) ?
Zn37 Zn37 Zn37 11_655 . 12_555 120.00(4) ?
Mn4 Zn38 Zn10 . . . 142.7(4) ?
Mn4 Zn38 Zn10 . . 2_655 131.1(3) ?
Mn4 Zn38 Zn10 . . 3_665 131.0(5) ?
Mn4 Zn38 Zn38 . . 2_655 86.3(6) ?
Mn4 Zn38 Zn38 . . 3_665 86.3(6) ?
Mn4 Zn38 Zn39 . . . 59.78(11) ?
Mn4 Zn38 Zn39 . . 2_655 60.94(16) ?
Mn4 Zn38 Zn39 . . 3_665 63.42(15) ?
Mn4 Zn38 Zn39 . . 19_665 63.41(11) ?
Mn4 Zn38 Zn39 . . 20_655 59.76(18) ?
Mn4 Zn38 Zn39 . . 21_555 60.97(12) ?
Mn4 Zn38 Zn40 . . 2_655 56.43(11) ?
Mn4 Zn38 Zn40 . . 3_665 56.96(14) ?
Mn4 Zn38 Zn40 . . 19_665 56.94(9) ?
Mn4 Zn38 Zn40 . . 21_555 56.45(14) ?
Mn4 Zn38 Zn41 . . . 58.29(15) ?
Zn10 Zn38 Zn10 . . 2_655 76.10(16) ?
Zn10 Zn38 Zn10 . . 3_665 76.08(12) ?
Zn10 Zn38 Zn38 . . 2_655 125.3(16) ?
Zn10 Zn38 Zn38 . . 3_665 124.9(13) ?
Zn10 Zn38 Zn39 . . . 143.9(4) ?
Zn10 Zn38 Zn39 . . 2_655 120.6(3) ?
Zn10 Zn38 Zn39 . . 3_665 81.2(4) ?
Zn10 Zn38 Zn39 . . 19_665 81.2(3) ?
Zn10 Zn38 Zn39 . . 20_655 143.8(4) ?
Zn10 Zn38 Zn39 . . 21_555 120.7(5) ?
Zn10 Zn38 Zn40 . . 2_655 105.5(3) ?
Zn10 Zn38 Zn40 . . 3_665 97.5(5) ?
Zn10 Zn38 Zn40 . . 19_665 97.5(3) ?
Zn10 Zn38 Zn40 . . 21_555 105.6(5) ?
Zn10 Zn38 Zn41 . . . 84.4(3) ?
Zn10 Zn38 Zn10 2_655 . 3_665 72.78(16) ?
Zn10 Zn38 Zn38 2_655 . 2_655 49.2(15) ?
Zn10 Zn38 Zn38 2_655 . 3_665 86.7(19) ?
Zn10 Zn38 Zn39 2_655 . . 72.30(19) ?
Zn10 Zn38 Zn39 2_655 . 2_655 136.8(5) ?
Zn10 Zn38 Zn39 2_655 . 3_665 120.1(5) ?
Zn10 Zn38 Zn39 2_655 . 19_665 150.3(6) ?
Zn10 Zn38 Zn39 2_655 . 20_655 110.0(4) ?
Zn10 Zn38 Zn39 2_655 . 21_555 73.8(2) ?
Zn10 Zn38 Zn40 2_655 . 2_655 163.7(5) ?
Zn10 Zn38 Zn40 2_655 . 3_665 101.1(4) ?
Zn10 Zn38 Zn40 2_655 . 19_665 171.9(2) ?
Zn10 Zn38 Zn40 2_655 . 21_555 91.8(3) ?
Zn10 Zn38 Zn41 2_655 . . 137.9(5) ?
Zn10 Zn38 Zn38 3_665 . 2_655 86(3) ?
Zn10 Zn38 Zn38 3_665 . 3_665 48.9(12) ?
Zn10 Zn38 Zn39 3_665 . . 110.0(4) ?
Zn10 Zn38 Zn39 3_665 . 2_655 73.7(3) ?
Zn10 Zn38 Zn39 3_665 . 3_665 150.2(3) ?
Zn10 Zn38 Zn39 3_665 . 19_665 120.0(3) ?
Zn10 Zn38 Zn39 3_665 . 20_655 72.3(4) ?
Zn10 Zn38 Zn39 3_665 . 21_555 136.8(3) ?
Zn10 Zn38 Zn40 3_665 . 2_655 91.7(4) ?
Zn10 Zn38 Zn40 3_665 . 3_665 171.9(4) ?
Zn10 Zn38 Zn40 3_665 . 19_665 101.0(4) ?
Zn10 Zn38 Zn40 3_665 . 21_555 163.8(3) ?
Zn10 Zn38 Zn41 3_665 . . 137.8(3) ?
Zn38 Zn38 Zn38 2_655 . 3_665 60(4) ?
Zn38 Zn38 Zn39 2_655 . . 27.9(11) ?
Zn38 Zn38 Zn39 2_655 . 2_655 102(3) ?
Zn38 Zn38 Zn39 2_655 . 3_665 123(3) ?
Zn38 Zn38 Zn39 2_655 . 19_665 148.4(11) ?
Zn38 Zn38 Zn39 2_655 . 20_655 70(3) ?
Zn38 Zn38 Zn39 2_655 . 21_555 51(3) ?
Zn38 Zn38 Zn40 2_655 . 2_655 127(3) ?
Zn38 Zn38 Zn40 2_655 . 3_665 94(3) ?
Zn38 Zn38 Zn40 2_655 . 19_665 137(2) ?
Zn38 Zn38 Zn40 2_655 . 21_555 80(3) ?
Zn38 Zn38 Zn41 2_655 . . 135(2) ?
Zn38 Zn38 Zn39 3_665 . . 70(2) ?
Zn38 Zn38 Zn39 3_665 . 2_655 50(2) ?
Zn38 Zn38 Zn39 3_665 . 3_665 148.1(10) ?
Zn38 Zn38 Zn39 3_665 . 19_665 122(2) ?
Zn38 Zn38 Zn39 3_665 . 20_655 27.7(8) ?
Zn38 Zn38 Zn39 3_665 . 21_555 103(2) ?
Zn38 Zn38 Zn40 3_665 . 2_655 79(2) ?
Zn38 Zn38 Zn40 3_665 . 3_665 137.3(14) ?
Zn38 Zn38 Zn40 3_665 . 19_665 93(2) ?
Zn38 Zn38 Zn40 3_665 . 21_555 127.2(19) ?
Zn38 Zn38 Zn41 3_665 . . 134.2(17) ?
Zn39 Zn38 Zn39 . . 2_655 94.7(3) ?
Zn39 Zn38 Zn39 . . 3_665 99.7(3) ?
Zn39 Zn38 Zn39 . . 19_665 120.42(18) ?
Zn39 Zn38 Zn39 . . 20_655 66.0(2) ?
Zn39 Zn38 Zn39 . . 21_555 32.47(13) ?
Zn39 Zn38 Zn40 . . 2_655 109.8(2) ?
Zn39 Zn38 Zn40 . . 3_665 72.3(2) ?
Zn39 Zn38 Zn40 . . 19_665 115.29(16) ?
Zn39 Zn38 Zn40 . . 21_555 59.03(18) ?
Zn39 Zn38 Zn41 . . . 107.8(2) ?
Zn39 Zn38 Zn39 2_655 . 3_665 102.5(2) ?
Zn39 Zn38 Zn39 2_655 . 19_665 71.9(2) ?
Zn39 Zn38 Zn39 2_655 . 20_655 32.44(17) ?
Zn39 Zn38 Zn39 2_655 . 21_555 116.5(2) ?
Zn39 Zn38 Zn40 2_655 . 2_655 28.70(13) ?
Zn39 Zn38 Zn40 2_655 . 3_665 114.12(13) ?
Zn39 Zn38 Zn40 2_655 . 19_665 42.70(15) ?
Zn39 Zn38 Zn40 2_655 . 21_555 117.10(11) ?
Zn39 Zn38 Zn41 2_655 . . 85.28(19) ?
Zn39 Zn38 Zn39 3_665 . 19_665 36.09(18) ?
Zn39 Zn38 Zn39 3_665 . 20_655 120.39(16) ?
Zn39 Zn38 Zn39 3_665 . 21_555 72.0(3) ?
Zn39 Zn38 Zn40 3_665 . 2_655 75.96(19) ?
Zn39 Zn38 Zn40 3_665 . 3_665 29.30(16) ?
Zn39 Zn38 Zn40 3_665 . 19_665 62.89(18) ?
Zn39 Zn38 Zn40 3_665 . 21_555 43.3(2) ?
Zn39 Zn38 Zn41 3_665 . . 18.38(12) ?
Zn39 Zn38 Zn39 19_665 . 20_655 99.7(3) ?
Zn39 Zn38 Zn39 19_665 . 21_555 102.5(3) ?
Zn39 Zn38 Zn40 19_665 . 2_655 43.27(15) ?
Zn39 Zn38 Zn40 19_665 . 3_665 62.9(3) ?
Zn39 Zn38 Zn40 19_665 . 19_665 29.28(12) ?
Zn39 Zn38 Zn40 19_665 . 21_555 76.0(3) ?
Zn39 Zn38 Zn41 19_665 . . 18.41(12) ?
Zn39 Zn38 Zn39 20_655 . 21_555 94.7(3) ?
Zn39 Zn38 Zn40 20_655 . 2_655 59.0(2) ?
Zn39 Zn38 Zn40 20_655 . 3_665 115.30(13) ?
Zn39 Zn38 Zn40 20_655 . 19_665 72.2(2) ?
Zn39 Zn38 Zn40 20_655 . 21_555 109.79(17) ?
Zn39 Zn38 Zn41 20_655 . . 107.8(2) ?
Zn39 Zn38 Zn40 21_555 . 2_655 117.10(11) ?
Zn39 Zn38 Zn40 21_555 . 3_665 42.73(18) ?
Zn39 Zn38 Zn40 21_555 . 19_665 114.14(17) ?
Zn39 Zn38 Zn40 21_555 . 21_555 28.72(14) ?
Zn39 Zn38 Zn41 21_555 . . 85.3(3) ?
Zn40 Zn38 Zn40 2_655 . 3_665 94.80(19) ?
Zn40 Zn38 Zn40 2_655 . 19_665 14.01(8) ?
Zn40 Zn38 Zn40 2_655 . 21_555 103.19(17) ?
Zn40 Zn38 Zn41 2_655 . . 57.88(15) ?
Zn40 Zn38 Zn40 3_665 . 19_665 84.5(2) ?
Zn40 Zn38 Zn40 3_665 . 21_555 14.02(8) ?
Zn40 Zn38 Zn41 3_665 . . 44.57(18) ?
Zn40 Zn38 Zn40 19_665 . 21_555 94.8(2) ?
Zn40 Zn38 Zn41 19_665 . . 44.58(13) ?
Zn40 Zn38 Zn41 21_555 . . 57.9(2) ?
Mn4 Zn39 Zn13 . . . 113.52(10) ?
Mn4 Zn39 Zn14 . . . 175.61(15) ?
Mn4 Zn39 Zn20 . . 3_555 113.87(9) ?
Mn4 Zn39 Zn38 . . . 60.09(10) ?
Mn4 Zn39 Zn38 . . 2_655 63.78(14) ?
Mn4 Zn39 Zn38 . . 3_665 61.27(13) ?
Mn4 Zn39 Zn39 . . 20_655 56.87(7) ?
Mn4 Zn39 Zn39 . . 21_555 73.98(12) ?
Mn4 Zn39 Zn40 . . . 72.27(12) ?
Mn4 Zn39 Zn40 . . 20_655 66.32(9) ?
Mn4 Zn39 Zn40 . . 21_555 57.82(6) ?
Mn4 Zn39 Zn41 . . 2_655 78.9(3) ?
Mn4 Zn39 Zn43 . . . 61.23(7) ?
Mn4 Zn39 Zn43 . . 21_555 59.74(6) ?
Zn13 Zn39 Zn14 . . . 63.06(6) ?
Zn13 Zn39 Zn20 . . 3_555 95.93(8) ?
Zn13 Zn39 Zn38 . . . 71.2(2) ?
Zn13 Zn39 Zn38 . . 2_655 67.7(3) ?
Zn13 Zn39 Zn38 . . 3_665 65.4(2) ?
Zn13 Zn39 Zn39 . . 20_655 59.47(8) ?
Zn13 Zn39 Zn39 . . 21_555 127.99(15) ?
Zn13 Zn39 Zn40 . . . 66.56(14) ?
Zn13 Zn39 Zn40 . . 20_655 63.07(10) ?
Zn13 Zn39 Zn40 . . 21_555 130.40(9) ?
Zn13 Zn39 Zn41 . . 2_655 158.1(4) ?
Zn13 Zn39 Zn43 . . . 152.35(19) ?
Zn13 Zn39 Zn43 . . 21_555 160.83(17) ?
Zn14 Zn39 Zn20 . . 3_555 64.72(5) ?
Zn14 Zn39 Zn38 . . . 119.60(13) ?
Zn14 Zn39 Zn38 . . 2_655 115.81(17) ?
Zn14 Zn39 Zn38 . . 3_665 117.80(14) ?
Zn14 Zn39 Zn39 . . 20_655 118.98(12) ?
Zn14 Zn39 Zn39 . . 21_555 110.22(17) ?
Zn14 Zn39 Zn40 . . . 103.49(15) ?
Zn14 Zn39 Zn40 . . 20_655 109.31(13) ?
Zn14 Zn39 Zn40 . . 21_555 126.35(13) ?
Zn14 Zn39 Zn41 . . 2_655 105.2(3) ?
Zn14 Zn39 Zn43 . . . 120.29(10) ?
Zn14 Zn39 Zn43 . . 21_555 122.48(10) ?
Zn20 Zn39 Zn38 3_555 . . 159.0(3) ?
Zn20 Zn39 Zn38 3_555 . 2_655 158.1(5) ?
Zn20 Zn39 Zn38 3_555 . 3_665 152.1(4) ?
Zn20 Zn39 Zn39 3_555 . 20_655 102.33(11) ?
Zn20 Zn39 Zn39 3_555 . 21_555 129.48(17) ?
Zn20 Zn39 Zn40 3_555 . . 67.80(11) ?
Zn20 Zn39 Zn40 3_555 . 20_655 79.20(10) ?
Zn20 Zn39 Zn40 3_555 . 21_555 133.33(11) ?
Zn20 Zn39 Zn41 3_555 . 2_655 95.0(3) ?
Zn20 Zn39 Zn43 3_555 . . 65.93(13) ?
Zn20 Zn39 Zn43 3_555 . 21_555 73.22(12) ?
Zn38 Zn39 Zn38 . . 2_655 3.9(2) ?
Zn38 Zn39 Zn38 . . 3_665 7.3(4) ?
Zn38 Zn39 Zn39 . . 20_655 57.0(3) ?
Zn38 Zn39 Zn39 . . 21_555 70.1(3) ?
Zn38 Zn39 Zn40 . . . 91.6(3) ?
Zn38 Zn39 Zn40 . . 20_655 80.2(3) ?
Zn38 Zn39 Zn40 . . 21_555 63.0(3) ?
Zn38 Zn39 Zn41 . . 2_655 102.8(4) ?
Zn38 Zn39 Zn43 . . . 118.67(16) ?
Zn38 Zn39 Zn43 . . 21_555 113.85(19) ?
Zn38 Zn39 Zn38 2_655 . 3_665 6.5(5) ?
Zn38 Zn39 Zn39 2_655 . 20_655 57.3(4) ?
Zn38 Zn39 Zn39 2_655 . 21_555 72.0(4) ?
Zn38 Zn39 Zn40 2_655 . . 91.7(4) ?
Zn38 Zn39 Zn40 2_655 . 20_655 80.3(4) ?
Zn38 Zn39 Zn40 2_655 . 21_555 65.7(4) ?
Zn38 Zn39 Zn41 2_655 . 2_655 105.4(5) ?
Zn38 Zn39 Zn43 2_655 . . 122.6(2) ?
Zn38 Zn39 Zn43 2_655 . 21_555 117.7(2) ?
Zn38 Zn39 Zn39 3_665 . 20_655 50.8(3) ?
Zn38 Zn39 Zn39 3_665 . 21_555 77.4(3) ?
Zn38 Zn39 Zn40 3_665 . . 85.2(3) ?
Zn38 Zn39 Zn40 3_665 . 20_655 73.8(3) ?
Zn38 Zn39 Zn40 3_665 . 21_555 70.0(3) ?
Zn38 Zn39 Zn41 3_665 . 2_655 109.9(4) ?
Zn38 Zn39 Zn43 3_665 . . 121.64(14) ?
Zn38 Zn39 Zn43 3_665 . 21_555 117.82(15) ?
Zn39 Zn39 Zn39 20_655 . 21_555 120.00(14) ?
Zn39 Zn39 Zn40 20_655 . . 34.57(10) ?
Zn39 Zn39 Zn40 20_655 . 20_655 23.15(8) ?
Zn39 Zn39 Zn40 20_655 . 21_555 106.01(8) ?
Zn39 Zn39 Zn41 20_655 . 2_655 135.8(3) ?
Zn39 Zn39 Zn43 20_655 . . 102.45(12) ?
Zn39 Zn39 Zn43 20_655 . 21_555 106.60(11) ?
Zn39 Zn39 Zn40 21_555 . . 146.22(19) ?
Zn39 Zn39 Zn40 21_555 . 20_655 138.63(16) ?
Zn39 Zn39 Zn40 21_555 . 21_555 16.17(10) ?
Zn39 Zn39 Zn41 21_555 . 2_655 35.3(3) ?
Zn39 Zn39 Zn43 21_555 . . 78.4(2) ?
Zn39 Zn39 Zn43 21_555 . 21_555 69.43(19) ?
Zn40 Zn39 Zn40 . . 20_655 11.41(9) ?
Zn40 Zn39 Zn40 . . 21_555 130.05(14) ?
Zn40 Zn39 Zn41 . . 2_655 135.4(4) ?
Zn40 Zn39 Zn43 . . . 86.73(18) ?
Zn40 Zn39 Zn43 . . 21_555 94.46(18) ?
Zn40 Zn39 Zn40 20_655 . 21_555 122.83(11) ?
Zn40 Zn39 Zn41 20_655 . 2_655 138.0(4) ?
Zn40 Zn39 Zn43 20_655 . . 92.04(16) ?
Zn40 Zn39 Zn43 20_655 . 21_555 98.83(15) ?
Zn40 Zn39 Zn41 21_555 . 2_655 39.9(2) ?
Zn40 Zn39 Zn43 21_555 . . 72.21(16) ?
Zn40 Zn39 Zn43 21_555 . 21_555 63.59(15) ?
Zn41 Zn39 Zn43 2_655 . . 49.2(4) ?
Zn41 Zn39 Zn43 2_655 . 21_555 41.1(4) ?
Zn43 Zn39 Zn43 . . 21_555 9.0(2) ?
Mn4 Zn40 Zn13 . . . 124.27(8) ?
Mn4 Zn40 Zn18 . . 1_545 162.38(9) ?
Mn4 Zn40 Zn20 . . 3_555 123.13(9) ?
Mn4 Zn40 Zn38 . . 2_655 59.69(16) ?
Mn4 Zn40 Zn38 . . 3_665 59.10(11) ?
Mn4 Zn40 Zn39 . . . 77.92(14) ?
Mn4 Zn40 Zn39 . . 20_655 70.08(9) ?
Mn4 Zn40 Zn39 . . 21_555 60.33(7) ?
Mn4 Zn40 Zn40 . . 20_655 82.5(2) ?
Mn4 Zn40 Zn41 . . 2_655 67.65(12) ?
Mn4 Zn40 Zn41 . . 3_665 59.94(8) ?
Mn4 Zn40 Zn42 . . . 69.94(11) ?
Mn4 Zn40 Zn43 . . . 58.62(8) ?
Mn4 Zn40 Zn44 . . . 61.81(9) ?
Mn4 Zn40 Zn44 . . 20_655 59.65(9) ?
Zn13 Zn40 Zn18 . . 1_545 62.70(6) ?
Zn13 Zn40 Zn20 . . 3_555 106.59(6) ?
Zn13 Zn40 Zn38 . . 2_655 66.1(2) ?
Zn13 Zn40 Zn38 . . 3_665 65.47(12) ?
Zn13 Zn40 Zn39 . . . 85.34(13) ?
Zn13 Zn40 Zn39 . . 20_655 75.60(9) ?
Zn13 Zn40 Zn39 . . 21_555 95.22(9) ?
Zn13 Zn40 Zn40 . . 20_655 82.6(2) ?
Zn13 Zn40 Zn41 . . 2_655 102.93(18) ?
Zn13 Zn40 Zn41 . . 3_665 88.42(13) ?
Zn13 Zn40 Zn42 . . . 156.11(18) ?
Zn13 Zn40 Zn43 . . . 149.44(12) ?
Zn13 Zn40 Zn44 . . . 173.53(13) ?
Zn13 Zn40 Zn44 . . 20_655 150.75(15) ?
Zn18 Zn40 Zn20 1_545 . 3_555 62.31(5) ?
Zn18 Zn40 Zn38 1_545 . 2_655 128.5(2) ?
Zn18 Zn40 Zn38 1_545 . 3_665 126.73(18) ?
Zn18 Zn40 Zn39 1_545 . . 119.66(12) ?
Zn18 Zn40 Zn39 1_545 . 20_655 98.77(13) ?
Zn18 Zn40 Zn39 1_545 . 21_555 137.26(7) ?
Zn18 Zn40 Zn40 1_545 . 20_655 82.7(3) ?
Zn18 Zn40 Zn41 1_545 . 2_655 128.85(10) ?
Zn18 Zn40 Zn41 1_545 . 3_665 106.76(10) ?
Zn18 Zn40 Zn42 1_545 . . 98.31(14) ?
Zn18 Zn40 Zn43 1_545 . . 125.25(11) ?
Zn18 Zn40 Zn44 1_545 . . 110.84(11) ?
Zn18 Zn40 Zn44 1_545 . 20_655 105.90(12) ?
Zn20 Zn40 Zn38 3_555 . 2_655 141.3(3) ?
Zn20 Zn40 Zn38 3_555 . 3_665 148.3(3) ?
Zn20 Zn40 Zn39 3_555 . . 83.03(10) ?
Zn20 Zn40 Zn39 3_555 . 20_655 154.55(16) ?
Zn20 Zn40 Zn39 3_555 . 21_555 94.13(8) ?
Zn20 Zn40 Zn40 3_555 . 20_655 131.5(3) ?
Zn20 Zn40 Zn41 3_555 . 2_655 78.50(11) ?
Zn20 Zn40 Zn41 3_555 . 3_665 151.55(14) ?
Zn20 Zn40 Zn42 3_555 . . 73.20(8) ?
Zn20 Zn40 Zn43 3_555 . . 64.71(8) ?
Zn20 Zn40 Zn44 3_555 . . 69.09(8) ?
Zn20 Zn40 Zn44 3_555 . 20_655 88.62(10) ?
Zn38 Zn40 Zn38 2_655 . 3_665 7.1(5) ?
Zn38 Zn40 Zn39 2_655 . . 59.0(3) ?
Zn38 Zn40 Zn39 2_655 . 20_655 63.4(3) ?
Zn38 Zn40 Zn39 2_655 . 21_555 51.4(3) ?
Zn38 Zn40 Zn40 2_655 . 20_655 86.5(4) ?
Zn38 Zn40 Zn41 2_655 . 2_655 67.4(4) ?
Zn38 Zn40 Zn41 2_655 . 3_665 66.8(3) ?
Zn38 Zn40 Zn42 2_655 . . 129.19(18) ?
Zn38 Zn40 Zn43 2_655 . . 101.5(3) ?
Zn38 Zn40 Zn44 2_655 . . 120.4(2) ?
Zn38 Zn40 Zn44 2_655 . 20_655 116.50(17) ?
Zn38 Zn40 Zn39 3_665 . . 66.1(4) ?
Zn38 Zn40 Zn39 3_665 . 20_655 56.4(4) ?
Zn38 Zn40 Zn39 3_665 . 21_555 58.0(3) ?
Zn38 Zn40 Zn40 3_665 . 20_655 79.4(4) ?
Zn38 Zn40 Zn41 3_665 . 2_655 74.0(4) ?
Zn38 Zn40 Zn41 3_665 . 3_665 60.0(3) ?
Zn38 Zn40 Zn42 3_665 . . 126.99(16) ?
Zn38 Zn40 Zn43 3_665 . . 105.6(3) ?
Zn38 Zn40 Zn44 3_665 . . 120.79(15) ?
Zn38 Zn40 Zn44 3_665 . 20_655 113.25(18) ?
Zn39 Zn40 Zn39 . . 20_655 122.28(17) ?
Zn39 Zn40 Zn39 . . 21_555 17.60(11) ?
Zn39 Zn40 Zn40 . . 20_655 145.4(3) ?
Zn39 Zn40 Zn41 . . 2_655 17.59(19) ?
Zn39 Zn40 Zn41 . . 3_665 122.97(15) ?
Zn39 Zn40 Zn42 . . . 117.9(2) ?
Zn39 Zn40 Zn43 . . . 64.94(16) ?
Zn39 Zn40 Zn44 . . . 98.66(18) ?
Zn39 Zn40 Zn44 . . 20_655 121.9(2) ?
Zn39 Zn40 Zn39 20_655 . 21_555 111.07(13) ?
Zn39 Zn40 Zn40 20_655 . 20_655 23.2(2) ?
Zn39 Zn40 Zn41 20_655 . 2_655 126.35(16) ?
Zn39 Zn40 Zn41 20_655 . 3_665 12.94(14) ?
Zn39 Zn40 Zn42 20_655 . . 94.55(12) ?
Zn39 Zn40 Zn43 20_655 . . 125.54(11) ?
Zn39 Zn40 Zn44 20_655 . . 106.14(12) ?
Zn39 Zn40 Zn44 20_655 . 20_655 80.16(14) ?
Zn39 Zn40 Zn40 21_555 . 20_655 133.2(3) ?
Zn39 Zn40 Zn41 21_555 . 2_655 16.02(12) ?
Zn39 Zn40 Zn41 21_555 . 3_665 108.73(10) ?
Zn39 Zn40 Zn42 21_555 . . 108.67(16) ?
Zn39 Zn40 Zn43 21_555 . . 58.24(13) ?
Zn39 Zn40 Zn44 21_555 . . 89.97(14) ?
Zn39 Zn40 Zn44 21_555 . 20_655 108.73(14) ?
Zn40 Zn40 Zn41 20_655 . 2_655 147.3(3) ?
Zn40 Zn40 Zn41 20_655 . 3_665 24.9(2) ?
Zn40 Zn40 Zn42 20_655 . . 80.5(2) ?
Zn40 Zn40 Zn43 20_655 . . 125.9(2) ?
Zn40 Zn40 Zn44 20_655 . . 96.7(2) ?
Zn40 Zn40 Zn44 20_655 . 20_655 68.9(2) ?
Zn41 Zn40 Zn41 2_655 . 3_665 122.37(13) ?
Zn41 Zn40 Zn42 2_655 . . 100.4(2) ?
Zn41 Zn40 Zn43 2_655 . . 47.58(19) ?
Zn41 Zn40 Zn44 2_655 . . 81.2(2) ?
Zn41 Zn40 Zn44 2_655 . 20_655 104.5(2) ?
Zn41 Zn40 Zn42 3_665 . . 83.34(15) ?
Zn41 Zn40 Zn43 3_665 . . 113.07(12) ?
Zn41 Zn40 Zn44 3_665 . . 93.59(15) ?
Zn41 Zn40 Zn44 3_665 . 20_655 68.44(16) ?
Zn42 Zn40 Zn43 . . . 52.97(15) ?
Zn42 Zn40 Zn44 . . . 19.24(16) ?
Zn42 Zn40 Zn44 . . 20_655 15.43(10) ?
Zn43 Zn40 Zn44 . . . 33.79(14) ?
Zn43 Zn40 Zn44 . . 20_655 59.69(14) ?
Zn44 Zn40 Zn44 . . 20_655 27.82(15) ?
Mn4 Zn41 Zn14 . . 3_665 138.30(9) ?
Mn4 Zn41 Zn14 . . 19_665 138.26(16) ?
Mn4 Zn41 Zn19 . . . 141.1(2) ?
Mn4 Zn41 Zn38 . . . 59.35(17) ?
Mn4 Zn41 Zn39 . . 3_665 81.6(3) ?
Mn4 Zn41 Zn39 . . 19_665 81.6(3) ?
Mn4 Zn41 Zn40 . . 2_655 58.20(9) ?
Mn4 Zn41 Zn40 . . 3_665 65.26(9) ?
Mn4 Zn41 Zn40 . . 19_665 65.24(12) ?
Mn4 Zn41 Zn40 . . 21_555 58.21(8) ?
Mn4 Zn41 Zn43 . . 3_665 67.40(14) ?
Mn4 Zn41 Zn43 . . 19_665 67.40(14) ?
Zn14 Zn41 Zn14 3_665 . 19_665 68.28(12) ?
Zn14 Zn41 Zn19 3_665 . . 69.13(11) ?
Zn14 Zn41 Zn38 3_665 . . 94.2(3) ?
Zn14 Zn41 Zn39 3_665 . 3_665 56.8(3) ?
Zn14 Zn41 Zn39 3_665 . 19_665 111.6(4) ?
Zn14 Zn41 Zn40 3_665 . 2_655 140.3(2) ?
Zn14 Zn41 Zn40 3_665 . 3_665 75.37(13) ?
Zn14 Zn41 Zn40 3_665 . 19_665 138.1(2) ?
Zn14 Zn41 Zn40 3_665 . 21_555 81.48(11) ?
Zn14 Zn41 Zn43 3_665 . 3_665 123.9(2) ?
Zn14 Zn41 Zn43 3_665 . 19_665 132.3(2) ?
Zn14 Zn41 Zn19 19_665 . . 69.11(7) ?
Zn14 Zn41 Zn38 19_665 . . 94.2(2) ?
Zn14 Zn41 Zn39 19_665 . 3_665 111.6(4) ?
Zn14 Zn41 Zn39 19_665 . 19_665 56.7(2) ?
Zn14 Zn41 Zn40 19_665 . 2_655 81.45(10) ?
Zn14 Zn41 Zn40 19_665 . 3_665 138.2(2) ?
Zn14 Zn41 Zn40 19_665 . 19_665 75.34(11) ?
Zn14 Zn41 Zn40 19_665 . 21_555 140.3(2) ?
Zn14 Zn41 Zn43 19_665 . 3_665 132.22(17) ?
Zn14 Zn41 Zn43 19_665 . 19_665 123.88(16) ?
Zn19 Zn41 Zn38 . . . 159.5(3) ?
Zn19 Zn41 Zn39 . . 3_665 117.7(4) ?
Zn19 Zn41 Zn39 . . 19_665 117.67(18) ?
Zn19 Zn41 Zn40 . . 2_655 123.70(9) ?
Zn19 Zn41 Zn40 . . 3_665 116.27(17) ?
Zn19 Zn41 Zn40 . . 19_665 116.23(9) ?
Zn19 Zn41 Zn40 . . 21_555 123.75(16) ?
Zn19 Zn41 Zn43 . . 3_665 73.92(15) ?
Zn19 Zn41 Zn43 . . 19_665 73.92(15) ?
Zn38 Zn41 Zn39 . . 3_665 56.2(4) ?
Zn38 Zn41 Zn39 . . 19_665 56.3(3) ?
Zn38 Zn41 Zn40 . . 2_655 62.1(3) ?
Zn38 Zn41 Zn40 . . 3_665 68.1(2) ?
Zn38 Zn41 Zn40 . . 19_665 68.1(3) ?
Zn38 Zn41 Zn40 . . 21_555 62.1(2) ?
Zn38 Zn41 Zn43 . . 3_665 126.4(2) ?
Zn38 Zn41 Zn43 . . 19_665 126.4(2) ?
Zn39 Zn41 Zn39 3_665 . 19_665 109.4(6) ?
Zn39 Zn41 Zn40 3_665 . 2_655 117.5(4) ?
Zn39 Zn41 Zn40 3_665 . 3_665 27.0(2) ?
Zn39 Zn41 Zn40 3_665 . 19_665 124.1(4) ?
Zn39 Zn41 Zn40 3_665 . 21_555 29.1(2) ?
Zn39 Zn41 Zn43 3_665 . 3_665 111.9(4) ?
Zn39 Zn41 Zn43 3_665 . 19_665 122.7(4) ?
Zn39 Zn41 Zn40 19_665 . 2_655 29.0(3) ?
Zn39 Zn41 Zn40 19_665 . 3_665 124.1(3) ?
Zn39 Zn41 Zn40 19_665 . 19_665 27.0(3) ?
Zn39 Zn41 Zn40 19_665 . 21_555 117.5(3) ?
Zn39 Zn41 Zn43 19_665 . 3_665 122.6(5) ?
Zn39 Zn41 Zn43 19_665 . 19_665 111.9(4) ?
Zn40 Zn41 Zn40 2_655 . 3_665 117.62(16) ?
Zn40 Zn41 Zn40 2_655 . 19_665 7.87(6) ?
Zn40 Zn41 Zn40 2_655 . 21_555 109.75(14) ?
Zn40 Zn41 Zn43 2_655 . 3_665 95.3(2) ?
Zn40 Zn41 Zn43 2_655 . 19_665 85.8(2) ?
Zn40 Zn41 Zn40 3_665 . 19_665 125.50(18) ?
Zn40 Zn41 Zn40 3_665 . 21_555 7.87(9) ?
Zn40 Zn41 Zn43 3_665 . 3_665 85.4(2) ?
Zn40 Zn41 Zn43 3_665 . 19_665 95.8(2) ?
Zn40 Zn41 Zn40 19_665 . 21_555 117.62(16) ?
Zn40 Zn41 Zn43 19_665 . 3_665 95.7(3) ?
Zn40 Zn41 Zn43 19_665 . 19_665 85.3(2) ?
Zn40 Zn41 Zn43 21_555 . 3_665 85.78(19) ?
Zn40 Zn41 Zn43 21_555 . 19_665 95.4(2) ?
Zn43 Zn41 Zn43 3_665 . 19_665 11.7(3) ?
Mn4 Zn42 Zn20 . . 3_555 111.17(17) ?
Mn4 Zn42 Zn20 . . 19_655 111.17(15) ?
Mn4 Zn42 Zn24 . . 1_545 173.4(3) ?
Mn4 Zn42 Zn40 . . . 64.11(14) ?
Mn4 Zn42 Zn40 . . 20_655 64.11(14) ?
Mn4 Zn42 Zn43 . . . 63.89(13) ?
Mn4 Zn42 Zn43 . . 2_655 59.49(16) ?
Mn4 Zn42 Zn43 . . 20_655 63.89(18) ?
Mn4 Zn42 Zn43 . . 21_555 59.49(11) ?
Mn4 Zn42 Zn44 . . . 76.1(3) ?
Mn4 Zn42 Zn44 . . 20_655 76.1(3) ?
Mn4 Zn42 Zn45 . . . 57.25(9) ?
Zn20 Zn42 Zn20 3_555 . 19_655 93.89(13) ?
Zn20 Zn42 Zn24 3_555 . 1_545 64.84(6) ?
Zn20 Zn42 Zn40 3_555 . . 61.65(11) ?
Zn20 Zn42 Zn40 3_555 . 20_655 76.43(16) ?
Zn20 Zn42 Zn43 3_555 . . 68.80(12) ?
Zn20 Zn42 Zn43 3_555 . 2_655 157.2(2) ?
Zn20 Zn42 Zn43 3_555 . 20_655 156.4(3) ?
Zn20 Zn42 Zn43 3_555 . 21_555 72.94(11) ?
Zn20 Zn42 Zn44 3_555 . . 87.6(3) ?
Zn20 Zn42 Zn44 3_555 . 20_655 171.3(5) ?
Zn20 Zn42 Zn45 3_555 . . 133.04(16) ?
Zn20 Zn42 Zn24 19_655 . 1_545 64.84(10) ?
Zn20 Zn42 Zn40 19_655 . . 76.43(18) ?
Zn20 Zn42 Zn40 19_655 . 20_655 61.65(16) ?
Zn20 Zn42 Zn43 19_655 . . 156.4(2) ?
Zn20 Zn42 Zn43 19_655 . 2_655 72.94(17) ?
Zn20 Zn42 Zn43 19_655 . 20_655 68.80(19) ?
Zn20 Zn42 Zn43 19_655 . 21_555 157.2(2) ?
Zn20 Zn42 Zn44 19_655 . . 171.3(5) ?
Zn20 Zn42 Zn44 19_655 . 20_655 87.6(4) ?
Zn20 Zn42 Zn45 19_655 . . 133.06(12) ?
Zn24 Zn42 Zn40 1_545 . . 109.42(19) ?
Zn24 Zn42 Zn40 1_545 . 20_655 109.4(2) ?
Zn24 Zn42 Zn43 1_545 . . 117.42(14) ?
Zn24 Zn42 Zn43 1_545 . 2_655 122.0(2) ?
Zn24 Zn42 Zn43 1_545 . 20_655 117.4(2) ?
Zn24 Zn42 Zn43 1_545 . 21_555 122.02(13) ?
Zn24 Zn42 Zn44 1_545 . . 108.3(3) ?
Zn24 Zn42 Zn44 1_545 . 20_655 108.3(4) ?
Zn24 Zn42 Zn45 1_545 . . 129.3(2) ?
Zn40 Zn42 Zn40 . . 20_655 18.92(11) ?
Zn40 Zn42 Zn43 . . . 81.07(18) ?
Zn40 Zn42 Zn43 . . 2_655 96.59(16) ?
Zn40 Zn42 Zn43 . . 20_655 97.61(18) ?
Zn40 Zn42 Zn43 . . 21_555 80.88(17) ?
Zn40 Zn42 Zn44 . . . 111.7(4) ?
Zn40 Zn42 Zn44 . . 20_655 127.0(4) ?
Zn40 Zn42 Zn45 . . . 120.51(19) ?
Zn40 Zn42 Zn43 20_655 . . 97.6(2) ?
Zn40 Zn42 Zn43 20_655 . 2_655 80.88(14) ?
Zn40 Zn42 Zn43 20_655 . 20_655 81.07(16) ?
Zn40 Zn42 Zn43 20_655 . 21_555 96.6(2) ?
Zn40 Zn42 Zn44 20_655 . . 127.0(5) ?
Zn40 Zn42 Zn44 20_655 . 20_655 111.7(4) ?
Zn40 Zn42 Zn45 20_655 . . 120.52(17) ?
Zn43 Zn42 Zn43 . . 2_655 117.2(2) ?
Zn43 Zn42 Zn43 . . 20_655 122.0(2) ?
Zn43 Zn42 Zn43 . . 21_555 4.75(11) ?
Zn43 Zn42 Zn44 . . . 30.8(3) ?
Zn43 Zn42 Zn44 . . 20_655 112.0(5) ?
Zn43 Zn42 Zn45 . . . 65.79(14) ?
Zn43 Zn42 Zn43 2_655 . 20_655 4.8(2) ?
Zn43 Zn42 Zn43 2_655 . 21_555 112.5(2) ?
Zn43 Zn42 Zn44 2_655 . . 108.3(3) ?
Zn43 Zn42 Zn44 2_655 . 20_655 30.8(3) ?
Zn43 Zn42 Zn45 2_655 . . 62.33(15) ?
Zn43 Zn42 Zn43 20_655 . 21_555 117.2(2) ?
Zn43 Zn42 Zn44 20_655 . . 112.0(3) ?
Zn43 Zn42 Zn44 20_655 . 20_655 30.8(3) ?
Zn43 Zn42 Zn45 20_655 . . 65.82(17) ?
Zn43 Zn42 Zn44 21_555 . . 30.8(3) ?
Zn43 Zn42 Zn44 21_555 . 20_655 108.3(5) ?
Zn43 Zn42 Zn45 21_555 . . 62.31(12) ?
Zn44 Zn42 Zn44 . . 20_655 89.7(6) ?
Zn44 Zn42 Zn45 . . . 46.3(3) ?
Zn44 Zn42 Zn45 20_655 . . 46.3(4) ?
Mn4 Zn43 Zn19 . . 2_655 125.07(9) ?
Mn4 Zn43 Zn20 . . 3_555 108.83(15) ?
Mn4 Zn43 Zn26 . . . 141.5(2) ?
Mn4 Zn43 Zn26 . . 21_555 127.1(2) ?
Mn4 Zn43 Zn28 . . 2_655 112.15(7) ?
Mn4 Zn43 Zn39 . . . 60.84(7) ?
Mn4 Zn43 Zn39 . . 21_555 59.37(8) ?
Mn4 Zn43 Zn40 . . . 55.94(6) ?
Mn4 Zn43 Zn41 . . 2_655 65.83(11) ?
Mn4 Zn43 Zn42 . . . 65.47(11) ?
Mn4 Zn43 Zn42 . . 3_665 60.79(14) ?
Mn4 Zn43 Zn43 . . 21_555 85.4(3) ?
Mn4 Zn43 Zn44 . . . 71.46(11) ?
Mn4 Zn43 Zn44 . . 20_655 58.03(8) ?
Mn4 Zn43 Zn44 . . 21_555 67.52(14) ?
Mn4 Zn43 Zn45 . . . 57.23(6) ?
Mn4 Zn43 Zn45 . . 3_665 56.67(7) ?
Zn19 Zn43 Zn20 2_655 . 3_555 56.59(7) ?
Zn19 Zn43 Zn26 2_655 . . 81.54(7) ?
Zn19 Zn43 Zn26 2_655 . 21_555 76.73(9) ?
Zn19 Zn43 Zn28 2_655 . 2_655 120.96(7) ?
Zn19 Zn43 Zn39 2_655 . . 68.34(7) ?
Zn19 Zn43 Zn39 2_655 . 21_555 66.75(7) ?
Zn19 Zn43 Zn40 2_655 . . 87.65(9) ?
Zn19 Zn43 Zn41 2_655 . 2_655 59.39(10) ?
Zn19 Zn43 Zn42 2_655 . . 119.4(2) ?
Zn19 Zn43 Zn42 2_655 . 3_665 107.2(2) ?
Zn19 Zn43 Zn43 2_655 . 21_555 85.6(3) ?
Zn19 Zn43 Zn44 2_655 . . 130.3(3) ?
Zn19 Zn43 Zn44 2_655 . 20_655 137.0(2) ?
Zn19 Zn43 Zn44 2_655 . 21_555 114.1(3) ?
Zn19 Zn43 Zn45 2_655 . . 176.1(2) ?
Zn19 Zn43 Zn45 2_655 . 3_665 164.8(3) ?
Zn20 Zn43 Zn26 3_555 . . 59.57(11) ?
Zn20 Zn43 Zn26 3_555 . 21_555 121.58(5) ?
Zn20 Zn43 Zn28 3_555 . 2_655 118.77(16) ?
Zn20 Zn43 Zn39 3_555 . . 59.90(10) ?
Zn20 Zn43 Zn39 3_555 . 21_555 86.87(10) ?
Zn20 Zn43 Zn40 3_555 . . 53.05(10) ?
Zn20 Zn43 Zn41 3_555 . 2_655 70.63(15) ?
Zn20 Zn43 Zn42 3_555 . . 63.69(17) ?
Zn20 Zn43 Zn42 3_555 . 3_665 153.39(16) ?
Zn20 Zn43 Zn43 3_555 . 21_555 141.4(3) ?
Zn20 Zn43 Zn44 3_555 . . 73.9(2) ?
Zn20 Zn43 Zn44 3_555 . 20_655 81.08(18) ?
Zn20 Zn43 Zn44 3_555 . 21_555 166.70(18) ?
Zn20 Zn43 Zn45 3_555 . . 126.5(2) ?
Zn20 Zn43 Zn45 3_555 . 3_665 138.6(2) ?
Zn26 Zn43 Zn26 . . 21_555 82.41(5) ?
Zn26 Zn43 Zn28 . . 2_655 59.87(5) ?
Zn26 Zn43 Zn39 . . . 119.4(2) ?
Zn26 Zn43 Zn39 . . 21_555 143.36(13) ?
Zn26 Zn43 Zn40 . . . 104.5(2) ?
Zn26 Zn43 Zn41 . . 2_655 128.4(2) ?
Zn26 Zn43 Zn42 . . . 77.4(2) ?
Zn26 Zn43 Zn42 . . 3_665 144.36(19) ?
Zn26 Zn43 Zn43 . . 21_555 127.8(3) ?
Zn26 Zn43 Zn44 . . . 70.0(2) ?
Zn26 Zn43 Zn44 . . 20_655 83.45(18) ?
Zn26 Zn43 Zn44 . . 21_555 131.52(14) ?
Zn26 Zn43 Zn45 . . . 98.13(12) ?
Zn26 Zn43 Zn45 . . 3_665 105.54(10) ?
Zn26 Zn43 Zn28 21_555 . 2_655 56.77(7) ?
Zn26 Zn43 Zn39 21_555 . . 133.99(19) ?
Zn26 Zn43 Zn39 21_555 . 21_555 106.4(2) ?
Zn26 Zn43 Zn40 21_555 . . 161.91(13) ?
Zn26 Zn43 Zn41 21_555 . 2_655 115.6(3) ?
Zn26 Zn43 Zn42 21_555 . . 151.37(18) ?
Zn26 Zn43 Zn42 21_555 . 3_665 66.91(18) ?
Zn26 Zn43 Zn43 21_555 . 21_555 45.4(3) ?
Zn26 Zn43 Zn44 21_555 . . 134.91(13) ?
Zn26 Zn43 Zn44 21_555 . 20_655 140.31(8) ?
Zn26 Zn43 Zn44 21_555 . 21_555 59.75(18) ?
Zn26 Zn43 Zn45 21_555 . . 99.36(13) ?
Zn26 Zn43 Zn45 21_555 . 3_665 90.73(14) ?
Zn28 Zn43 Zn39 2_655 . . 169.0(2) ?
Zn28 Zn43 Zn39 2_655 . 21_555 153.7(3) ?
Zn28 Zn43 Zn40 2_655 . . 141.1(2) ?
Zn28 Zn43 Zn41 2_655 . 2_655 169.7(3) ?
Zn28 Zn43 Zn42 2_655 . . 95.24(19) ?
Zn28 Zn43 Zn42 2_655 . 3_665 87.36(18) ?
Zn28 Zn43 Zn43 2_655 . 21_555 85.6(4) ?
Zn28 Zn43 Zn44 2_655 . . 78.40(13) ?
Zn28 Zn43 Zn44 2_655 . 20_655 84.13(10) ?
Zn28 Zn43 Zn44 2_655 . 21_555 73.69(12) ?
Zn28 Zn43 Zn45 2_655 . . 56.01(6) ?
Zn28 Zn43 Zn45 2_655 . 3_665 55.55(6) ?
Zn39 Zn43 Zn39 . . 21_555 32.18(11) ?
Zn39 Zn43 Zn40 . . . 28.33(9) ?
Zn39 Zn43 Zn41 . . 2_655 18.84(16) ?
Zn39 Zn43 Zn42 . . . 74.3(2) ?
Zn39 Zn43 Zn42 . . 3_665 95.48(18) ?
Zn39 Zn43 Zn43 . . 21_555 101.6(4) ?
Zn39 Zn43 Zn44 . . . 91.0(2) ?
Zn39 Zn43 Zn44 . . 20_655 84.89(15) ?
Zn39 Zn43 Zn44 . . 21_555 108.87(17) ?
Zn39 Zn43 Zn45 . . . 114.96(10) ?
Zn39 Zn43 Zn45 . . 3_665 117.21(8) ?
Zn39 Zn43 Zn40 21_555 . . 58.18(10) ?
Zn39 Zn43 Zn41 21_555 . 2_655 16.30(13) ?
Zn39 Zn43 Zn42 21_555 . . 101.92(19) ?
Zn39 Zn43 Zn42 21_555 . 3_665 66.67(18) ?
Zn39 Zn43 Zn43 21_555 . 21_555 69.4(4) ?
Zn39 Zn43 Zn44 21_555 . . 117.16(18) ?
Zn39 Zn43 Zn44 21_555 . 20_655 107.04(12) ?
Zn39 Zn43 Zn44 21_555 . 21_555 80.33(19) ?
Zn39 Zn43 Zn45 21_555 . . 114.75(10) ?
Zn39 Zn43 Zn45 21_555 . 3_665 109.74(12) ?
Zn40 Zn43 Zn41 . . 2_655 47.06(16) ?
Zn40 Zn43 Zn42 . . . 45.95(17) ?
Zn40 Zn43 Zn42 . . 3_665 110.21(14) ?
Zn40 Zn43 Zn43 . . 21_555 125.3(3) ?
Zn40 Zn43 Zn44 . . . 62.74(18) ?
Zn40 Zn43 Zn44 . . 20_655 57.74(12) ?
Zn40 Zn43 Zn44 . . 21_555 120.94(13) ?
Zn40 Zn43 Zn45 . . . 96.18(12) ?
Zn40 Zn43 Zn45 . . 3_665 103.13(10) ?
Zn41 Zn43 Zn42 2_655 . . 92.9(2) ?
Zn41 Zn43 Zn42 2_655 . 3_665 83.0(2) ?
Zn41 Zn43 Zn43 2_655 . 21_555 84.2(4) ?
Zn41 Zn43 Zn44 2_655 . . 109.5(3) ?
Zn41 Zn43 Zn44 2_655 . 20_655 102.2(2) ?
Zn41 Zn43 Zn44 2_655 . 21_555 96.6(2) ?
Zn41 Zn43 Zn45 2_655 . . 123.06(11) ?
Zn41 Zn43 Zn45 2_655 . 3_665 121.00(13) ?
Zn42 Zn43 Zn42 . . 3_665 122.61(13) ?
Zn42 Zn43 Zn43 . . 21_555 148.9(2) ?
Zn42 Zn43 Zn44 . . . 16.89(18) ?
Zn42 Zn43 Zn44 . . 20_655 17.60(12) ?
Zn42 Zn43 Zn44 . . 21_555 122.44(16) ?
Zn42 Zn43 Zn45 . . . 64.20(14) ?
Zn42 Zn43 Zn45 . . 3_665 75.62(13) ?
Zn42 Zn43 Zn43 3_665 . 21_555 26.3(2) ?
Zn42 Zn43 Zn44 3_665 . . 119.82(17) ?
Zn42 Zn43 Zn44 3_665 . 20_655 108.43(13) ?
Zn42 Zn43 Zn44 3_665 . 21_555 13.67(15) ?
Zn42 Zn43 Zn45 3_665 . . 70.85(15) ?
Zn42 Zn43 Zn45 3_665 . 3_665 59.27(15) ?
Zn43 Zn43 Zn44 21_555 . . 143.9(3) ?
Zn43 Zn43 Zn44 21_555 . 20_655 134.1(3) ?
Zn43 Zn43 Zn44 21_555 . 21_555 28.6(3) ?
Zn43 Zn43 Zn45 21_555 . . 91.6(3) ?
Zn43 Zn43 Zn45 21_555 . 3_665 79.5(3) ?
Zn44 Zn43 Zn44 . . 20_655 13.47(12) ?
Zn44 Zn43 Zn44 . . 21_555 115.29(19) ?
Zn44 Zn43 Zn45 . . . 52.69(12) ?
Zn44 Zn43 Zn45 . . 3_665 64.76(12) ?
Zn44 Zn43 Zn44 20_655 . 21_555 106.03(16) ?
Zn44 Zn43 Zn45 20_655 . . 46.62(10) ?
Zn44 Zn43 Zn45 20_655 . 3_665 58.02(9) ?
Zn44 Zn43 Zn45 21_555 . . 63.25(15) ?
Zn44 Zn43 Zn45 21_555 . 3_665 51.16(15) ?
Zn45 Zn43 Zn45 . . 3_665 12.12(7) ?
Mn4 Zn44 Zn20 . . 3_555 109.93(9) ?
Mn4 Zn44 Zn24 . . 1_545 138.47(15) ?
Mn4 Zn44 Zn26 . . . 147.3(2) ?
Mn4 Zn44 Zn29 . . . 136.41(11) ?
Mn4 Zn44 Zn40 . . . 59.94(8) ?
Mn4 Zn44 Zn40 . . 20_655 57.93(8) ?
Mn4 Zn44 Zn42 . . . 84.5(3) ?
Mn4 Zn44 Zn43 . . . 73.63(15) ?
Mn4 Zn44 Zn43 . . 20_655 59.14(14) ?
Mn4 Zn44 Zn43 . . 21_555 69.24(12) ?
Mn4 Zn44 Zn44 . . 20_655 76.03(18) ?
Mn4 Zn44 Zn45 . . . 64.23(10) ?
Mn4 Zn44 Zn45 . . 2_655 58.15(8) ?
Mn4 Zn44 Zn45 . . 3_665 59.87(9) ?
Zn20 Zn44 Zn24 3_555 . 1_545 58.72(6) ?
Zn20 Zn44 Zn26 3_555 . . 60.19(6) ?
Zn20 Zn44 Zn29 3_555 . . 112.99(10) ?
Zn20 Zn44 Zn40 3_555 . . 55.84(6) ?
Zn20 Zn44 Zn40 3_555 . 20_655 66.07(7) ?
Zn20 Zn44 Zn42 3_555 . . 74.3(3) ?
Zn20 Zn44 Zn43 3_555 . . 74.31(18) ?
Zn20 Zn44 Zn43 3_555 . 20_655 123.25(15) ?
Zn20 Zn44 Zn43 3_555 . 21_555 81.62(15) ?
Zn20 Zn44 Zn44 3_555 . 20_655 119.0(2) ?
Zn20 Zn44 Zn45 3_555 . . 166.0(2) ?
Zn20 Zn44 Zn45 3_555 . 2_655 164.62(18) ?
Zn20 Zn44 Zn45 3_555 . 3_665 155.1(2) ?
Zn24 Zn44 Zn26 1_545 . . 66.61(7) ?
Zn24 Zn44 Zn29 1_545 . . 64.73(8) ?
Zn24 Zn44 Zn40 1_545 . . 85.96(12) ?
Zn24 Zn44 Zn40 1_545 . 20_655 82.99(12) ?
Zn24 Zn44 Zn42 1_545 . . 54.3(3) ?
Zn24 Zn44 Zn43 1_545 . . 128.9(2) ?
Zn24 Zn44 Zn43 1_545 . 20_655 92.2(2) ?
Zn24 Zn44 Zn43 1_545 . 21_555 136.12(17) ?
Zn24 Zn44 Zn44 1_545 . 20_655 77.2(2) ?
Zn24 Zn44 Zn45 1_545 . . 134.43(18) ?
Zn24 Zn44 Zn45 1_545 . 2_655 136.49(17) ?
Zn24 Zn44 Zn45 1_545 . 3_665 144.77(15) ?
Zn26 Zn44 Zn29 . . . 66.68(6) ?
Zn26 Zn44 Zn40 . . . 115.65(11) ?
Zn26 Zn44 Zn40 . . 20_655 126.10(11) ?
Zn26 Zn44 Zn42 . . . 118.2(3) ?
Zn26 Zn44 Zn43 . . . 73.64(17) ?
Zn26 Zn44 Zn43 . . 20_655 153.5(2) ?
Zn26 Zn44 Zn43 . . 21_555 78.24(15) ?
Zn26 Zn44 Zn44 . . 20_655 136.7(3) ?
Zn26 Zn44 Zn45 . . . 117.11(14) ?
Zn26 Zn44 Zn45 . . 2_655 123.52(13) ?
Zn26 Zn44 Zn45 . . 3_665 114.60(15) ?
Zn29 Zn44 Zn40 . . . 147.5(2) ?
Zn29 Zn44 Zn40 . . 20_655 137.4(2) ?
Zn29 Zn44 Zn42 . . . 99.8(4) ?
Zn29 Zn44 Zn43 . . . 125.32(18) ?
Zn29 Zn44 Zn43 . . 20_655 90.40(14) ?
Zn29 Zn44 Zn43 . . 21_555 124.08(16) ?
Zn29 Zn44 Zn44 . . 20_655 77.04(18) ?
Zn29 Zn44 Zn45 . . . 75.44(10) ?
Zn29 Zn44 Zn45 . . 2_655 80.59(9) ?
Zn29 Zn44 Zn45 . . 3_665 83.05(9) ?
Zn40 Zn44 Zn40 . . 20_655 14.44(8) ?
Zn40 Zn44 Zn42 . . . 49.1(4) ?
Zn40 Zn44 Zn43 . . . 83.46(15) ?
Zn40 Zn44 Zn43 . . 20_655 76.42(10) ?
Zn40 Zn44 Zn43 . . 21_555 86.45(14) ?
Zn40 Zn44 Zn44 . . 20_655 83.31(18) ?
Zn40 Zn44 Zn45 . . . 122.99(13) ?
Zn40 Zn44 Zn45 . . 2_655 116.46(12) ?
Zn40 Zn44 Zn45 . . 3_665 119.81(13) ?
Zn40 Zn44 Zn42 20_655 . . 37.6(4) ?
Zn40 Zn44 Zn43 20_655 . . 96.29(15) ?
Zn40 Zn44 Zn43 20_655 . 20_655 62.57(11) ?
Zn40 Zn44 Zn43 20_655 . 21_555 98.38(14) ?
Zn40 Zn44 Zn44 20_655 . 20_655 68.87(18) ?
Zn40 Zn44 Zn45 20_655 . . 115.98(13) ?
Zn40 Zn44 Zn45 20_655 . 2_655 109.38(12) ?
Zn40 Zn44 Zn45 20_655 . 3_665 115.65(12) ?
Zn42 Zn44 Zn43 . . . 132.3(4) ?
Zn42 Zn44 Zn43 . . 20_655 50.4(3) ?
Zn42 Zn44 Zn43 . . 21_555 135.5(4) ?
Zn42 Zn44 Zn44 . . 20_655 45.1(3) ?
Zn42 Zn44 Zn45 . . . 116.3(3) ?
Zn42 Zn44 Zn45 . . 2_655 111.6(3) ?
Zn42 Zn44 Zn45 . . 3_665 123.4(3) ?
Zn43 Zn44 Zn43 . . 20_655 132.6(2) ?
Zn43 Zn44 Zn43 . . 21_555 7.43(17) ?
Zn43 Zn44 Zn44 . . 20_655 149.6(3) ?
Zn43 Zn44 Zn45 . . . 91.7(2) ?
Zn43 Zn44 Zn45 . . 2_655 92.1(2) ?
Zn43 Zn44 Zn45 . . 3_665 80.8(2) ?
Zn43 Zn44 Zn43 20_655 . 21_555 127.5(2) ?
Zn43 Zn44 Zn44 20_655 . 20_655 16.9(2) ?
Zn43 Zn44 Zn45 20_655 . . 65.98(14) ?
Zn43 Zn44 Zn45 20_655 . 2_655 61.27(14) ?
Zn43 Zn44 Zn45 20_655 . 3_665 73.25(15) ?
Zn43 Zn44 Zn44 21_555 . 20_655 144.3(3) ?
Zn43 Zn44 Zn45 21_555 . . 84.41(19) ?
Zn43 Zn44 Zn45 21_555 . 2_655 84.68(18) ?
Zn43 Zn44 Zn45 21_555 . 3_665 73.49(17) ?
Zn44 Zn44 Zn45 20_655 . . 73.0(2) ?
Zn44 Zn44 Zn45 20_655 . 2_655 69.8(2) ?
Zn44 Zn44 Zn45 20_655 . 3_665 82.2(2) ?
Zn45 Zn44 Zn45 . . 2_655 6.62(7) ?
Zn45 Zn44 Zn45 . . 3_665 10.98(9) ?
Zn45 Zn44 Zn45 2_655 . 3_665 12.43(10) ?
Mn4 Zn45 Zn28 . . 2_655 122.33(7) ?
Mn4 Zn45 Zn28 . . 3_665 122.28(9) ?
Mn4 Zn45 Zn34 . . . 164.98(10) ?
Mn4 Zn45 Zn42 . . . 61.45(12) ?
Mn4 Zn45 Zn43 . . . 60.09(6) ?
Mn4 Zn45 Zn43 . . 2_655 59.47(11) ?
Mn4 Zn45 Zn43 . . 20_655 60.08(11) ?
Mn4 Zn45 Zn43 . . 21_555 59.48(6) ?
Mn4 Zn45 Zn44 . . . 66.55(9) ?
Mn4 Zn45 Zn44 . . 2_655 61.77(8) ?
Mn4 Zn45 Zn44 . . 3_665 59.91(9) ?
Mn4 Zn45 Zn44 . . 19_665 59.90(7) ?
Mn4 Zn45 Zn44 . . 20_655 66.55(10) ?
Mn4 Zn45 Zn44 . . 21_555 61.78(9) ?
Mn4 Zn45 Zn45 . . 2_655 83.5(3) ?
Mn4 Zn45 Zn45 . . 3_665 83.5(3) ?
Zn28 Zn45 Zn28 2_655 . 3_665 106.67(9) ?
Zn28 Zn45 Zn34 2_655 . . 63.45(6) ?
Zn28 Zn45 Zn42 2_655 . . 91.24(9) ?
Zn28 Zn45 Zn43 2_655 . . 63.57(5) ?
Zn28 Zn45 Zn43 2_655 . 2_655 145.85(14) ?
Zn28 Zn45 Zn43 2_655 . 20_655 137.14(13) ?
Zn28 Zn45 Zn43 2_655 . 21_555 62.93(5) ?
Zn28 Zn45 Zn44 2_655 . . 75.33(10) ?
Zn28 Zn45 Zn44 2_655 . 2_655 175.87(13) ?
Zn28 Zn45 Zn44 2_655 . 3_665 89.81(12) ?
Zn28 Zn45 Zn44 2_655 . 19_665 153.11(15) ?
Zn28 Zn45 Zn44 2_655 . 20_655 102.46(13) ?
Zn28 Zn45 Zn44 2_655 . 21_555 69.62(8) ?
Zn28 Zn45 Zn45 2_655 . 2_655 133.7(4) ?
Zn28 Zn45 Zn45 2_655 . 3_665 83.7(3) ?
Zn28 Zn45 Zn34 3_665 . . 63.43(6) ?
Zn28 Zn45 Zn42 3_665 . . 91.21(13) ?
Zn28 Zn45 Zn43 3_665 . . 137.14(17) ?
Zn28 Zn45 Zn43 3_665 . 2_655 62.90(11) ?
Zn28 Zn45 Zn43 3_665 . 20_655 63.55(12) ?
Zn28 Zn45 Zn43 3_665 . 21_555 145.85(16) ?
Zn28 Zn45 Zn44 3_665 . . 102.44(16) ?
Zn28 Zn45 Zn44 3_665 . 2_655 69.59(12) ?
Zn28 Zn45 Zn44 3_665 . 3_665 153.09(10) ?
Zn28 Zn45 Zn44 3_665 . 19_665 89.78(10) ?
Zn28 Zn45 Zn44 3_665 . 20_655 75.30(15) ?
Zn28 Zn45 Zn44 3_665 . 21_555 175.90(12) ?
Zn28 Zn45 Zn45 3_665 . 2_655 83.5(4) ?
Zn28 Zn45 Zn45 3_665 . 3_665 133.6(3) ?
Zn34 Zn45 Zn42 . . . 133.57(14) ?
Zn34 Zn45 Zn43 . . . 126.96(7) ?
Zn34 Zn45 Zn43 . . 2_655 124.98(12) ?
Zn34 Zn45 Zn43 . . 20_655 126.92(13) ?
Zn34 Zn45 Zn43 . . 21_555 125.02(8) ?
Zn34 Zn45 Zn44 . . . 127.58(11) ?
Zn34 Zn45 Zn44 . . 2_655 112.75(8) ?
Zn34 Zn45 Zn44 . . 3_665 108.25(11) ?
Zn34 Zn45 Zn44 . . 19_665 108.22(8) ?
Zn34 Zn45 Zn44 . . 20_655 127.56(14) ?
Zn34 Zn45 Zn44 . . 21_555 112.79(12) ?
Zn34 Zn45 Zn45 . . 2_655 83.5(3) ?
Zn34 Zn45 Zn45 . . 3_665 83.5(3) ?
Zn42 Zn45 Zn43 . . . 50.01(16) ?
Zn42 Zn45 Zn43 . . 2_655 58.39(12) ?
Zn42 Zn45 Zn43 . . 20_655 50.01(13) ?
Zn42 Zn45 Zn43 . . 21_555 58.41(16) ?
Zn42 Zn45 Zn44 . . . 17.44(13) ?
Zn42 Zn45 Zn44 . . 2_655 90.58(14) ?
Zn42 Zn45 Zn44 . . 3_665 109.96(14) ?
Zn42 Zn45 Zn44 . . 19_665 109.93(14) ?
Zn42 Zn45 Zn44 . . 20_655 17.44(16) ?
Zn42 Zn45 Zn44 . . 21_555 90.60(14) ?
Zn42 Zn45 Zn45 . . 2_655 134.4(4) ?
Zn42 Zn45 Zn45 . . 3_665 134.5(3) ?
Zn43 Zn45 Zn43 . . 2_655 100.76(14) ?
Zn43 Zn45 Zn43 . . 20_655 94.53(16) ?
Zn43 Zn45 Zn43 . . 21_555 8.88(19) ?
Zn43 Zn45 Zn44 . . . 35.57(19) ?
Zn43 Zn45 Zn44 . . 2_655 120.28(11) ?
Zn43 Zn45 Zn44 . . 3_665 69.18(16) ?
Zn43 Zn45 Zn44 . . 19_665 117.66(12) ?
Zn43 Zn45 Zn44 . . 20_655 67.4(2) ?
Zn43 Zn45 Zn44 . . 21_555 43.27(17) ?
Zn43 Zn45 Zn45 . . 2_655 135.0(4) ?
Zn43 Zn45 Zn45 . . 3_665 88.5(3) ?
Zn43 Zn45 Zn43 2_655 . 20_655 8.88(14) ?
Zn43 Zn45 Zn43 2_655 . 21_555 106.20(14) ?
Zn43 Zn45 Zn44 2_655 . . 75.71(16) ?
Zn43 Zn45 Zn44 2_655 . 2_655 34.40(15) ?
Zn43 Zn45 Zn44 2_655 . 3_665 113.78(16) ?
Zn43 Zn45 Zn44 2_655 . 19_665 60.69(14) ?
Zn43 Zn45 Zn44 2_655 . 20_655 44.40(16) ?
Zn43 Zn45 Zn44 2_655 . 21_555 121.12(15) ?
Zn43 Zn45 Zn45 2_655 . 2_655 79.4(4) ?
Zn43 Zn45 Zn45 2_655 . 3_665 128.0(3) ?
Zn43 Zn45 Zn43 20_655 . 21_555 100.76(16) ?
Zn43 Zn45 Zn44 20_655 . . 67.41(16) ?
Zn43 Zn45 Zn44 20_655 . 2_655 43.25(15) ?
Zn43 Zn45 Zn44 20_655 . 3_665 117.66(15) ?
Zn43 Zn45 Zn44 20_655 . 19_665 69.15(14) ?
Zn43 Zn45 Zn44 20_655 . 20_655 35.56(16) ?
Zn43 Zn45 Zn44 20_655 . 21_555 120.28(15) ?
Zn43 Zn45 Zn45 20_655 . 2_655 88.3(4) ?
Zn43 Zn45 Zn45 20_655 . 3_665 134.9(3) ?
Zn43 Zn45 Zn44 21_555 . . 44.42(19) ?
Zn43 Zn45 Zn44 21_555 . 2_655 121.12(11) ?
Zn43 Zn45 Zn44 21_555 . 3_665 60.71(16) ?
Zn43 Zn45 Zn44 21_555 . 19_665 113.79(13) ?
Zn43 Zn45 Zn44 21_555 . 20_655 75.7(2) ?
Zn43 Zn45 Zn44 21_555 . 21_555 34.41(16) ?
Zn43 Zn45 Zn45 21_555 . 2_655 128.2(4) ?
Zn43 Zn45 Zn45 21_555 . 3_665 79.6(3) ?
Zn44 Zn45 Zn44 . . 2_655 106.91(16) ?
Zn44 Zn45 Zn44 . . 3_665 102.27(15) ?
Zn44 Zn45 Zn44 . . 19_665 122.58(13) ?
Zn44 Zn45 Zn44 . . 20_655 34.00(19) ?
Zn44 Zn45 Zn44 . . 21_555 78.50(16) ?
Zn44 Zn45 Zn45 . . 2_655 147.9(4) ?
Zn44 Zn45 Zn45 . . 3_665 123.8(3) ?
Zn44 Zn45 Zn44 2_655 . 3_665 93.05(17) ?
Zn44 Zn45 Zn44 2_655 . 19_665 27.96(16) ?
Zn44 Zn45 Zn44 2_655 . 20_655 78.47(17) ?
Zn44 Zn45 Zn44 2_655 . 21_555 114.07(15) ?
Zn44 Zn45 Zn45 2_655 . 2_655 45.2(4) ?
Zn44 Zn45 Zn45 2_655 . 3_665 97.7(3) ?
Zn44 Zn45 Zn44 3_665 . 19_665 67.85(15) ?
Zn44 Zn45 Zn44 3_665 . 20_655 122.59(15) ?
Zn44 Zn45 Zn44 3_665 . 21_555 27.96(12) ?
Zn44 Zn45 Zn45 3_665 . 2_655 69.9(4) ?
Zn44 Zn45 Zn45 3_665 . 3_665 25.4(3) ?
Zn44 Zn45 Zn44 19_665 . 20_655 102.23(15) ?
Zn44 Zn45 Zn44 19_665 . 21_555 93.06(14) ?
Zn44 Zn45 Zn45 19_665 . 2_655 25.4(3) ?
Zn44 Zn45 Zn45 19_665 . 3_665 69.7(3) ?
Zn44 Zn45 Zn44 20_655 . 21_555 106.93(18) ?
Zn44 Zn45 Zn45 20_655 . 2_655 123.6(4) ?
Zn44 Zn45 Zn45 20_655 . 3_665 148.0(4) ?
Zn44 Zn45 Zn45 21_555 . 2_655 97.9(4) ?
Zn44 Zn45 Zn45 21_555 . 3_665 45.3(3) ?
Zn45 Zn45 Zn45 2_655 . 3_665 60.0(5) ?

loop_
_geom_bond_atom_site_label_1
_geom_bond_atom_site_label_2
_geom_bond_site_symmetry_1
_geom_bond_site_symmetry_2
_geom_bond_distance
_geom_bond_publ_flag
Mn1 Zn2 . 1_445 2.5645(7) ?
Mn1 Zn2 . 2_655 2.5645(7) ?
Mn1 Zn2 . 3_565 2.5645(8) ?
Mn1 Zn2 . 7_445 2.5645(7) ?
Mn1 Zn2 . 8_565 2.5645(7) ?
Mn1 Zn2 . 9_655 2.5645(8) ?
Mn1 Zn7 . . 2.5398(6) ?
Mn1 Zn7 . 2_555 2.5398(6) ?
Mn1 Zn7 . 3_555 2.5398(7) ?
Mn1 Zn7 . 7_555 2.5398(6) ?
Mn1 Zn7 . 8_555 2.5398(6) ?
Mn1 Zn7 . 9_555 2.5398(7) ?
Mn2 Zn1 . 3_665 2.6884(13) ?
Mn2 Zn1 . 14_665 2.6884(6) ?
Mn2 Zn2 . . 2.5116(11) ?
Mn2 Zn3 . 7_555 2.7647(15) ?
Mn2 Zn3 . 9_655 2.7648(11) ?
Mn2 Zn4 . . 2.5373(10) ?
Mn2 Zn5 . 8_665 2.6230(13) ?
Mn2 Zn6 . 2_655 2.7320(15) ?
Mn2 Zn6 . 3_665 2.7321(11) ?
Mn2 Zn8 . 3_665 2.6643(14) ?
Mn2 Zn8 . 19_665 2.6643(10) ?
Mn2 Zn10 . . 2.7015(16) ?
Mn3 Zn5 . . 2.7159(13) ?
Mn3 Zn7 . . 2.4792(12) ?
Mn3 Zn8 . 2_555 2.6855(11) ?
Mn3 Zn8 . 21_555 2.6855(11) ?
Mn3 Zn11 . . 2.5884(13) ?
Mn3 Zn11 . 20_555 2.5884(8) ?
Mn3 Zn12 . 2_655 2.6515(16) ?
Mn3 Zn12 . 3_565 2.6515(8) ?
Mn3 Zn14 . 2_555 2.6645(12) ?
Mn3 Zn14 . 21_555 2.6645(11) ?
Mn3 Zn16 . . 2.5547(15) ?
Mn3 Zn17 . . 2.5860(16) ?
Mn4 Zn38 . . 2.637(3) ?
Mn4 Zn38 . 2_655 2.637(3) ?
Mn4 Zn38 . 3_665 2.637(3) ?
Mn4 Zn39 . . 2.629(2) ?
Mn4 Zn39 . 2_655 2.629(3) ?
Mn4 Zn39 . 3_665 2.629(3) ?
Mn4 Zn39 . 19_665 2.629(2) ?
Mn4 Zn39 . 20_655 2.629(3) ?
Mn4 Zn39 . 21_555 2.629(3) ?
Mn4 Zn40 . . 2.561(2) ?
Mn4 Zn40 . 2_655 2.561(2) ?
Mn4 Zn40 . 3_665 2.561(3) ?
Mn4 Zn40 . 19_665 2.561(2) ?
Mn4 Zn40 . 20_655 2.561(2) ?
Mn4 Zn40 . 21_555 2.561(3) ?
Mn4 Zn41 . . 2.608(4) ?
Mn4 Zn41 . 2_655 2.608(4) ?
Mn4 Zn41 . 3_665 2.608(4) ?
Mn4 Zn42 . . 2.673(4) ?
Mn4 Zn42 . 2_655 2.673(4) ?
Mn4 Zn42 . 3_665 2.673(5) ?
Mn4 Zn43 . . 2.6387(15) ?
Mn4 Zn43 . 2_655 2.639(7) ?
Mn4 Zn43 . 3_665 2.6387(15) ?
Mn4 Zn43 . 19_665 2.6387(15) ?
Mn4 Zn43 . 20_655 2.639(7) ?
Mn4 Zn43 . 21_555 2.6387(15) ?
Mn4 Zn44 . . 2.608(3) ?
Mn4 Zn44 . 2_655 2.608(4) ?
Mn4 Zn44 . 3_665 2.608(5) ?
Mn4 Zn44 . 19_665 2.608(3) ?
Mn4 Zn44 . 20_655 2.608(4) ?
Mn4 Zn44 . 21_555 2.608(5) ?
Mn4 Zn45 . . 2.560(3) ?
Mn4 Zn45 . 2_655 2.560(3) ?
Mn4 Zn45 . 3_665 2.560(3) ?
Mn5 Zn22 . . 2.5677(17) ?
Mn5 Zn22 . 2_665 2.5677(17) ?
Mn5 Zn22 . 3_565 2.5677(18) ?
Mn5 Zn24 . . 2.6679(10) ?
Mn5 Zn24 . 2_665 2.6679(10) ?
Mn5 Zn24 . 3_565 2.6679(11) ?
Mn5 Zn27 . . 2.6242(9) ?
Mn5 Zn27 . 2_665 2.6242(9) ?
Mn5 Zn27 . 3_565 2.6242(10) ?
Mn5 Zn30 . . 2.5939(15) ?
Mn5 Zn30 . 2_665 2.5939(15) ?
Mn5 Zn30 . 3_565 2.5939(15) ?
Mn6 Zn23 . . 2.7146(16) ?
Mn6 Zn25 . 2_655 2.5891(16) ?
Mn6 Zn25 . 3_565 2.5893(10) ?
Mn6 Zn26 . 2_555 2.6850(13) ?
Mn6 Zn26 . 21_555 2.6849(9) ?
Mn6 Zn27 . . 2.6231(13) ?
Mn6 Zn31 . . 2.6498(11) ?
Mn6 Zn32 . 2_655 2.8015(16) ?
Mn6 Zn32 . 3_565 2.8016(12) ?
Mn6 Zn33 . . 2.5412(13) ?
Mn6 Zn33 . 20_555 2.5412(10) ?
Mn6 Zn36 . . 2.6714(12) ?
Mn7 Zn29 . 1_565 2.6997(12) ?
Mn7 Zn29 . 11_665 2.6997(12) ?
Mn7 Zn30 . . 2.6022(9) ?
Mn7 Zn30 . 11_555 2.6022(9) ?
Mn7 Zn33 . 3_565 2.5793(12) ?
Mn7 Zn33 . 10_665 2.5793(11) ?
Mn7 Zn33 . 18_565 2.5793(12) ?
Mn7 Zn33 . 19_665 2.5793(11) ?
Mn7 Zn35 . 2_665 2.618(2) ?
Mn7 Zn35 . 3_565 2.6181(11) ?
Mn7 Zn37 . 1_565 2.5909(17) ?
Mn7 Zn37 . 11_665 2.5909(11) ?
Zn1 Zn2 . 2_655 2.8269(12) ?
Zn1 Zn2 . 9_655 2.8269(8) ?
Zn1 Zn3 . 1_545 2.8068(11) ?
Zn1 Zn3 . 8_665 2.8068(9) ?
Zn1 Zn5 . 3_555 2.8503(6) ?
Zn1 Zn5 . 7_555 2.8503(7) ?
Zn1 Zn6 . . 2.7632(10) ?
Zn1 Zn6 . 8_555 2.7632(13) ?
Zn1 Zn8 . . 2.7958(7) ?
Zn1 Zn8 . 8_555 2.7958(7) ?
Zn2 Zn2 . 7_555 2.6919(10) ?
Zn2 Zn2 . 9_765 2.6922(5) ?
Zn2 Zn5 . 8_665 2.7732(9) ?
Zn2 Zn7 . 2_665 2.6795(11) ?
Zn2 Zn7 . 3_665 2.6796(7) ?
Zn2 Zn7 . 8_665 2.6444(8) ?
Zn2 Zn8 . 3_665 2.7569(8) ?
Zn2 Zn8 . 19_665 2.7569(9) ?
Zn3 Zn4 . 7_555 2.8563(17) ?
Zn3 Zn5 . 2_665 2.8165(13) ?
Zn3 Zn5 . 3_565 2.8166(13) ?
Zn3 Zn6 . 8_565 2.7705(16) ?
Zn3 Zn9 . . 2.6895(17) ?
Zn4 Zn6 . . 2.7009(8) ?
Zn4 Zn6 . 2_655 2.7009(8) ?
Zn4 Zn6 . 3_665 2.7009(10) ?
Zn4 Zn10 . . 2.7662(16) ?
Zn4 Zn10 . 2_655 2.7662(16) ?
Zn4 Zn10 . 3_665 2.7662(17) ?
Zn5 Zn7 . . 2.8130(10) ?
Zn5 Zn8 . 2_555 2.8430(7) ?
Zn5 Zn8 . 21_555 2.8430(13) ?
Zn5 Zn11 . . 2.6884(10) ?
Zn5 Zn11 . 20_555 2.6884(8) ?
Zn6 Zn8 . . 2.8572(9) ?
Zn6 Zn8 . 20_655 2.8570(13) ?
Zn6 Zn13 . . 2.6984(16) ?
Zn7 Zn7 . 2_555 2.7216(7) ?
Zn7 Zn7 . 3_555 2.7216(10) ?
Zn7 Zn8 . 2_555 2.7795(12) ?
Zn7 Zn8 . 21_555 2.7795(7) ?
Zn7 Zn12 . 2_655 2.7213(11) ?
Zn7 Zn12 . 3_565 2.7213(9) ?
Zn8 Zn10 . 2_655 2.7228(10) ?
Zn8 Zn11 . 3_555 2.6774(11) ?
Zn8 Zn12 . 2_655 2.8585(12) ?
Zn8 Zn14 . . 2.7362(8) ?
Zn9 Zn11 . . 2.7522(7) ?
Zn9 Zn11 . 2_665 2.7522(10) ?
Zn9 Zn11 . 3_565 2.7521(10) ?
Zn9 Zn11 . 19_665 2.7522(7) ?
Zn9 Zn11 . 20_555 2.7522(10) ?
Zn9 Zn11 . 21_565 2.7521(10) ?
Zn9 Zn15 . . 2.696(2) ?
Zn10 Zn13 . 2_655 2.6812(14) ?
Zn10 Zn13 . 3_665 2.6810(13) ?
Zn10 Zn38 . . 2.526(8) ?
Zn10 Zn38 . 2_655 2.738(10) ?
Zn10 Zn38 . 3_665 2.737(6) ?
Zn11 Zn11 . 20_555 2.7200(12) ?
Zn11 Zn11 . 21_565 2.4738(12) ?
Zn11 Zn13 . 2_555 2.7423(13) ?
Zn11 Zn14 . 2_555 2.8040(8) ?
Zn11 Zn16 . . 2.7272(13) ?
Zn12 Zn12 . 2_765 2.8212(9) ?
Zn12 Zn12 . 3_675 2.8212(12) ?
Zn12 Zn14 . 3_665 2.7219(8) ?
Zn12 Zn14 . 19_665 2.7219(12) ?
Zn12 Zn17 . 2_665 2.7812(14) ?
Zn12 Zn17 . 3_665 2.7812(12) ?
Zn13 Zn14 . . 2.7592(10) ?
Zn13 Zn14 . 20_655 2.7594(13) ?
Zn13 Zn18 . 1_545 2.7229(14) ?
Zn13 Zn39 . . 2.828(3) ?
Zn13 Zn39 . 20_655 2.828(3) ?
Zn13 Zn40 . . 2.603(2) ?
Zn13 Zn40 . 20_655 2.603(2) ?
Zn14 Zn16 . 3_555 2.8128(9) ?
Zn14 Zn17 . 3_555 2.7697(11) ?
Zn14 Zn20 . 3_555 2.7558(9) ?
Zn14 Zn39 . . 2.403(2) ?
Zn14 Zn41 . 2_655 2.772(4) ?
Zn15 Zn18 . . 2.7505(10) ?
Zn15 Zn18 . 2_665 2.7505(10) ?
Zn15 Zn18 . 3_565 2.7505(12) ?
Zn16 Zn17 . . 2.6763(13) ?
Zn16 Zn18 . 2_665 2.7710(16) ?
Zn16 Zn18 . 3_565 2.7712(10) ?
Zn16 Zn20 . . 2.8181(11) ?
Zn16 Zn20 . 20_555 2.8181(14) ?
Zn16 Zn22 . . 2.5000(15) ?
Zn17 Zn19 . 2_655 2.7806(16) ?
Zn17 Zn19 . 3_565 2.7806(14) ?
Zn17 Zn21 . . 2.6042(13) ?
Zn17 Zn23 . . 2.8173(16) ?
Zn18 Zn20 . 3_565 2.6757(14) ?
Zn18 Zn20 . 19_665 2.6758(10) ?
Zn18 Zn40 . 1_565 2.630(3) ?
Zn18 Zn40 . 20_665 2.630(2) ?
Zn19 Zn20 . 2_665 2.6672(8) ?
Zn19 Zn20 . 21_665 2.6672(14) ?
Zn19 Zn21 . 1_665 2.7076(9) ?
Zn19 Zn25 . . 2.8461(13) ?
Zn19 Zn41 . . 2.463(4) ?
Zn19 Zn43 . 3_665 2.7497(17) ?
Zn19 Zn43 . 19_665 2.7497(17) ?
Zn20 Zn22 . . 2.7568(7) ?
Zn20 Zn23 . . 2.6498(13) ?
Zn20 Zn24 . 2_665 2.7940(13) ?
Zn20 Zn26 . 2_555 2.7073(8) ?
Zn20 Zn39 . 2_555 2.722(3) ?
Zn20 Zn40 . 2_555 2.539(3) ?
Zn20 Zn42 . 2_555 2.762(5) ?
Zn20 Zn43 . 2_555 2.872(5) ?
Zn20 Zn44 . 2_555 2.866(4) ?
Zn21 Zn23 . . 2.7973(10) ?
Zn21 Zn23 . 2_555 2.7973(10) ?
Zn21 Zn23 . 3_555 2.7973(12) ?
Zn21 Zn25 . 1_445 2.7912(12) ?
Zn21 Zn25 . 2_655 2.7912(12) ?
Zn21 Zn25 . 3_565 2.7912(12) ?
Zn22 Zn22 . 2_665 2.7183(10) ?
Zn22 Zn22 . 3_565 2.7183(13) ?
Zn22 Zn24 . 2_665 2.7369(15) ?
Zn22 Zn24 . 3_565 2.7369(14) ?
Zn22 Zn27 . . 2.7412(16) ?
Zn23 Zn25 . 2_655 2.6313(16) ?
Zn23 Zn25 . 3_565 2.6315(10) ?
Zn23 Zn26 . 2_555 2.7880(13) ?
Zn23 Zn26 . 21_555 2.7879(10) ?
Zn23 Zn27 . . 2.8088(14) ?
Zn24 Zn27 . 2_665 2.7951(15) ?
Zn24 Zn27 . 3_565 2.7951(11) ?
Zn24 Zn30 . . 2.7286(13) ?
Zn24 Zn42 . 1_565 2.422(4) ?
Zn24 Zn44 . 1_565 2.833(4) ?
Zn24 Zn44 . 20_665 2.833(3) ?
Zn25 Zn25 . 2_765 2.7683(10) ?
Zn25 Zn25 . 3_675 2.7683(13) ?
Zn25 Zn26 . 3_665 2.6862(8) ?
Zn25 Zn26 . 19_665 2.6861(13) ?
Zn25 Zn31 . 1_665 2.8458(16) ?
Zn25 Zn32 . . 2.7618(13) ?
Zn26 Zn27 . 3_555 2.7206(7) ?
Zn26 Zn28 . 2_655 2.6688(11) ?
Zn26 Zn33 . 3_555 2.6935(8) ?
Zn26 Zn43 . . 2.548(4) ?
Zn26 Zn43 . 21_555 2.828(5) ?
Zn26 Zn44 . . 2.495(3) ?
Zn27 Zn30 . 2_665 2.7086(14) ?
Zn27 Zn30 . 3_565 2.7086(10) ?
Zn28 Zn29 . 2_655 2.7779(15) ?
Zn28 Zn29 . 3_665 2.7780(11) ?
Zn28 Zn32 . . 2.6429(13) ?
Zn28 Zn34 . . 2.6933(11) ?
Zn28 Zn37 . 3_665 2.7980(13) ?
Zn28 Zn37 . 10_665 2.7980(12) ?
Zn28 Zn43 . 3_665 2.785(2) ?
Zn28 Zn43 . 19_665 2.785(2) ?
Zn28 Zn45 . 2_655 2.580(3) ?
Zn28 Zn45 . 3_665 2.5785(17) ?
Zn29 Zn30 . 1_545 2.7916(11) ?
Zn29 Zn33 . 3_555 2.7613(10) ?
Zn29 Zn33 . 19_655 2.7613(12) ?
Zn29 Zn37 . . 2.8143(13) ?
Zn29 Zn37 . 11_655 2.8143(12) ?
Zn29 Zn44 . . 2.806(3) ?
Zn29 Zn44 . 20_655 2.806(3) ?
Zn30 Zn30 . 2_665 2.8144(8) ?
Zn30 Zn30 . 3_565 2.8144(11) ?
Zn30 Zn33 . 3_565 2.7343(13) ?
Zn30 Zn33 . 19_665 2.7343(7) ?
Zn30 Zn35 . 2_665 2.7259(12) ?
Zn30 Zn35 . 3_565 2.7260(9) ?
Zn31 Zn32 . 1_445 2.6293(8) ?
Zn31 Zn32 . 2_655 2.6293(8) ?
Zn31 Zn32 . 3_565 2.6293(10) ?
Zn31 Zn36 . . 2.7549(14) ?
Zn31 Zn36 . 2_555 2.7549(14) ?
Zn31 Zn36 . 3_555 2.7549(15) ?
Zn32 Zn33 . 2_665 2.8313(9) ?
Zn32 Zn33 . 21_665 2.8313(12) ?
Zn32 Zn36 . 2_665 2.8482(17) ?
Zn32 Zn36 . 3_665 2.8486(12) ?
Zn33 Zn33 . 16_555 2.7201(8) ?
Zn33 Zn35 . . 2.7305(7) ?
Zn33 Zn36 . . 2.7761(14) ?
Zn33 Zn37 . 2_555 2.6840(11) ?
Zn34 Zn34 . 10_665 2.5171(16) ?
Zn34 Zn45 . . 2.543(3) ?
Zn34 Zn45 . 2_655 2.543(3) ?
Zn34 Zn45 . 3_665 2.543(3) ?
Zn35 Zn35 . 2_665 2.7798(12) ?
Zn35 Zn35 . 3_565 2.7798(16) ?
Zn37 Zn37 . 11_655 2.7930(18) ?
Zn37 Zn37 . 12_555 2.4997(18) ?
Zn38 Zn38 . 2_655 0.342(13) ?
Zn38 Zn38 . 3_665 0.342(18) ?
Zn38 Zn39 . . 2.638(7) ?
Zn38 Zn39 . 2_655 2.544(12) ?
Zn38 Zn39 . 3_665 2.341(12) ?
Zn38 Zn39 . 19_665 2.342(8) ?
Zn38 Zn39 . 20_655 2.639(13) ?
Zn38 Zn39 . 21_555 2.542(9) ?
Zn38 Zn40 . 2_655 2.773(8) ?
Zn38 Zn40 . 3_665 2.730(12) ?
Zn38 Zn40 . 19_665 2.731(7) ?
Zn38 Zn40 . 21_555 2.771(11) ?
Zn38 Zn41 . . 2.716(10) ?
Zn39 Zn39 . 20_655 2.873(5) ?
Zn39 Zn39 . 21_555 1.451(5) ?
Zn39 Zn40 . . 1.336(4) ?
Zn39 Zn40 . 20_655 1.928(5) ?
Zn39 Zn40 . 21_555 2.667(4) ?
Zn39 Zn41 . 2_655 0.888(6) ?
Zn39 Zn43 . . 2.551(3) ?
Zn39 Zn43 . 21_555 2.669(4) ?
Zn40 Zn40 . 20_655 0.673(4) ?
Zn40 Zn41 . 2_655 2.065(5) ?
Zn40 Zn41 . 3_665 2.657(4) ?
Zn40 Zn42 . . 2.045(6) ?
Zn40 Zn43 . . 2.811(5) ?
Zn40 Zn44 . . 2.516(3) ?
Zn40 Zn44 . 20_655 2.678(3) ?
Zn41 Zn43 . 3_665 2.082(6) ?
Zn41 Zn43 . 19_665 2.083(6) ?
Zn42 Zn43 . . 2.272(7) ?
Zn42 Zn43 . 2_655 2.645(6) ?
Zn42 Zn43 . 20_655 2.272(6) ?
Zn42 Zn43 . 21_555 2.645(7) ?
Zn42 Zn44 . . 0.892(6) ?
Zn42 Zn44 . 20_655 0.892(5) ?
Zn42 Zn45 . . 2.670(5) ?
Zn43 Zn43 . 21_555 0.425(9) ?
Zn43 Zn44 . . 1.574(7) ?
Zn43 Zn44 . 20_655 2.735(8) ?
Zn43 Zn44 . 21_555 1.933(7) ?
Zn43 Zn45 . . 2.704(2) ?
Zn43 Zn45 . 3_665 2.750(3) ?
Zn44 Zn44 . 20_655 1.259(7) ?
Zn44 Zn45 . . 2.152(3) ?
Zn44 Zn45 . 2_655 2.659(3) ?
Zn44 Zn45 . 3_665 2.520(3) ?
Zn45 Zn45 . 2_655 0.578(2) ?
Zn45 Zn45 . 3_665 0.578(3) ?

loop_
_geom_hbond_atom_site_label_D
_geom_hbond_atom_site_label_H
_geom_hbond_atom_site_label_A
_geom_hbond_site_symmetry_D
_geom_hbond_site_symmetry_H
_geom_hbond_site_symmetry_A
_geom_hbond_distance_DH
_geom_hbond_distance_HA
_geom_hbond_distance_DA
_geom_hbond_angle_DHA
_geom_hbond_publ_flag
? ? ? ? ? ? ? ? ? ? ?

loop_
_geom_torsion_atom_site_label_1
_geom_torsion_atom_site_label_2
_geom_torsion_atom_site_label_3
_geom_torsion_atom_site_label_4
_geom_torsion_site_symmetry_1
_geom_torsion_site_symmetry_2
_geom_torsion_site_symmetry_3
_geom_torsion_site_symmetry_4
_geom_torsion
_geom_torsion_publ_flag
? ? ? ? ? ? ? ? ? ?

loop_
_restr_angle_atom_site_label_1
_restr_angle_site_symmetry_1
_restr_angle_atom_site_label_2
_restr_angle_site_symmetry_2
_restr_angle_atom_site_label_3
_restr_angle_site_symmetry_3
_restr_angle_target
_restr_angle_target_weight_param
? ? ? ? ? ? ? ?

loop_
_restr_distance_atom_site_label_1
_restr_distance_site_symmetry_1
_restr_distance_atom_site_label_2
_restr_distance_site_symmetry_2
_restr_distance_target
_restr_distance_target_weight_param
? ? ? ? ? ?

loop_
_restr_equal_angle_atom_site_label_1
_restr_equal_angle_site_symmetry_1
_restr_equal_angle_atom_site_label_2
_restr_equal_angle_site_symmetry_2
_restr_equal_angle_atom_site_label_3
_restr_equal_angle_site_symmetry_3
_restr_equal_angle_class_class_id
_restr_equal_angle_class_target_weight_param
? ? ? ? ? ? ? ?

loop_
_restr_equal_distance_atom_site_label_1
_restr_equal_distance_site_symmetry_1
_restr_equal_distance_atom_site_label_2
_restr_equal_distance_site_symmetry_2
_restr_equal_distance_class_class_id
_restr_equal_distance_class_target_weight_param
? ? ? ? ? ?

loop_
_restr_equal_torsion_atom_site_label_1
_restr_equal_torsion_site_symmetry_1
_restr_equal_torsion_atom_site_label_2
_restr_equal_torsion_site_symmetry_2
_restr_equal_torsion_atom_site_label_3
_restr_equal_torsion_site_symmetry_3
_restr_equal_torsion_atom_site_label_4
_restr_equal_torsion_site_symmetry_4
_restr_equal_torsion_class_class_id
_restr_equal_torsion_class_target_weight_param
? ? ? ? ? ? ? ? ? ?

loop_
_restr_torsion_atom_site_label_1
_restr_torsion_site_symmetry_1
_restr_torsion_atom_site_label_2
_restr_torsion_site_symmetry_2
_restr_torsion_atom_site_label_3
_restr_torsion_site_symmetry_3
_restr_torsion_atom_site_label_4
_restr_torsion_site_symmetry_4
_restr_torsion_angle_target
_restr_torsion_weight_param
? ? ? ? ? ? ? ? ? ?

loop_
_twin_individual_id
_twin_individual_mass_fraction_refined
_twin_individual_twin_matrix_11
_twin_individual_twin_matrix_12
_twin_individual_twin_matrix_13
_twin_individual_twin_matrix_21
_twin_individual_twin_matrix_22
_twin_individual_twin_matrix_23
_twin_individual_twin_matrix_31
_twin_individual_twin_matrix_32
_twin_individual_twin_matrix_33
? ? ? ? ? ? ? ? ? ? ?

loop_
_publcif_info_cif.paper_type
CB

loop_
_publcif_info_datablock.id
_publcif_info_datablock.publ_exptl
_publcif_info_datablock.publ_geom
_publcif_info_datablock.structure
{4224ad0b-28ec-48ba-8ab2-1b3512051ede} ? ? ?
{5f7e8d18-1695-4a6d-8d90-48477f403477} y y y

loop_
_publcif_info_exptl_table_extra_item
sin_theta_over_lambda_max

loop_
_publcif_info_exptl_table_header_item
?

loop_
_publcif_info_tables.block_id
_publcif_info_tables.reference_item
{4224ad0b-28ec-48ba-8ab2-1b3512051ede} '_publcif_info_datablock.publ_exptl'

loop_
_jana_atom_site_adp_c_label
_jana_atom_site_adp_c_type_symbol
_jana_atom_site_adp_c_111
_jana_atom_site_adp_c_112
_jana_atom_site_adp_c_113
_jana_atom_site_adp_c_122
_jana_atom_site_adp_c_123
_jana_atom_site_adp_c_133
_jana_atom_site_adp_c_222
_jana_atom_site_adp_c_223
_jana_atom_site_adp_c_233
_jana_atom_site_adp_c_333
? ? ? ? ? ? ? ? ? ? ? ?

loop_
_jana_atom_site_adp_d_label
_jana_atom_site_adp_d_type_symbol
_jana_atom_site_adp_d_1111
_jana_atom_site_adp_d_1112
_jana_atom_site_adp_d_1113
_jana_atom_site_adp_d_1122
_jana_atom_site_adp_d_1123
_jana_atom_site_adp_d_1133
_jana_atom_site_adp_d_1222
_jana_atom_site_adp_d_1223
_jana_atom_site_adp_d_1233
_jana_atom_site_adp_d_1333
_jana_atom_site_adp_d_2222
_jana_atom_site_adp_d_2223
_jana_atom_site_adp_d_2233
_jana_atom_site_adp_d_2333
_jana_atom_site_adp_d_3333
? ? ? ? ? ? ? ? ? ? ? ? ? ? ? ? ?

loop_
_jana_atom_site_adp_e_label
_jana_atom_site_adp_e_type_symbol
_jana_atom_site_adp_e_11111
_jana_atom_site_adp_e_11112
_jana_atom_site_adp_e_11113
_jana_atom_site_adp_e_11122
_jana_atom_site_adp_e_11123
_jana_atom_site_adp_e_11133
_jana_atom_site_adp_e_11222
_jana_atom_site_adp_e_11223
_jana_atom_site_adp_e_11233
_jana_atom_site_adp_e_11333
_jana_atom_site_adp_e_12222
_jana_atom_site_adp_e_12223
_jana_atom_site_adp_e_12233
_jana_atom_site_adp_e_12333
_jana_atom_site_adp_e_13333
_jana_atom_site_adp_e_22222
_jana_atom_site_adp_e_22223
_jana_atom_site_adp_e_22233
_jana_atom_site_adp_e_22333
_jana_atom_site_adp_e_23333
_jana_atom_site_adp_e_33333
? ? ? ? ? ? ? ? ? ? ? ? ? ? ? ? ? ? ? ? ? ? ?

loop_
_jana_atom_site_adp_f_label
_jana_atom_site_adp_f_type_symbol
_jana_atom_site_adp_f_111111
_jana_atom_site_adp_f_111112
_jana_atom_site_adp_f_111113
_jana_atom_site_adp_f_111122
_jana_atom_site_adp_f_111123
_jana_atom_site_adp_f_111133
_jana_atom_site_adp_f_111222
_jana_atom_site_adp_f_111223
_jana_atom_site_adp_f_111233
_jana_atom_site_adp_f_111333
_jana_atom_site_adp_f_112222
_jana_atom_site_adp_f_112223
_jana_atom_site_adp_f_112233
_jana_atom_site_adp_f_112333
_jana_atom_site_adp_f_113333
_jana_atom_site_adp_f_122222
_jana_atom_site_adp_f_122223
_jana_atom_site_adp_f_122233
_jana_atom_site_adp_f_122333
_jana_atom_site_adp_f_123333
_jana_atom_site_adp_f_133333
_jana_atom_site_adp_f_222222
_jana_atom_site_adp_f_222223
_jana_atom_site_adp_f_222233
_jana_atom_site_adp_f_222333
_jana_atom_site_adp_f_223333
_jana_atom_site_adp_f_233333
_jana_atom_site_adp_f_333333
? ? ? ? ? ? ? ? ? ? ? ? ? ? ? ? ? ? ? ? ? ? ? ? ? ? ? ? ? ?
